data_1571857
loop_
_publ_author_name
'Carroll, Robert C.'
'Coles, Simon J.'

_publ_section_title
;
 Statistical optimization of guest uptake in crystalline sponges: grading
 structural outcomes.
;
_journal_coeditor_code LT5068
_journal_issue 4
_journal_name_full IUCrJ
_journal_paper_doi 10.1107/S2052252524004871
_journal_volume 11
_journal_year 2024
_chemical_formula_moiety 'C108 H72 I18 N36 Zn9, 1.245(C15 H16 O3), 2.722(C6 H12)'
_chemical_formula_sum 'C143 H124.58 I18 N36 O3.73 Zn9'
_chemical_formula_weight 5279.69
_chemical_name_systematic
; (2',6'-dimethoxy-[1,1'-biphenyl]-2-yl)methanol 
(absorbed in crystalline sponge)
;
_space_group_crystal_system monoclinic
_space_group_IT_number 15
_space_group_name_Hall '-C 2yc'
_space_group_name_H-M_alt 'C 1 2/c 1'
_atom_sites_solution_hydrogens geom
_atom_sites_solution_primary dual
_audit_creation_date 2024-01-31
_audit_creation_method
;
Olex2 1.5-alpha
(compiled 2023.11.24 svn.r209d9fb2 for OlexSys, GUI svn.r6869)
;
_cell_angle_alpha 90
_cell_angle_beta 100.198(3)
_cell_angle_gamma 90
_cell_formula_units_Z 8
_cell_length_a 78.834(3)
_cell_length_b 14.9690(3)
_cell_length_c 41.7028(12)
_cell_measurement_reflns_used 13450
_cell_measurement_temperature 100(2)
_cell_measurement_theta_max 67.9910
_cell_measurement_theta_min 2.2640
_cell_volume 48435(3)
_computing_cell_refinement 'CrysAlisPro 1.171.42.72a (Rigaku OD, 2022)'
_computing_data_collection 'CrysAlisPro 1.171.42.72a (Rigaku OD, 2022)'
_computing_data_reduction 'CrysAlisPro 1.171.42.72a (Rigaku OD, 2022)'
_computing_molecular_graphics 'Olex2 1.5-alpha (Dolomanov et al., 2009)'
_computing_publication_material 'Olex2 1.5-alpha (Dolomanov et al., 2009)'
_computing_structure_refinement 'SHELXL 2016/6 (Sheldrick, 2015)'
_computing_structure_solution 'SHELXT 2014/5 (Sheldrick, 2014)'
_diffrn_ambient_temperature 100(2)
_diffrn_detector 'hybrid pixel array detector'
_diffrn_detector_area_resol_mean 10
_diffrn_detector_dtime 0.000
_diffrn_detector_type 'Rigaku, HyPix 6000HE'
_diffrn_measured_fraction_theta_full 0.994
_diffrn_measured_fraction_theta_max 0.993
_diffrn_measurement_details
;
List of Runs (angles in degrees, time in seconds):

  # Type    Start    End  Width  t~exp~   \w     \q     \k     \f   Frames
--------------------------------------------------------------------------
  1  \w   -146.00 -85.20   0.38    2.00    -- -103.00-115.00-135.00  160
  2  \w   -108.00 -52.90   0.38    2.00    -- -103.00 115.00 -46.00  145
  3  \w   -112.00 -86.92   0.38    2.00    -- -103.00 165.00 100.00   66
  4  \w   -115.00 -64.84   0.38    2.00    -- -103.00-165.00  77.00  132
  5  \w    -95.00 -43.70   0.38    2.00    -- -103.00  77.00 -60.00  135
  6  \w   -129.00-101.64   0.38    2.00    -- -103.00 -15.00 120.00   72
  7  \w    -60.00 -33.78   0.38    2.00    -- -103.00  61.00 150.00   69
  8  \w   -130.00 -89.72   0.38    2.00    -- -103.00 -30.00 120.00  106
  9  \w    -60.00 -29.98   0.38    2.00    -- -103.00  61.00 -30.00   79
 10  \w   -173.00-135.00   0.38    2.00    -- -103.00 -30.00 120.00  100
 11  \w   -174.00-113.20   0.38    2.00    -- -103.00 -45.00 -90.00  160
 12  \w     62.00 107.22   0.38    2.00    --  101.75-115.00-135.00  119
 13  \w     30.00  63.06   0.38    2.00    --  101.75 -61.00   0.00   87
 14  \w     29.00  54.46   0.38    2.00    --  101.75 -61.00-120.00   67
 15  \w     45.00  71.22   0.38    2.00    --  101.75 -94.00-120.00   69
 16  \w     46.00  72.22   0.38    2.00    --  101.75 -61.00 -90.00   69
 17  \w     33.00  71.76   0.38    2.00    --  101.75 -61.00  30.00  102
 18  \w     74.00 103.64   0.38    2.00    --  101.75 -94.00-120.00   78
 19  \w     30.00  72.56   0.38    2.00    --  101.75 -61.00-150.00  112
 20  \w    -77.00 -50.78   0.38    0.50    --  -46.26-165.00  77.00   69
 21  \w   -102.00 -75.78   0.38    0.50    --  -46.26 165.00 100.00   69
 22  \w     56.00  81.08   0.38    0.50    --   46.26-165.00  77.00   66
 23  \w     48.00  81.82   0.38    0.50    --   46.26-115.00-135.00   89
 24  \w     63.00 116.20   0.38    0.50    --   46.26 165.00 100.00  140
 25  \w    -24.00  17.04   0.38    0.50    --  -46.26  19.00-120.00  108
 26  \w   -118.00 -32.12   0.38    0.50    --  -46.26 -57.00-120.00  226
 27  \w    -22.00   4.22   0.38    0.50    --  -46.26  19.00-150.00   69
 28  \w    -27.00  26.20   0.38    0.50    --   46.26 -19.00-120.00  140
;
_diffrn_measurement_device 'four-circle diffractometer'
_diffrn_measurement_device_details 'Rigaku Oxford Difffraction, UG2 \k goniometer'
_diffrn_measurement_device_type
; Rigaku 007HF equipped with Varimax confocal mirrors and a UG2 goniometer
 and HyPix 6000HE detector
;
_diffrn_measurement_method 'profile data from \w-scans'
_diffrn_measurement_specimen_support 'MiTeGen loops'
_diffrn_orient_matrix_type 'CrysAlisPro convention (1999,Acta A55,543-557)'
_diffrn_orient_matrix_UB_11 -0.0132821000
_diffrn_orient_matrix_UB_12 -0.0014844000
_diffrn_orient_matrix_UB_13 0.0230324000
_diffrn_orient_matrix_UB_21 -0.0021640000
_diffrn_orient_matrix_UB_22 -0.1015879000
_diffrn_orient_matrix_UB_23 -0.0050492000
_diffrn_orient_matrix_UB_31 0.0146031000
_diffrn_orient_matrix_UB_32 -0.0164627000
_diffrn_orient_matrix_UB_33 0.0291795000
_diffrn_radiation_collimation 0.3
_diffrn_radiation_monochromator 'Varimax focusing mirrors'
_diffrn_radiation_probe x-ray
_diffrn_radiation_type 'Cu K\a'
_diffrn_radiation_wavelength 1.54184
_diffrn_reflns_av_R_equivalents 0.0696
_diffrn_reflns_av_unetI/netI 0.0590
_diffrn_reflns_Laue_measured_fraction_full 0.994
_diffrn_reflns_Laue_measured_fraction_max 0.993
_diffrn_reflns_limit_h_max 94
_diffrn_reflns_limit_h_min -93
_diffrn_reflns_limit_k_max 18
_diffrn_reflns_limit_k_min -18
_diffrn_reflns_limit_l_max 50
_diffrn_reflns_limit_l_min -44
_diffrn_reflns_number 166422
_diffrn_reflns_point_group_measured_fraction_full 0.994
_diffrn_reflns_point_group_measured_fraction_max 0.993
_diffrn_reflns_theta_full 67.684
_diffrn_reflns_theta_max 68.250
_diffrn_reflns_theta_min 2.153
_diffrn_source 'Rotating anode'
_diffrn_source_current 30.0
_diffrn_source_power 1.2
_diffrn_source_target Cu
_diffrn_source_type 'Rigaku 007 HF'
_diffrn_source_voltage 40.0
_exptl_absorpt_coefficient_mu 19.317
_exptl_absorpt_correction_T_max 0.448
_exptl_absorpt_correction_T_min 0.047
_exptl_absorpt_correction_type analytical
_exptl_absorpt_process_details
;
CrysAlisPro 1.171.42.72a (Rigaku Oxford Diffraction, 2022)
Analytical numeric absorption correction using a multifaceted crystal
model based on expressions derived by R.C. Clark & J.S. Reid.
(Clark, R. C. & Reid, J. S. (1995). Acta Cryst. A51, 887-897)
Empirical absorption correction using spherical harmonics,
implemented in SCALE3 ABSPACK scaling algorithm.
;
_exptl_crystal_colour 'light yellow'
_exptl_crystal_colour_modifier light
_exptl_crystal_colour_primary yellow
_exptl_crystal_density_diffrn 1.448
_exptl_crystal_description block
_exptl_crystal_F_000 19908
_exptl_crystal_size_max 0.22
_exptl_crystal_size_mid 0.13
_exptl_crystal_size_min 0.05
_refine_diff_density_max 2.204
_refine_diff_density_min -1.767
_refine_diff_density_rms 0.298
_refine_ls_extinction_method none
_refine_ls_goodness_of_fit_ref 1.062
_refine_ls_hydrogen_treatment constr
_refine_ls_matrix_type full
_refine_ls_number_parameters 2502
_refine_ls_number_reflns 44038
_refine_ls_number_restraints 1335
_refine_ls_restrained_S_all 1.051
_refine_ls_R_factor_all 0.1488
_refine_ls_R_factor_gt 0.1201
_refine_ls_shift/su_max 0.001
_refine_ls_shift/su_mean 0.000
_refine_ls_structure_factor_coef Fsqd
_refine_ls_weighting_details 'w=1/[\s^2^(Fo^2^)+(0.1403P)^2^+2693.1392P] where P=(Fo^2^+2Fc^2^)/3'
_refine_ls_weighting_scheme calc
_refine_ls_wR_factor_gt 0.3400
_refine_ls_wR_factor_ref 0.3586
_reflns_Friedel_coverage 0.000
_reflns_number_gt 31061
_reflns_number_total 44038
_reflns_threshold_expression 'I > 2\s(I)'
_cod_data_source_file lt5068.cif
_cod_data_source_block 25_10_48c
_cod_original_cell_volume 48435(2)
_cod_database_code 1571857
_shelx_shelxl_version_number 2016/6
_chemical_oxdiff_formula '(Zn3 I6 N12 H24 C36) (C15 H16 O3)2 (C6 H12)3'
_chemical_oxdiff_usercomment JP-9300-04
_shelx_space_group_comment
;
The symmetry employed for this shelxl refinement is uniquely defined
by the following loop, which should always be used as a source of
symmetry information in preference to the above space-group names.
They are only intended as comments.
;
_shelx_estimated_absorpt_t_max 0.445
_shelx_estimated_absorpt_t_min 0.101
_olex2_refinement_description
;
1. Fixed Uiso
 At 1.2 times of:
  All C(H) groups, All C(H,H) groups
 At 1.5 times of:
  All C(H,H,H) groups, All O(H) groups
2. Restrained distances
 C2B-C1B = C3B-C2B = C4B-C3B = C5B-C4B = C6B-C5B = C6B-C1B
 1.39 with sigma of 0.02
 C2A-C1A = C3A-C2A = C4A-C3A = C5A-C4A = C6A-C5A = C6A-C1A
 1.39 with sigma of 0.02
 C8B-C7B = C9B-C8B = C9B-C10B = C11B-C10B = C12B-C11B = C7B-C12B
 1.39 with sigma of 0.02
 C7A-C4A
 1.5 with sigma of 0.02
 C7B-C4B
 1.5 with sigma of 0.02
 C5B-C13B
 1.51 with sigma of 0.02
 C5A-C13A
 1.51 with sigma of 0.02
 O2A-C8A
 1.37 with sigma of 0.02
 O3B-C15B = O1B-C13B = O2B-C14B
 1.43 with sigma of 0.02
 O2B-C8B = O3B-C12B
 1.37 with sigma of 0.02
 C833-C1O = C833-C834 = C1O-C832 = C832-C831 = C831-C835 = C835-C834
 1.54 with sigma of 0.02
 C821-C820 = C821-C822 = C820-C819 = C819-C824 = C824-C823 = C823-C822
 1.54 with sigma of 0.02
 C802-C801 = C802-C803 = C801-C806 = C806-C805 = C805-C804 = C804-C803
 1.54 with sigma of 0.02
 C829-C828 = C829-C830 = C828-C827 = C827-C826 = C826-C825 = C825-C830
 1.54 with sigma of 0.02
 C808-C807 = C808-C809 = C807-C812 = C812-C811 = C811-C810 = C810-C809
 1.54 with sigma of 0.02
 C815-C814 = C815-C816 = C814-C813 = C813-C818 = C818-C817 = C817-C816
 1.54 with sigma of 0.02
 C840-C839 = C840-C841 = C839-C838 = C838-C837 = C837-C836 = C836-C841
 1.54 with sigma of 0.02
 C1B-C3B = C2B-C4B = C3B-C5B = C4B-C6B = C5B-C1B = C6B-C2B
 2.4 with sigma of 0.04
 C1A-C3A = C2A-C4A = C3A-C5A = C4A-C6A = C5A-C1A = C6A-C2A
 2.4 with sigma of 0.04
 C7B-C9B = C8B-C10B = C9B-C11B = C10B-C12B = C11B-C7B = C12B-C8B
 2.4 with sigma of 0.04
 O1A-C5A
 2.4 with sigma of 0.04
 C8B-C14B
 2.4 with sigma of 0.02
 C5B-O1B
 2.4 with sigma of 0.04
 C833-C832 = C833-C835 = C1O-C831 = C832-C835 = C831-C834
 2.54 with sigma of 0.04
 C821-C819 = C821-C823 = C820-C824 = C819-C823 = C824-C822
 2.54 with sigma of 0.04
 C802-C806 = C802-C804 = C801-C805 = C806-C804 = C805-C803
 2.54 with sigma of 0.04
 C829-C827 = C829-C825 = C828-C826 = C827-C825 = C826-C830
 2.54 with sigma of 0.04
 C808-C812 = C808-C810 = C807-C811 = C812-C810 = C811-C809
 2.54 with sigma of 0.04
 C815-C813 = C815-C817 = C814-C818 = C813-C817 = C818-C816
 2.54 with sigma of 0.04
 C840-C838 = C840-C836 = C839-C837 = C838-C836 = C837-C841
 2.54 with sigma of 0.04
 C8A-C7A \\sim C9A-C8A \\sim C9A-C10A \\sim C11A-C10A \\sim C12A-C11A \\sim
C7A-C12A
 with sigma of 0.02
 C8A-C10A \\sim C9A-C11A \\sim C11A-C7A
 with sigma of 0.04
 C7B-C10B \\sim C8B-C11B \\sim C9B-C12B
 with sigma of 0.04
 C1A-C4A \\sim C2A-C5A \\sim C3A-C6A
 with sigma of 0.04
 O2A-C14A \\sim O3A-C15A \\sim O1A-C13A
 with sigma of 0.02
 C7B-O2B \\sim O2B-C9B
 with sigma of 0.04
 C4B-C13B \\sim C13B-C6B
 with sigma of 0.04
 C7B-O3B \\sim O3B-C11B
 with sigma of 0.02
 C833-C1O \\sim C1O-C832 \\sim C832-C831 \\sim C831-C835 \\sim C835-C834 \\sim
C834-C833
 with sigma of 0.02
 C833-C835 \\sim C832-C835 \\sim C1O-C834 \\sim C1O-C831 \\sim C831-C834 \\sim
C833-C832
 with sigma of 0.04
 I309-Zn35 \\sim I409-Zn45
 with sigma of 0.02
 I310-Zn35 \\sim I410-Zn45
 with sigma of 0.02
 Zn35-N317 \\sim Zn45-N317
 with sigma of 0.02
 I309-I310 \\sim I409-I410
 with sigma of 0.04
 I309-N317 \\sim I409-N317
 with sigma of 0.04
 I310-N317 \\sim I410-N317
 with sigma of 0.04
 I306-Zn33 \\sim I406-Zn43
 with sigma of 0.02
 I305-Zn33 \\sim I405-Zn43
 with sigma of 0.02
 Zn33-N307 \\sim Zn43-N307
 with sigma of 0.02
 Zn33-N306 \\sim Zn43-N306
 with sigma of 0.02
 I306-I305 \\sim I406-I405
 with sigma of 0.04
 I306-N307 \\sim I406-N307
 with sigma of 0.04
 I306-N306 \\sim I406-N306
 with sigma of 0.04
 I305-N307 \\sim I405-N307
 with sigma of 0.04
 I305-N306 \\sim I405-N306
 with sigma of 0.04
 I314-Zn37 \\sim I414-Zn47
 with sigma of 0.02
 I313-Zn37 \\sim I413-Zn47
 with sigma of 0.02
 Zn37-N325 \\sim Zn47-N325
 with sigma of 0.02
 Zn37-N324 \\sim Zn47-N324
 with sigma of 0.02
 I314-I313 \\sim I414-I413
 with sigma of 0.04
 I314-N325 \\sim I414-N325
 with sigma of 0.04
 I314-N324 \\sim I414-N324
 with sigma of 0.04
 I313-N325 \\sim I413-N325
 with sigma of 0.04
 I313-N324 \\sim I413-N324
 with sigma of 0.04
 I403-Zn42 \\sim I303-Zn32
 with sigma of 0.02
 I404-Zn42 \\sim I304-Zn32
 with sigma of 0.02
 Zn42-N305 \\sim Zn32-N305
 with sigma of 0.02
 I403-I404 \\sim I303-I304
 with sigma of 0.04
 I403-N305 \\sim I303-N305
 with sigma of 0.04
 I404-N305 \\sim I304-N305
 with sigma of 0.04
 I317-Zn39 \\sim I417-Zn49
 with sigma of 0.02
 I318-Zn39 \\sim I418-Zn49
 with sigma of 0.02
 Zn39-N330 \\sim Zn49-N330
 with sigma of 0.02
 Zn39-N331 \\sim Zn49-N331
 with sigma of 0.02
 I317-I318 \\sim I417-I418
 with sigma of 0.04
 I317-N330 \\sim I417-N330
 with sigma of 0.04
 I317-N331 \\sim I417-N331
 with sigma of 0.04
 I318-N330 \\sim I418-N330
 with sigma of 0.04
 I318-N331 \\sim I418-N331
 with sigma of 0.04
 I315-Zn38 \\sim I415-Zn48
 with sigma of 0.02
 I316-Zn38 \\sim I416-Zn48
 with sigma of 0.02
 Zn38-N329 \\sim Zn48-N329
 with sigma of 0.02
 I315-I316 \\sim I415-I416
 with sigma of 0.04
 I315-N329 \\sim I415-N329
 with sigma of 0.04
 I316-N329 \\sim I416-N329
 with sigma of 0.04
 I302-Zn31 \\sim I402-Zn41
 with sigma of 0.02
 I301-Zn31 \\sim I401-Zn41
 with sigma of 0.02
 Zn31-N301 \\sim Zn41-N301
 with sigma of 0.02
 I302-I301 \\sim I402-I401
 with sigma of 0.04
 I302-N301 \\sim I402-N301
 with sigma of 0.04
 I301-N301 \\sim I401-N301
 with sigma of 0.04
 I516-Zn58 \\sim I416-Zn48
 with sigma of 0.02
 I515-Zn58 \\sim I415-Zn48
 with sigma of 0.02
 I312-Zn36 \\sim I412-Zn46
 with sigma of 0.02
 I311-Zn36 \\sim I411-Zn46
 with sigma of 0.02
 Zn36-N319 \\sim Zn46-N319
 with sigma of 0.02
 Zn36-N318 \\sim Zn46-N318
 with sigma of 0.02
 I312-I311 \\sim I412-I411
 with sigma of 0.04
 I312-N319 \\sim I412-N319
 with sigma of 0.04
 I312-N318 \\sim I412-N318
 with sigma of 0.04
 I311-N319 \\sim I411-N319
 with sigma of 0.04
 I311-N318 \\sim I411-N318
 with sigma of 0.04
 I512-Zn56 \\sim I412-Zn46
 with sigma of 0.02
 I511-Zn56 \\sim I411-Zn46
 with sigma of 0.02
 I307-Zn34 \\sim I407-Zn44
 with sigma of 0.02
 I308-Zn34 \\sim I408-Zn44
 with sigma of 0.02
 Zn34-N313 \\sim Zn44-N313
 with sigma of 0.02
 Zn34-N312 \\sim Zn44-N312
 with sigma of 0.02
 I307-I308 \\sim I407-I408
 with sigma of 0.04
 I307-N313 \\sim I407-N313
 with sigma of 0.04
 I307-N312 \\sim I407-N312
 with sigma of 0.04
 I308-N313 \\sim I408-N313
 with sigma of 0.04
 I308-N312 \\sim I408-N312
 with sigma of 0.04
 C821-C820 \\sim C820-C819 \\sim C819-C824 \\sim C824-C823 \\sim C823-C822
\\sim C822-C821
 with sigma of 0.02
 C821-C823 \\sim C819-C823 \\sim C820-C822 \\sim C820-C824 \\sim C824-C822
\\sim C821-C819
 with sigma of 0.04
 C802-C801 \\sim C801-C806 \\sim C806-C805 \\sim C805-C804 \\sim C804-C803
\\sim C803-C802
 with sigma of 0.02
 C802-C804 \\sim C806-C804 \\sim C801-C803 \\sim C801-C805 \\sim C805-C803
\\sim C802-C806
 with sigma of 0.04
 C829-C828 \\sim C828-C827 \\sim C827-C826 \\sim C826-C825 \\sim C825-C830
\\sim C830-C829
 with sigma of 0.02
 C829-C825 \\sim C827-C825 \\sim C828-C830 \\sim C828-C826 \\sim C826-C830
\\sim C829-C827
 with sigma of 0.04
 C808-C807 \\sim C807-C812 \\sim C812-C811 \\sim C811-C810 \\sim C810-C809
\\sim C809-C808
 with sigma of 0.02
 C808-C810 \\sim C812-C810 \\sim C807-C809 \\sim C807-C811 \\sim C811-C809
\\sim C808-C812
 with sigma of 0.04
 C815-C814 \\sim C814-C813 \\sim C813-C818 \\sim C818-C817 \\sim C817-C816
\\sim C816-C815
 with sigma of 0.02
 C815-C817 \\sim C813-C817 \\sim C814-C816 \\sim C814-C818 \\sim C818-C816
\\sim C815-C813
 with sigma of 0.04
 C840-C839 \\sim C839-C838 \\sim C838-C837 \\sim C837-C836 \\sim C836-C841
\\sim C841-C840
 with sigma of 0.02
 C840-C836 \\sim C838-C836 \\sim C839-C841 \\sim C839-C837 \\sim C837-C841
\\sim C840-C838
 with sigma of 0.04
3. Restrained planarity
 C7B, C8B, C9B, C10B, C11B, C12B
 with sigma of 0.1
 C4B, C5B, C6B, C13B
 with sigma of 0.1
4. Uiso/Uaniso restraints and constraints
C7A \\sim O2A \\sim C8A \\sim C14A \\sim C9A \\sim C4A \\sim C12A \\sim C10A
\\sim C3A \\sim C5A \\sim C11A \\sim O3A \\sim C2A \\sim C13A \\sim C6A \\sim
C15A \\sim C1A \\sim O1A: within 2A with sigma of 0.04 and sigma for terminal
atoms of 0.08 within 2A
C9B \\sim C4B \\sim C5B \\sim C3B \\sim C7B \\sim C6B \\sim C13B \\sim C2B
\\sim C12B \\sim C8B \\sim C1B \\sim O1B \\sim O3B \\sim C11B \\sim O2B \\sim
C15B \\sim C10B \\sim C14B: within 2A with sigma of 0.04 and sigma for terminal
atoms of 0.08 within 2A
C833 \\sim C1O \\sim C832 \\sim C831 \\sim C835 \\sim C834: within 2A with
sigma of 0.04 and sigma for terminal atoms of 0.08 within 2A
I407 \\sim I307 \\sim Zn44 \\sim Zn34 \\sim I308 \\sim I408: within 2A with
sigma of 0.04 and sigma for terminal atoms of 0.08 within 2A
C821 \\sim C820 \\sim C819 \\sim C824 \\sim C823 \\sim C822: within 2A with
sigma of 0.04 and sigma for terminal atoms of 0.08 within 2A
C802 \\sim C801 \\sim C806 \\sim C805 \\sim C804 \\sim C803: within 2A with
sigma of 0.04 and sigma for terminal atoms of 0.08 within 2A
C829 \\sim C828 \\sim C827 \\sim C826 \\sim C825 \\sim C830: within 2A with
sigma of 0.04 and sigma for terminal atoms of 0.08 within 2A
C808 \\sim C807 \\sim C812 \\sim C811 \\sim C810 \\sim C809: within 2A with
sigma of 0.04 and sigma for terminal atoms of 0.08 within 2A
C815 \\sim C814 \\sim C813 \\sim C818 \\sim C817 \\sim C816: within 2A with
sigma of 0.04 and sigma for terminal atoms of 0.08 within 2A
C840 \\sim C839 \\sim C838 \\sim C837 \\sim C836 \\sim C841: within 2A with
sigma of 0.04 and sigma for terminal atoms of 0.08 within 2A
Uanis(Zn35) = Uanis(Zn45)
5. Rigid body (RIGU) restrains
 C2B, C4B, C5B, C3B, C7B, C6B, C13B, C12B, C8B, C1B, O1B, O3B, C11B, O2B, C9B,
 C15B, C10B, C14B
 with sigma for 1-2 distances of 0.004 and sigma for 1-3 distances of 0.004
 C833, C1O, C832, C831, C835, C834
 with sigma for 1-2 distances of 0.004 and sigma for 1-3 distances of 0.004
 I407, I307, Zn44, Zn34, I308, I408
 with sigma for 1-2 distances of 0.004 and sigma for 1-3 distances of 0.004
 C821, C820, C819, C824, C823, C822
 with sigma for 1-2 distances of 0.004 and sigma for 1-3 distances of 0.004
 C802, C801, C806, C805, C804, C803
 with sigma for 1-2 distances of 0.004 and sigma for 1-3 distances of 0.004
 C829, C828, C827, C826, C825, C830
 with sigma for 1-2 distances of 0.004 and sigma for 1-3 distances of 0.004
 C808, C807, C812, C811, C810, C809
 with sigma for 1-2 distances of 0.004 and sigma for 1-3 distances of 0.004
 C815, C814, C813, C818, C817, C816
 with sigma for 1-2 distances of 0.004 and sigma for 1-3 distances of 0.004
 C840, C839, C838, C837, C836, C841
 with sigma for 1-2 distances of 0.004 and sigma for 1-3 distances of 0.004
 I312, Zn36, Zn46, I511, I311, I411, I412
 with sigma for 1-2 distances of 0.004 and sigma for 1-3 distances of 0.004
 N336, C399, C403, C402, C401, C400
 with sigma for 1-2 distances of 0.004 and sigma for 1-3 distances of 0.004
6. Others
 Sof(I406)=Sof(Zn43)=Sof(I405)=1-FVAR(1)
 Sof(I306)=Sof(I305)=Sof(Zn33)=FVAR(1)
 Sof(I418)=Sof(Zn49)=Sof(I417)=1-FVAR(2)
 Sof(I317)=Sof(I318)=Sof(Zn39)=FVAR(2)
 Sof(I410)=Sof(Zn45)=Sof(I409)=1-FVAR(3)
 Sof(I309)=Sof(I310)=Sof(Zn35)=FVAR(3)
 Sof(I304)=Sof(Zn32)=Sof(I303)=1-FVAR(4)
 Sof(I403)=Sof(I404)=Sof(Zn42)=FVAR(4)
 Sof(Zn44)=Sof(I408)=Sof(I407)=1-FVAR(5)
 Sof(I307)=Sof(I308)=Sof(Zn34)=FVAR(5)
 Fixed Sof: I302(0.48775) I301(0.48775) I312(0.45641) I311(0.45641)
 I314(0.48782) I313(0.48782) I315(0.69263) I316(0.69263) Zn36(0.45641)
 Zn31(0.48775) Zn37(0.48782) Zn38(0.69263) O2A(0.85819) O3A(0.85819)
 O1A(0.85819) H1A(0.85819) C7A(0.85819) C3A(0.85819) H3A(0.85819) C1A(0.85819)
 H1AA(0.85819) C4A(0.85819) C6A(0.85819) H6A(0.85819) C5A(0.85819) C2A(0.85819)
 H2A(0.85819) C8A(0.85819) C12A(0.85819) C11A(0.85819) H11A(0.85819)
 C13A(0.85819) H13A(0.85819) H13B(0.85819) C10A(0.85819) H10A(0.85819)
 C9A(0.85819) H9A(0.85819) C14A(0.85819) H14A(0.85819) H14B(0.85819)
 H14C(0.85819) C15A(0.85819) H15A(0.85819) H15B(0.85819) H15C(0.85819)
 I414(0.41004) Zn47(0.41004) I413(0.41004) I416(0.25839) Zn48(0.25839)
 I415(0.25839) I402(0.35696) Zn41(0.35696) I401(0.35696) I514(0.10212)
 I513(0.10212) Zn57(0.10212) I502(0.1553) I501(0.1553) Zn51(0.1553)
 I515(0.04897) I516(0.04897) Zn58(0.04897) I412(0.50082) Zn46(0.50082)
 I411(0.50082) I512(0.04278) I511(0.04278) Zn56(0.04278) C4B(0.38664)
 O3B(0.38664) C6B(0.38664) H6B(0.38664) C2B(0.38664) H2B(0.38664) C5B(0.38664)
 C3B(0.38664) H3B(0.38664) C12B(0.38664) C11B(0.38664) H11B(0.38664)
 C1B(0.38664) H1B(0.38664) C7B(0.38664) C15B(0.38664) H15D(0.38664)
 H15E(0.38664) H15F(0.38664) C821(0.40836) H82A(0.40836) H82B(0.40836)
 C820(0.40836) H82C(0.40836) H82D(0.40836) C819(0.40836) H81A(0.40836)
 H81B(0.40836) C824(0.40836) H82E(0.40836) H82F(0.40836) C823(0.40836)
 H82G(0.40836) H82H(0.40836) C822(0.40836) H82I(0.40836) H82J(0.40836)
 C802(0.47319) H80A(0.47319) H80B(0.47319) C801(0.47319) H80C(0.47319)
 H80D(0.47319) C806(0.47319) H80E(0.47319) H80F(0.47319) C805(0.47319)
 H80G(0.47319) H80H(0.47319) C804(0.47319) H80I(0.47319) H80J(0.47319)
 C803(0.47319) H80K(0.47319) H80L(0.47319) C829(0.37592) H82K(0.37592)
 H82L(0.37592) C828(0.37592) H82M(0.37592) H82N(0.37592) C827(0.37592)
 H82O(0.37592) H82P(0.37592) C826(0.37592) H82Q(0.37592) H82R(0.37592)
 C825(0.37592) H82S(0.37592) H82T(0.37592) C830(0.37592) H83A(0.37592)
 H83B(0.37592) C808(0.45898) H80M(0.45898) H80N(0.45898) C807(0.45898)
 H80O(0.45898) H80P(0.45898) C812(0.45898) H81C(0.45898) H81D(0.45898)
 C811(0.45898) H81E(0.45898) H81F(0.45898) C810(0.45898) H81G(0.45898)
 H81H(0.45898) C809(0.45898) H80Q(0.45898) H80R(0.45898) C833(0.32277)
 H83C(0.32277) H83D(0.32277) C1O(0.32277) H1OA(0.32277) H1OB(0.32277)
 C832(0.32277) H83E(0.32277) H83F(0.32277) C831(0.32277) H83G(0.32277)
 H83H(0.32277) C835(0.32277) H83I(0.32277) H83J(0.32277) C834(0.32277)
 H83K(0.32277) H83L(0.32277) C815(0.44738) H81I(0.44738) H81J(0.44738)
 C814(0.44738) H81K(0.44738) H81L(0.44738) C813(0.44738) H81M(0.44738)
 H81N(0.44738) C818(0.44738) H81O(0.44738) H81P(0.44738) C817(0.44738)
 H81Q(0.44738) H81R(0.44738) C816(0.44738) H81S(0.44738) H81T(0.44738)
 C10B(0.38664) H10B(0.38664) C13B(0.38664) H13C(0.38664) H13D(0.38664)
 O2B(0.38664) C9B(0.38664) H9B(0.38664) O1B(0.38664) H1BA(0.38664) C8B(0.38664)
 C14B(0.38664) H14D(0.38664) H14E(0.38664) H14F(0.38664) C840(0.23534)
 H84A(0.23534) H84B(0.23534) C839(0.23534) H83M(0.23534) H83N(0.23534)
 C838(0.23534) H83O(0.23534) H83P(0.23534) C837(0.23534) H83Q(0.23534)
 H83R(0.23534) C836(0.23534) H83S(0.23534) H83T(0.23534) C841(0.23534)
 H84C(0.23534) H84D(0.23534)
 Fixed Uiso: I514(0.08) I513(0.08) Zn57(0.08) I515(0.08) I516(0.08) Zn58(0.08)
 I512(0.08) I511(0.08) Zn56(0.08) C840(0.08) C839(0.08) C838(0.08) C837(0.08)
 C836(0.08) C841(0.08)
7.a Secondary CH2 refined with riding coordinates:
 C13A(H13A,H13B), C821(H82A,H82B), C820(H82C,H82D), C819(H81A,H81B), C824(H82E,
 H82F), C823(H82G,H82H), C822(H82I,H82J), C802(H80A,H80B), C801(H80C,H80D),
 C806(H80E,H80F), C805(H80G,H80H), C804(H80I,H80J), C803(H80K,H80L), C829(H82K,
 H82L), C828(H82M,H82N), C827(H82O,H82P), C826(H82Q,H82R), C825(H82S,H82T),
 C830(H83A,H83B), C808(H80M,H80N), C807(H80O,H80P), C812(H81C,H81D), C811(H81E,
 H81F), C810(H81G,H81H), C809(H80Q,H80R), C833(H83C,H83D), C1O(H1OA,H1OB),
 C832(H83E,H83F), C831(H83G,H83H), C835(H83I,H83J), C834(H83K,H83L), C815(H81I,
 H81J), C814(H81K,H81L), C813(H81M,H81N), C818(H81O,H81P), C817(H81Q,H81R),
 C816(H81S,H81T), C13B(H13C,H13D), C840(H84A,H84B), C839(H83M,H83N), C838(H83O,
 H83P), C837(H83Q,H83R), C836(H83S,H83T), C841(H84C,H84D)
7.b Aromatic/amide H refined with riding coordinates:
 C347(H347), C338(H338), C367(H367), C364(H364), C348(H348), C355(H355),
 C323(H323), C349(H349), C340(H340), C341(H341), C356(H356), C365(H365),
 C301(H301), C353(H353), C354(H354), C313(H313), C322(H322), C335(H335),
 C337(H337), C336(H336), C351(H351), C315(H315), C3A(H3A), C346(H346),
 C318(H318), C1A(H1AA), C314(H314), C328(H328), C333(H333), C319(H319),
 C332(H332), C6A(H6A), C385(H385), C304(H304), C329(H329), C366(H366),
 C387(H387), C2A(H2A), C350(H350), C320(H320), C390(H390), C305(H305),
 C384(H384), C312(H312), C395(H395), C317(H317), C302(H302), C374(H374),
 C377(H377), C311(H311), C11A(H11A), C376(H376), C405(H405), C394(H394),
 C331(H331), C386(H386), C10A(H10A), C310(H310), C373(H373), C372(H372),
 C389(H389), C9A(H9A), C383(H383), C403(H403), C404(H404), C368(H368),
 C371(H371), C359(H359), C402(H402), C382(H382), C330(H330), C358(H358),
 C401(H401), C408(H408), C369(H369), C407(H407), C391(H391), C400(H400),
 C392(H392), C6B(H6B), C2B(H2B), C3B(H3B), C11B(H11B), C1B(H1B), C10B(H10B),
 C9B(H9B)
7.c Tetrahedral OH refined with riding coordinates:
 O1A(H1A), O1B(H1BA)
7.d Idealised Me refined with everything fixed:
 C14A(H14A,H14B,H14C), C15A(H15A,H15B,H15C), C15B(H15D,H15E,H15F), C14B(H14D,
 H14E,H14F)
;
_olex2_date_sample_data_collection 2023-03-10
_olex2_date_sample_submission 2023-03-10
_olex2_submission_original_sample_id 25_10_48c
_olex2_submission_special_instructions 'No special instructions were received'
_oxdiff_exptl_absorpt_empirical_details
;
Empirical correction (ABSPACK) includes:
- Absorption correction using spherical harmonics
- Frame scaling
- Detector area scaling
- B-factor correction
;
_oxdiff_exptl_absorpt_empirical_full_max 2.445
_oxdiff_exptl_absorpt_empirical_full_min 0.442

loop_
_space_group_symop_operation_xyz
'x, y, z'
'-x, y, -z+1/2'
'x+1/2, y+1/2, z'
'-x+1/2, y+1/2, -z+1/2'
'-x, -y, -z'
'x, -y, z-1/2'
'-x+1/2, -y+1/2, -z'
'x+1/2, -y+1/2, z-1/2'

loop_
_atom_site_label
_atom_site_type_symbol
_atom_site_fract_x
_atom_site_fract_y
_atom_site_fract_z
_atom_site_U_iso_or_equiv
_atom_site_adp_type
_atom_site_occupancy
_atom_site_site_symmetry_order
_atom_site_calc_flag
_atom_site_refinement_flags_posn
_atom_site_refinement_flags_adp
_atom_site_refinement_flags_occupancy
_atom_site_disorder_assembly
_atom_site_disorder_group
I306 I 0.58577(7) 0.5024(2) 0.75731(14) 0.0493(13) Uani 0.69(3) 1 d D . P A 1
I309 I 0.45156(6) 0.1147(4) 0.78547(16) 0.076(2) Uani 0.58(4) 1 d D . P B 1
I307 I 0.44140(5) 0.9660(2) 0.65908(10) 0.058(2) Uani 0.66(5) 1 d D U P C 1
I308 I 0.44087(9) 0.9650(5) 0.55287(16) 0.098(3) Uani 0.66(5) 1 d D U P C 1
I310 I 0.39826(9) 0.0332(5) 0.73301(16) 0.069(2) Uani 0.58(4) 1 d D . P B 1
I302 I 0.60223(17) 1.4759(6) 0.91057(19) 0.0467(13) Uani 0.4877 1 d D . P D 1
I403 I 0.6175(2) 0.5993(9) 1.1060(3) 0.145(6) Uani 0.34(2) 1 d D . P E 1
I404 I 0.5631(3) 0.5137(13) 1.0630(4) 0.180(7) Uani 0.34(2) 1 d D . P E 1
I301 I 0.60716(19) 1.3900(7) 1.01327(19) 0.061(2) Uani 0.4877 1 d D . P D 1
I305 I 0.63446(6) 0.6568(4) 0.75469(14) 0.0677(13) Uani 0.69(3) 1 d D . P A 1
I312 I 0.41821(16) 0.0120(5) 0.44725(19) 0.135(4) Uani 0.4564 1 d D . P F 1
I311 I 0.46665(13) 0.1556(9) 0.4357(2) 0.103(3) Uani 0.4564 1 d D . P F 1
I317 I 0.30208(9) -0.3361(11) 0.0949(3) 0.076(3) Uani 0.46(5) 1 d D . P G 1
I318 I 0.25287(11) -0.4780(5) 0.1010(3) 0.078(3) Uani 0.46(5) 1 d D . P G 1
I314 I 0.27002(5) 0.4939(3) 0.24899(10) 0.0511(7) Uani 0.4878 1 d D . P H 1
I313 I 0.27182(8) 0.4209(4) 0.35265(11) 0.0679(12) Uani 0.4878 1 d D . P H 1
I315 I 0.28178(4) -0.39012(18) 0.44278(6) 0.0937(8) Uani 0.6926 1 d D . P I 1
Zn35 Zn 0.42169(15) 0.1466(11) 0.7536(3) 0.0581(7) Uani 0.58(4) 1 d D . P B 1
I316 I 0.22755(5) -0.47611(15) 0.39800(7) 0.1018(9) Uani 0.6926 1 d D . P I 1
Zn33 Zn 0.60311(6) 0.6465(4) 0.76021(12) 0.0443(19) Uani 0.69(3) 1 d D . P A 1
Zn34 Zn 0.45242(7) 0.9080(3) 0.60983(14) 0.050(3) Uani 0.66(5) 1 d D U P C 1
Zn42 Zn 0.5873(2) 0.6270(12) 1.0753(3) 0.117(9) Uani 0.34(2) 1 d D . P E 1
Zn36 Zn 0.43571(14) 0.1522(6) 0.44500(19) 0.069(5) Uani 0.4564 1 d D . P F 1
Zn39 Zn 0.27136(11) -0.3378(7) 0.1039(2) 0.068(6) Uani 0.46(5) 1 d D . P G 1
Zn31 Zn 0.6155(2) 1.3736(6) 0.9575(3) 0.047(4) Uani 0.4877 1 d D . P D 1
Zn37 Zn 0.28224(9) 0.3999(5) 0.2990(2) 0.0452(16) Uani 0.4878 1 d D . P H 1
Zn38 Zn 0.25136(7) -0.3634(2) 0.41289(10) 0.0657(10) Uani 0.6926 1 d D . P I 1
N310 N 0.5397(2) 1.0376(8) 0.6266(3) 0.053(4) Uani 1 1 d . . . . .
N316 N 0.43630(19) 0.3121(7) 0.6031(3) 0.044(3) Uani 1 1 d . . . . .
N314 N 0.44372(18) 0.4441(7) 0.5786(3) 0.041(3) Uani 1 1 d . . . . .
N304 N 0.5972(2) 0.7877(8) 0.9191(3) 0.052(4) Uani 1 1 d . . . . .
N317 N 0.4263(2) 0.2179(8) 0.7138(3) 0.055(4) Uani 1 1 d D . . . .
N308 N 0.5425(2) 0.9037(8) 0.6576(3) 0.054(4) Uani 1 1 d . . . . .
N328 N 0.26692(19) -0.1914(9) 0.2636(3) 0.053(3) Uani 1 1 d . . . . .
N315 N 0.44204(18) 0.4429(8) 0.6348(3) 0.045(3) Uani 1 1 d . . . . .
N319 N 0.4213(2) 0.2350(9) 0.4114(3) 0.057(4) Uani 1 1 d D . . . .
N302 N 0.6036(2) 0.9272(9) 0.8967(3) 0.052(3) Uani 1 1 d . . . . .
N313 N 0.4504(2) 0.7690(8) 0.6098(3) 0.052(3) Uani 1 1 d D . . . .
N323 N 0.4104(2) 0.7561(8) 0.2780(3) 0.049(3) Uani 1 1 d . . . . .
N309 N 0.5672(2) 0.9857(9) 0.6515(3) 0.055(4) Uani 1 1 d . . . . .
N326 N 0.27548(19) -0.0537(9) 0.2416(4) 0.056(4) Uani 1 1 d . . . . .
N321 N 0.39703(19) 0.4770(8) 0.3343(3) 0.050(3) Uani 1 1 d . . . . .
N307 N 0.5899(2) 0.7316(8) 0.7254(3) 0.049(3) Uani 1 1 d D . . . .
N322 N 0.3694(2) 0.5284(9) 0.3092(3) 0.052(3) Uani 1 1 d . . . . .
N305 N 0.5899(2) 0.6861(9) 1.0311(3) 0.067(5) Uani 1 1 d D . . . .
N312 N 0.4786(2) 0.9246(8) 0.6174(3) 0.058(4) Uani 1 1 d D . . . .
N318 N 0.4361(2) 0.2208(9) 0.4872(3) 0.068(5) Uani 1 1 d D . . . .
N306 N 0.6005(2) 0.7108(9) 0.8026(3) 0.054(4) Uani 1 1 d D . . . .
C352 C 0.4383(2) 0.3100(9) 0.5461(3) 0.044(4) Uani 1 1 d . . . . .
C342 C 0.4445(2) 0.4860(10) 0.6065(3) 0.046(4) Uani 1 1 d . . . . .
C334 C 0.5141(2) 0.9502(10) 0.6313(3) 0.048(4) Uani 1 1 d . . . . .
O2A O 0.4775(2) 0.5333(10) 0.7070(4) 0.079(5) Uani 0.8582 1 d D U P . .
N327 N 0.2718(2) -0.0657(9) 0.2969(3) 0.053(3) Uani 1 1 d . . . . .
N336 N 0.1422(2) -0.1078(11) -0.0383(5) 0.074(4) Uani 1 1 d . . . . .
C361 C 0.3862(2) 0.5356(10) 0.3161(3) 0.045(4) Uani 1 1 d . . . . .
N303 N 0.6032(2) 0.9129(9) 0.9537(3) 0.058(4) Uani 1 1 d . . . . .
N333 N 0.2296(2) -0.0256(11) -0.0096(4) 0.073(5) Uani 1 1 d . . . . .
O3A O 0.4587(2) 0.5698(10) 0.8069(4) 0.068(4) Uani 0.8582 1 d D U P . .
C326 C 0.5331(3) 0.9646(10) 0.6387(3) 0.054(5) Uani 1 1 d . . . . .
C303 C 0.6081(2) 1.0574(10) 0.9314(4) 0.049(4) Uani 1 1 d . . . . .
C321 C 0.5699(3) 0.8512(11) 0.6838(4) 0.055(4) Uani 1 1 d . . . . .
C325 C 0.5561(3) 1.0462(11) 0.6337(3) 0.054(4) Uani 1 1 d . . . . .
C324 C 0.5590(2) 0.9172(10) 0.6632(3) 0.044(4) Uani 1 1 d . . . . .
C347 C 0.4330(3) 0.2998(11) 0.7163(4) 0.059(5) Uani 1 1 d . . . . .
H347 H 0.435499 0.326265 0.737357 0.070 Uiso 1 1 calc R U . . .
N301 N 0.6121(2) 1.2393(9) 0.9448(4) 0.066(4) Uani 1 1 d D . . . .
N311 N 0.5786(2) 1.2781(9) 0.5998(3) 0.060(4) Uani 1 1 d . . . . .
C344 C 0.4397(2) 0.3604(9) 0.5772(3) 0.046(4) Uani 1 1 d . . . . .
C343 C 0.4381(2) 0.3581(9) 0.6305(3) 0.040(3) Uani 1 1 d . . . . .
O1A O 0.5048(2) 0.7442(10) 0.7999(3) 0.074(4) Uani 0.8582 1 d D U P . .
H1A H 0.501109 0.792012 0.806686 0.111 Uiso 0.8582 1 calc R U P . .
C345 C 0.4344(2) 0.3084(9) 0.6601(3) 0.042(3) Uani 1 1 d . . . . .
N330 N 0.2706(2) -0.2723(10) 0.1473(4) 0.067(4) Uani 1 1 d D . . . .
C338 C 0.4507(2) 0.6307(10) 0.6382(3) 0.046(4) Uani 1 1 d . . . . .
H338 H 0.451949 0.600107 0.658410 0.055 Uiso 1 1 calc R U . . .
C367 C 0.3852(2) 0.6682(11) 0.2795(4) 0.054(4) Uani 1 1 d . . . . .
H367 H 0.373348 0.657160 0.271459 0.064 Uiso 1 1 calc R U . . .
C363 C 0.3944(2) 0.6152(10) 0.3040(3) 0.046(4) Uani 1 1 d . . . . .
N334 N 0.2014(3) 0.0163(11) -0.0325(4) 0.074(5) Uani 1 1 d . . . . .
C379 C 0.2681(2) -0.1503(11) 0.2906(4) 0.051(4) Uani 1 1 d . . . . .
C364 C 0.4114(2) 0.6395(10) 0.3156(4) 0.048(4) Uani 1 1 d . . . . .
H364 H 0.417802 0.606544 0.333101 0.057 Uiso 1 1 calc R U . . .
C339 C 0.4470(2) 0.5845(9) 0.6084(3) 0.042(3) Uani 1 1 d . . . . .
N320 N 0.3720(2) 0.3977(9) 0.3414(3) 0.057(4) Uani 1 1 d . . . . .
C307 C 0.5993(2) 0.8275(10) 0.9472(3) 0.050(4) Uani 1 1 d . . . . .
C348 C 0.4246(3) 0.1790(10) 0.6840(4) 0.058(5) Uani 1 1 d . . . . .
H348 H 0.420527 0.119287 0.681548 0.069 Uiso 1 1 calc R U . . .
C355 C 0.4268(3) 0.2767(12) 0.3876(4) 0.063(5) Uani 1 1 d . . . . .
H355 H 0.438372 0.266732 0.384847 0.076 Uiso 1 1 calc R U . . .
C7A C 0.4682(3) 0.5474(10) 0.7574(4) 0.059(5) Uani 0.8582 1 d D U P . .
N325 N 0.2800(2) 0.2609(11) 0.2874(5) 0.073(5) Uani 1 1 d D . . . .
C323 C 0.5728(3) 0.7177(12) 0.7145(3) 0.054(4) Uani 1 1 d . . . . .
H323 H 0.567703 0.664694 0.720982 0.065 Uiso 1 1 calc R U . . .
C349 C 0.4287(3) 0.2217(10) 0.6575(3) 0.058(5) Uani 1 1 d . . . . .
H349 H 0.427479 0.191565 0.637169 0.070 Uiso 1 1 calc R U . . .
N329 N 0.2532(3) -0.2930(10) 0.3684(4) 0.092(6) Uani 1 1 d D . . . .
C306 C 0.6055(3) 0.9611(11) 0.9269(3) 0.053(4) Uani 1 1 d . . . . .
N331 N 0.2573(2) -0.2534(11) 0.0713(4) 0.068(4) Uani 1 1 d D . . . .
C340 C 0.4447(3) 0.6324(11) 0.5794(4) 0.061(5) Uani 1 1 d . . . . .
H340 H 0.441972 0.602828 0.558976 0.073 Uiso 1 1 calc R U . . .
C357 C 0.3997(2) 0.3496(11) 0.3687(4) 0.052(4) Uani 1 1 d . . . . .
C308 C 0.6004(3) 0.8413(10) 0.8942(4) 0.060(5) Uani 1 1 d . . . . .
C341 C 0.4464(3) 0.7234(10) 0.5811(4) 0.057(5) Uani 1 1 d . . . . .
H341 H 0.444813 0.756356 0.561305 0.069 Uiso 1 1 calc R U . . .
C356 C 0.4169(3) 0.3338(11) 0.3667(4) 0.056(4) Uani 1 1 d . . . . .
H356 H 0.421803 0.363378 0.350425 0.068 Uiso 1 1 calc R U . . .
C365 C 0.4191(3) 0.7080(10) 0.3029(4) 0.055(4) Uani 1 1 d . . . . .
H365 H 0.430728 0.722605 0.311640 0.066 Uiso 1 1 calc R U . . .
C362 C 0.3629(2) 0.4559(11) 0.3226(4) 0.055(4) Uani 1 1 d . . . . .
C301 C 0.6142(3) 1.1811(12) 0.9683(4) 0.065(5) Uani 1 1 d . . . . .
H301 H 0.617627 1.201771 0.989959 0.078 Uiso 1 1 calc R U . . .
C353 C 0.4318(2) 0.2254(10) 0.5433(3) 0.051(4) Uani 1 1 d . . . . .
H353 H 0.428445 0.195409 0.561233 0.061 Uiso 1 1 calc R U . . .
C354 C 0.4304(3) 0.1850(11) 0.5128(3) 0.057(5) Uani 1 1 d . . . . .
H354 H 0.424974 0.128052 0.510032 0.068 Uiso 1 1 calc R U . . .
N332 N 0.2061(2) -0.1116(11) 0.0005(4) 0.070(4) Uani 1 1 d . . . . .
C313 C 0.5938(3) 0.6843(10) 0.9754(4) 0.057(5) Uani 1 1 d . . . . .
H313 H 0.594336 0.651829 0.956014 0.069 Uiso 1 1 calc R U . . .
C388 C 0.2713(2) -0.1852(10) 0.2085(4) 0.056(4) Uani 1 1 d . . . . .
C375 C 0.2773(2) 0.0792(11) 0.2752(5) 0.059(4) Uani 1 1 d . . . . .
C322 C 0.5627(3) 0.7765(11) 0.6947(4) 0.055(4) Uani 1 1 d . . . . .
H322 H 0.550693 0.765586 0.688495 0.066 Uiso 1 1 calc R U . . .
C378 C 0.2754(2) -0.0179(12) 0.2700(4) 0.058(4) Uani 1 1 d . . . . .
C380 C 0.2714(2) -0.1394(11) 0.2391(4) 0.052(4) Uani 1 1 d . . . . .
C335 C 0.5043(3) 0.9867(13) 0.6035(4) 0.065(5) Uani 1 1 d . . . . .
H335 H 0.509473 1.021509 0.588853 0.078 Uiso 1 1 calc R U . . .
C337 C 0.4523(3) 0.7204(10) 0.6369(3) 0.052(4) Uani 1 1 d . . . . .
H337 H 0.455163 0.751338 0.657021 0.063 Uiso 1 1 calc R U . . .
C336 C 0.4869(3) 0.9715(14) 0.5977(4) 0.071(6) Uani 1 1 d . . . . .
H336 H 0.480342 0.995950 0.578471 0.086 Uiso 1 1 calc R U . . .
C397 C 0.1964(3) -0.0561(13) -0.0186(5) 0.072(6) Uani 1 1 d . . . . .
C351 C 0.4442(3) 0.3493(11) 0.5197(3) 0.068(6) Uani 1 1 d . . . . .
H351 H 0.449248 0.407222 0.521668 0.082 Uiso 1 1 calc R U . . .
C327 C 0.5649(3) 1.1264(11) 0.6240(4) 0.061(5) Uani 1 1 d . . . . .
C316 C 0.5993(2) 0.7951(11) 0.8626(3) 0.053(4) Uani 1 1 d . . . . .
C315 C 0.6034(3) 0.8431(11) 0.8360(3) 0.065(6) Uani 1 1 d . . . . .
H315 H 0.606156 0.904834 0.837920 0.078 Uiso 1 1 calc R U . . .
C370 C 0.3441(3) 0.4448(12) 0.3153(5) 0.067(5) Uani 1 1 d . . . . .
C3A C 0.4515(2) 0.6725(10) 0.7269(4) 0.057(5) Uani 0.8582 1 d D U P . .
H3A H 0.444253 0.628617 0.715040 0.068 Uiso 0.8582 1 calc R U P . .
C346 C 0.4365(2) 0.3484(10) 0.6901(4) 0.053(4) Uani 1 1 d . . . . .
H346 H 0.440219 0.408648 0.692817 0.063 Uiso 1 1 calc R U . . .
C318 C 0.5962(3) 0.6658(12) 0.8286(4) 0.067(5) Uani 1 1 d . . . . .
H318 H 0.592956 0.604735 0.825967 0.080 Uiso 1 1 calc R U . . .
C1A C 0.4589(3) 0.8268(10) 0.7377(4) 0.065(5) Uani 0.8582 1 d D U P . .
H1AA H 0.456603 0.888516 0.733832 0.078 Uiso 0.8582 1 calc R U P . .
C381 C 0.2633(3) -0.2017(10) 0.3180(4) 0.057(4) Uani 1 1 d . . . . .
C314 C 0.6033(3) 0.7973(12) 0.8064(3) 0.065(5) Uani 1 1 d . . . . .
H314 H 0.605449 0.830752 0.788163 0.078 Uiso 1 1 calc R U . . .
N324 N 0.3086(2) 0.4175(11) 0.3019(6) 0.099(8) Uani 1 1 d D . . . .
C328 C 0.5819(3) 1.1422(12) 0.6297(4) 0.061(5) Uani 1 1 d . . . . .
H328 H 0.589450 1.101499 0.642533 0.074 Uiso 1 1 calc R U . . .
C333 C 0.5057(3) 0.8983(14) 0.6515(5) 0.077(6) Uani 1 1 d . . . . .
H333 H 0.512063 0.870271 0.670271 0.092 Uiso 1 1 calc R U . . .
C309 C 0.5958(3) 0.7764(10) 0.9766(3) 0.056(5) Uani 1 1 d . . . . .
C319 C 0.5963(3) 0.8036(12) 0.7144(4) 0.064(5) Uani 1 1 d . . . . .
H319 H 0.608304 0.814306 0.721340 0.077 Uiso 1 1 calc R U . . .
C393 C 0.2342(3) -0.1487(15) 0.0266(5) 0.076(6) Uani 1 1 d . . . . .
C398 C 0.2179(3) 0.0291(12) -0.0279(4) 0.066(5) Uani 1 1 d . . . . .
C4A C 0.4654(2) 0.6460(8) 0.7509(4) 0.055(5) Uani 0.8582 1 d D U P . .
C332 C 0.4879(3) 0.8881(14) 0.6436(5) 0.074(6) Uani 1 1 d . . . . .
H332 H 0.482254 0.853573 0.657588 0.089 Uiso 1 1 calc R U . . .
C6A C 0.4730(3) 0.7999(9) 0.7607(4) 0.064(5) Uani 0.8582 1 d D U P . .
H6A H 0.480439 0.843958 0.771952 0.077 Uiso 0.8582 1 calc R U P . .
C385 C 0.2584(3) -0.2906(12) 0.3144(4) 0.066(5) Uani 1 1 d . . . . .
H385 H 0.258398 -0.320914 0.294379 0.079 Uiso 1 1 calc R U . . .
C304 C 0.6069(3) 1.1179(11) 0.9066(5) 0.072(6) Uani 1 1 d . . . . .
H304 H 0.604380 1.098218 0.884637 0.086 Uiso 1 1 calc R U . . .
C399 C 0.1771(3) -0.0754(14) -0.0261(6) 0.074(5) Uani 1 1 d . . . . .
N335 N 0.2396(4) 0.2598(14) -0.0650(6) 0.099(7) Uani 1 1 d . . . . .
C329 C 0.5884(3) 1.2175(12) 0.6170(4) 0.066(5) Uani 1 1 d . . . . .
H329 H 0.600530 1.225970 0.620825 0.079 Uiso 1 1 calc R U . . .
C366 C 0.3937(2) 0.7370(12) 0.2671(5) 0.060(4) Uani 1 1 d . . . . .
H366 H 0.387528 0.772600 0.250091 0.072 Uiso 1 1 calc R U . . .
C5A C 0.4765(2) 0.7102(9) 0.7675(4) 0.059(5) Uani 0.8582 1 d D U P . .
C387 C 0.2759(3) -0.1420(13) 0.1810(5) 0.071(5) Uani 1 1 d . . . . .
H387 H 0.279585 -0.081493 0.182608 0.085 Uiso 1 1 calc R U . . .
C396 C 0.2226(3) -0.0912(13) 0.0041(4) 0.064(5) Uani 1 1 d . . . . .
C2A C 0.4483(2) 0.7625(10) 0.7205(4) 0.056(5) Uani 0.8582 1 d D U P . .
H2A H 0.438819 0.780157 0.704377 0.067 Uiso 0.8582 1 calc R U P . .
C360 C 0.3891(2) 0.4112(10) 0.3460(4) 0.052(4) Uani 1 1 d . . . . .
C350 C 0.4426(3) 0.3028(11) 0.4909(4) 0.075(6) Uani 1 1 d . . . . .
H350 H 0.446379 0.330414 0.472875 0.090 Uiso 1 1 calc R U . . .
C320 C 0.5875(3) 0.8636(12) 0.6942(5) 0.070(6) Uani 1 1 d . . . . .
H320 H 0.593142 0.914031 0.687123 0.083 Uiso 1 1 calc R U . . .
C390 C 0.2663(3) -0.3132(14) 0.1735(5) 0.070(5) Uani 1 1 d . . . . .
H390 H 0.262845 -0.373972 0.170912 0.084 Uiso 1 1 calc R U . . .
C305 C 0.6094(3) 1.2095(11) 0.9137(4) 0.060(5) Uani 1 1 d . . . . .
H305 H 0.609120 1.250909 0.896367 0.072 Uiso 1 1 calc R U . . .
C384 C 0.2535(3) -0.3361(13) 0.3417(5) 0.075(6) Uani 1 1 d . . . . .
H384 H 0.250372 -0.397476 0.340008 0.090 Uiso 1 1 calc R U . . .
C8A C 0.4740(3) 0.4929(10) 0.7346(5) 0.067(6) Uani 0.8582 1 d D U P . .
C312 C 0.5911(3) 0.6415(12) 1.0033(4) 0.061(5) Uani 1 1 d . . . . .
H312 H 0.589924 0.578336 1.003046 0.073 Uiso 1 1 calc R U . . .
C395 C 0.2623(3) -0.2019(15) 0.0500(5) 0.075(6) Uani 1 1 d . . . . .
H395 H 0.274335 -0.200495 0.049629 0.090 Uiso 1 1 calc R U . . .
C317 C 0.5962(3) 0.7053(12) 0.8584(4) 0.068(5) Uani 1 1 d . . . . .
H317 H 0.594112 0.670118 0.876256 0.081 Uiso 1 1 calc R U . . .
C302 C 0.6116(3) 1.0920(12) 0.9633(4) 0.068(5) Uani 1 1 d . . . . .
H302 H 0.612208 1.052880 0.981424 0.082 Uiso 1 1 calc R U . . .
C374 C 0.2783(3) 0.1186(13) 0.3061(6) 0.085(7) Uani 1 1 d . . . . .
H374 H 0.278175 0.081079 0.324429 0.102 Uiso 1 1 calc R U . . .
C406 C 0.2250(4) 0.1095(14) -0.0398(5) 0.079(6) Uani 1 1 d . . . . .
C377 C 0.2796(3) 0.2299(13) 0.2565(6) 0.075(6) Uani 1 1 d . . . . .
H377 H 0.280234 0.270834 0.239350 0.090 Uiso 1 1 calc R U . . .
C311 C 0.5919(4) 0.7729(11) 1.0310(4) 0.093(9) Uani 1 1 d . . . . .
H311 H 0.591154 0.804413 1.050500 0.111 Uiso 1 1 calc R U . . .
C12A C 0.4641(3) 0.5102(12) 0.7858(5) 0.071(6) Uani 0.8582 1 d D U P . .
C11A C 0.4659(3) 0.4184(11) 0.7906(6) 0.091(8) Uani 0.8582 1 d D U P . .
H11A H 0.462716 0.392183 0.809421 0.109 Uiso 0.8582 1 calc R U P . .
C376 C 0.2781(3) 0.1348(15) 0.2495(6) 0.084(6) Uani 1 1 d . . . . .
H376 H 0.277778 0.112270 0.228088 0.101 Uiso 1 1 calc R U . . .
C405 C 0.2418(4) 0.1384(15) -0.0295(5) 0.092(8) Uani 1 1 d . . . . .
H405 H 0.248846 0.106378 -0.012486 0.111 Uiso 1 1 calc R U . . .
C394 C 0.2522(3) -0.1502(15) 0.0282(5) 0.078(6) Uani 1 1 d . . . . .
H394 H 0.257210 -0.114192 0.013616 0.093 Uiso 1 1 calc R U . . .
C331 C 0.5542(3) 1.1906(13) 0.6056(5) 0.073(6) Uani 1 1 d . . . . .
H331 H 0.542055 1.184379 0.601904 0.088 Uiso 1 1 calc R U . . .
C386 C 0.2751(4) -0.1871(14) 0.1517(6) 0.090(7) Uani 1 1 d . . . . .
H386 H 0.277978 -0.155078 0.133774 0.108 Uiso 1 1 calc R U . . .
C13A C 0.4911(3) 0.6816(13) 0.7935(5) 0.069(6) Uani 0.8582 1 d D U P . .
H13A H 0.486600 0.671027 0.813907 0.083 Uiso 0.8582 1 calc R U P . .
H13B H 0.495714 0.624173 0.786986 0.083 Uiso 0.8582 1 calc R U P . .
C10A C 0.4721(3) 0.3648(14) 0.7683(6) 0.102(9) Uani 0.8582 1 d D U P . .
H10A H 0.473652 0.302644 0.772364 0.123 Uiso 0.8582 1 calc R U P . .
C310 C 0.5949(4) 0.8215(12) 1.0048(5) 0.105(10) Uani 1 1 d . . . . .
H310 H 0.596339 0.884458 1.006125 0.126 Uiso 1 1 calc R U . . .
C373 C 0.2794(3) 0.2073(13) 0.3107(7) 0.094(8) Uani 1 1 d . . . . .
H373 H 0.279816 0.230555 0.332001 0.112 Uiso 1 1 calc R U . . .
C372 C 0.3165(3) 0.4712(19) 0.2848(9) 0.134(15) Uani 1 1 d . . . . .
H372 H 0.309555 0.501775 0.267211 0.161 Uiso 1 1 calc R U . . .
C389 C 0.2665(3) -0.2762(13) 0.2033(5) 0.075(6) Uani 1 1 d . . . . .
H389 H 0.263330 -0.310748 0.220520 0.089 Uiso 1 1 calc R U . . .
C9A C 0.4762(3) 0.4014(11) 0.7401(5) 0.084(8) Uani 0.8582 1 d D U P . .
H9A H 0.480552 0.364762 0.724749 0.101 Uiso 0.8582 1 calc R U P . .
C383 C 0.2587(5) -0.2099(14) 0.3722(8) 0.141(15) Uani 1 1 d . . . . .
H383 H 0.259923 -0.183297 0.393203 0.169 Uiso 1 1 calc R U . . .
C403 C 0.1658(4) -0.0341(19) -0.0507(8) 0.119(11) Uani 1 1 d . . . . .
H403 H 0.170037 0.007368 -0.064648 0.142 Uiso 1 1 calc R U . . .
C14A C 0.4843(4) 0.4792(19) 0.6844(7) 0.092(9) Uani 0.8582 1 d D U P . .
H14A H 0.487680 0.517169 0.667409 0.138 Uiso 0.8582 1 calc . U P . .
H14B H 0.475502 0.436512 0.674334 0.138 Uiso 0.8582 1 calc . U P . .
H14C H 0.494380 0.446687 0.695675 0.138 Uiso 0.8582 1 calc . U P . .
C404 C 0.2488(5) 0.2117(18) -0.0428(7) 0.115(11) Uani 1 1 d . . . . .
H404 H 0.260608 0.226610 -0.035519 0.138 Uiso 1 1 calc R U . . .
C368 C 0.3183(3) 0.3728(19) 0.3258(8) 0.116(11) Uani 1 1 d . . . . .
H368 H 0.312987 0.331599 0.338203 0.139 Uiso 1 1 calc R U . . .
C371 C 0.3332(3) 0.4871(19) 0.2896(8) 0.117(12) Uani 1 1 d . . . . .
H371 H 0.337869 0.527069 0.275656 0.140 Uiso 1 1 calc R U . . .
C359 C 0.4047(4) 0.2512(17) 0.4143(6) 0.098(8) Uani 1 1 d . . . . .
H359 H 0.400537 0.224295 0.432016 0.118 Uiso 1 1 calc R U . . .
C402 C 0.1494(4) -0.051(2) -0.0550(8) 0.122(12) Uani 1 1 d . . . . .
H402 H 0.142059 -0.019934 -0.071821 0.146 Uiso 1 1 calc R U . . .
C382 C 0.2628(4) -0.1603(13) 0.3467(5) 0.100(9) Uani 1 1 d . . . . .
H382 H 0.265287 -0.098296 0.349296 0.120 Uiso 1 1 calc R U . . .
C330 C 0.5620(4) 1.2640(15) 0.5928(6) 0.083(7) Uani 1 1 d . . . . .
H330 H 0.554963 1.304449 0.578781 0.100 Uiso 1 1 calc R U . . .
C358 C 0.3934(3) 0.3041(17) 0.3932(6) 0.092(8) Uani 1 1 d . . . . .
H358 H 0.381624 0.309296 0.395424 0.110 Uiso 1 1 calc R U . . .
C15A C 0.4532(5) 0.534(2) 0.8349(7) 0.112(11) Uani 0.8582 1 d D U P . .
H15A H 0.441747 0.506850 0.828473 0.167 Uiso 0.8582 1 calc . U P . .
H15B H 0.452499 0.582023 0.850630 0.167 Uiso 0.8582 1 calc . U P . .
H15C H 0.461370 0.488608 0.844886 0.167 Uiso 0.8582 1 calc . U P . .
C401 C 0.1516(3) -0.149(2) -0.0135(8) 0.122(11) Uani 1 1 d . . . . .
H401 H 0.146294 -0.188330 -0.000382 0.146 Uiso 1 1 calc R U . . .
C408 C 0.2235(5) 0.238(2) -0.0790(7) 0.114(10) Uani 1 1 d . . . . .
H408 H 0.217497 0.270599 -0.097097 0.137 Uiso 1 1 calc R U . J 1
C369 C 0.3359(3) 0.3844(18) 0.3332(7) 0.102(10) Uani 1 1 d . . . . .
H369 H 0.342488 0.351244 0.350443 0.123 Uiso 1 1 calc R U . . .
C407 C 0.2158(5) 0.163(2) -0.0647(7) 0.124(11) Uani 1 1 d . . . . .
H407 H 0.204099 0.148834 -0.072741 0.148 Uiso 1 1 calc R U . . .
C391 C 0.2397(4) -0.252(2) 0.0727(7) 0.128(12) Uani 1 1 d . . . . .
H391 H 0.235433 -0.285505 0.088812 0.153 Uiso 1 1 calc R U . . .
C400 C 0.1689(4) -0.136(2) -0.0067(10) 0.149(16) Uani 1 1 d . . . . .
H400 H 0.175593 -0.166035 0.011128 0.179 Uiso 1 1 calc R U . . .
C392 C 0.2286(4) -0.201(2) 0.0502(7) 0.123(12) Uani 1 1 d . . . . .
H392 H 0.216612 -0.202292 0.051115 0.148 Uiso 1 1 calc R U . . .
I410 I 0.4011(3) 0.0221(11) 0.7350(3) 0.140(6) Uani 0.42(4) 1 d D . P B 2
Zn45 Zn 0.4226(2) 0.1460(14) 0.7541(4) 0.0581(7) Uani 0.42(4) 1 d D . P B 2
I409 I 0.45201(12) 0.1133(6) 0.78747(18) 0.098(4) Uani 0.42(4) 1 d D . P B 2
I406 I 0.5902(3) 0.5039(7) 0.7657(4) 0.108(5) Uani 0.31(3) 1 d D . P A 2
Zn43 Zn 0.6045(2) 0.6539(10) 0.7606(3) 0.102(10) Uani 0.31(3) 1 d D . P A 2
I405 I 0.6363(2) 0.6732(17) 0.7606(6) 0.121(6) Uani 0.31(3) 1 d D . P A 2
I414 I 0.27150(13) 0.4824(5) 0.2355(3) 0.165(5) Uani 0.41 1 d D . P H 2
Zn47 Zn 0.28246(16) 0.4006(7) 0.2884(3) 0.111(7) Uani 0.41 1 d D . P H 2
I413 I 0.27173(13) 0.4322(6) 0.3409(3) 0.152(4) Uani 0.41 1 d D . P H 2
I304 I 0.56702(5) 0.4975(2) 1.06637(11) 0.0664(14) Uani 0.66(2) 1 d D . P E 2
Zn32 Zn 0.58964(8) 0.6187(4) 1.07492(14) 0.0482(17) Uani 0.66(2) 1 d D . P E 2
I303 I 0.62119(5) 0.6018(2) 1.09944(10) 0.0595(13) Uani 0.66(2) 1 d D . P E 2
I418 I 0.2557(3) -0.4806(6) 0.1066(5) 0.136(4) Uani 0.54(5) 1 d D . P G 2
Zn49 Zn 0.27179(13) -0.3345(5) 0.10458(18) 0.079(6) Uani 0.54(5) 1 d D . P G 2
I417 I 0.30236(12) -0.3173(17) 0.0955(3) 0.122(5) Uani 0.54(5) 1 d D . P G 2
I416 I 0.21051(13) -0.4427(5) 0.3664(3) 0.174(6) Uani 0.2584 1 d D . P I 2
Zn48 Zn 0.23730(17) -0.3700(6) 0.3975(3) 0.079(4) Uani 0.2584 1 d D . P I 2
I415 I 0.2622(2) -0.4481(7) 0.4327(2) 0.222(9) Uani 0.2584 1 d D . P I 2
I402 I 0.6027(2) 1.4685(8) 0.9031(3) 0.067(4) Uani 0.357 1 d D . P D 2
Zn41 Zn 0.6153(3) 1.3757(7) 0.9531(4) 0.062(8) Uani 0.357 1 d D . P D 2
I401 I 0.6056(3) 1.3967(10) 1.0077(3) 0.078(4) Uani 0.357 1 d D . P D 2
I514 I 0.2708(2) 0.4534(13) 0.2143(4) 0.080 Uiso 0.1021 1 d . U P H 3
I513 I 0.2682(2) 0.4549(12) 0.3183(4) 0.080 Uiso 0.1021 1 d . U P H 3
Zn57 Zn 0.2804(5) 0.402(3) 0.2699(9) 0.080 Uiso 0.1021 1 d . U P H 3
I502 I 0.6059(3) 1.4522(14) 0.8815(5) 0.155(9) Uani 0.1553 1 d . . P D 3
I501 I 0.6053(3) 1.4459(17) 0.9866(5) 0.195(11) Uani 0.1553 1 d . . P D 3
Zn51 Zn 0.6172(8) 1.393(3) 0.9383(12) 0.18(3) Uani 0.1553 1 d . . P D 3
I515 I 0.2915(4) -0.404(2) 0.4382(8) 0.080 Uiso 0.049 1 d D U P I 3
I516 I 0.2392(5) -0.490(2) 0.4030(9) 0.080 Uiso 0.049 1 d D U P I 3
Zn58 Zn 0.2606(5) -0.365(3) 0.4162(19) 0.080 Uiso 0.049 1 d D U P I 3
I412 I 0.41954(11) 0.0087(5) 0.44357(19) 0.090(2) Uani 0.5008 1 d D . P F 2
Zn46 Zn 0.43613(11) 0.1540(6) 0.4435(2) 0.061(4) Uani 0.5008 1 d D . P F 2
I411 I 0.46669(8) 0.1690(8) 0.4318(2) 0.095(3) Uani 0.5008 1 d D . P F 2
I512 I 0.4044(5) 0.027(3) 0.4454(11) 0.080 Uiso 0.0428 1 d D U P F 3
I511 I 0.4577(5) 0.100(3) 0.4390(10) 0.080 Uiso 0.0428 1 d D U P F 3
Zn56 Zn 0.4274(6) 0.145(4) 0.445(3) 0.080 Uiso 0.0428 1 d D U P F 3
Zn44 Zn 0.45246(17) 0.9057(8) 0.6092(3) 0.081(7) Uani 0.34(5) 1 d D U P C 2
I408 I 0.44048(10) 0.9706(5) 0.5544(2) 0.054(3) Uani 0.34(5) 1 d D U P C 2
I407 I 0.4401(3) 0.9580(13) 0.6580(3) 0.135(9) Uani 0.34(5) 1 d D U P C 2
C4B C 0.3234(4) 0.274(2) 0.4107(9) 0.094(9) Uani 0.3866 1 d D U P . .
O3B O 0.3287(6) 0.179(3) 0.3557(8) 0.119(12) Uani 0.3866 1 d D U P . .
C6B C 0.3476(5) 0.371(3) 0.4279(13) 0.112(12) Uani 0.3866 1 d D U P . .
H6B H 0.359664 0.379158 0.434928 0.135 Uiso 0.3866 1 calc R U P . .
C2B C 0.3187(6) 0.432(3) 0.4154(13) 0.103(11) Uani 0.3866 1 d D U P . .
H2B H 0.311296 0.482224 0.412949 0.123 Uiso 0.3866 1 calc R U P . .
C5B C 0.3411(4) 0.285(2) 0.4204(6) 0.097(9) Uani 0.3866 1 d D U P . .
C3B C 0.3121(5) 0.346(3) 0.4097(14) 0.105(11) Uani 0.3866 1 d D U P . .
H3B H 0.300012 0.336659 0.405105 0.126 Uiso 0.3866 1 calc R U P . .
C12B C 0.3187(7) 0.138(2) 0.3751(9) 0.113(11) Uani 0.3866 1 d D U P . .
C11B C 0.3127(7) 0.052(2) 0.3681(11) 0.122(13) Uani 0.3866 1 d D U P . .
H11B H 0.314853 0.022086 0.349195 0.146 Uiso 0.3866 1 calc R U P . .
C1B C 0.3365(6) 0.443(3) 0.4249(14) 0.108(12) Uani 0.3866 1 d D U P . .
H1B H 0.341034 0.501065 0.429468 0.130 Uiso 0.3866 1 calc R U P . .
C7B C 0.3160(7) 0.182(2) 0.4032(9) 0.116(10) Uani 0.3866 1 d D U P . .
C15B C 0.3287(13) 0.137(6) 0.3247(13) 0.14(2) Uani 0.3866 1 d D U P . .
H15D H 0.337780 0.091822 0.326964 0.204 Uiso 0.3866 1 calc . U P . .
H15E H 0.330920 0.182619 0.308935 0.204 Uiso 0.3866 1 calc . U P . .
H15F H 0.317504 0.109365 0.317025 0.204 Uiso 0.3866 1 calc . U P . .
C821 C 0.3136(5) 0.643(3) 0.7194(8) 0.094(12) Uani 0.4084 1 d D U P . .
H82A H 0.305290 0.623887 0.733196 0.113 Uiso 0.4084 1 calc R U P . .
H82B H 0.323829 0.668265 0.733943 0.113 Uiso 0.4084 1 calc R U P . .
C820 C 0.3192(4) 0.562(3) 0.7014(9) 0.087(11) Uani 0.4084 1 d D U P . .
H82C H 0.328819 0.579421 0.690369 0.104 Uiso 0.4084 1 calc R U P . .
H82D H 0.323402 0.514673 0.717389 0.104 Uiso 0.4084 1 calc R U P . .
C819 C 0.3044(6) 0.525(2) 0.6761(10) 0.108(14) Uani 0.4084 1 d D U P . .
H81A H 0.295498 0.498936 0.687331 0.129 Uiso 0.4084 1 calc R U P . .
H81B H 0.308834 0.476430 0.663616 0.129 Uiso 0.4084 1 calc R U P . .
C824 C 0.2962(6) 0.598(3) 0.6524(8) 0.113(14) Uani 0.4084 1 d D U P . .
H82E H 0.304602 0.616807 0.638676 0.135 Uiso 0.4084 1 calc R U P . .
H82F H 0.286018 0.572874 0.637871 0.135 Uiso 0.4084 1 calc R U P . .
C823 C 0.2907(5) 0.679(3) 0.6703(11) 0.112(14) Uani 0.4084 1 d D U P . .
H82G H 0.286632 0.726689 0.654261 0.134 Uiso 0.4084 1 calc R U P . .
H82H H 0.280957 0.662275 0.681103 0.134 Uiso 0.4084 1 calc R U P . .
C822 C 0.3054(6) 0.716(2) 0.6959(11) 0.102(13) Uani 0.4084 1 d D U P . .
H82I H 0.300801 0.764040 0.708489 0.123 Uiso 0.4084 1 calc R U P . .
H82J H 0.314258 0.743067 0.684872 0.123 Uiso 0.4084 1 calc R U P . .
C802 C 0.4985(4) 0.256(3) 0.6603(7) 0.102(12) Uani 0.4732 1 d D U P . .
H80A H 0.500744 0.295513 0.679714 0.122 Uiso 0.4732 1 calc R U P . .
H80B H 0.503516 0.196889 0.666747 0.122 Uiso 0.4732 1 calc R U P . .
C801 C 0.5076(5) 0.295(3) 0.6338(9) 0.110(12) Uani 0.4732 1 d D U P . .
H80C H 0.520184 0.294809 0.641394 0.132 Uiso 0.4732 1 calc R U P . .
H80D H 0.503908 0.358259 0.629584 0.132 Uiso 0.4732 1 calc R U P . .
C806 C 0.5031(4) 0.242(3) 0.6021(8) 0.108(12) Uani 0.4732 1 d D U P . .
H80E H 0.508135 0.180873 0.605612 0.130 Uiso 0.4732 1 calc R U P . .
H80F H 0.508359 0.270823 0.584894 0.130 Uiso 0.4732 1 calc R U P . .
C805 C 0.4835(4) 0.234(3) 0.5907(7) 0.102(11) Uani 0.4732 1 d D U P . .
H80G H 0.478686 0.294336 0.585061 0.123 Uiso 0.4732 1 calc R U P . .
H80H H 0.481123 0.196695 0.570834 0.123 Uiso 0.4732 1 calc R U P . .
C804 C 0.4747(4) 0.193(2) 0.6172(8) 0.086(10) Uani 0.4732 1 d D U P . .
H80I H 0.462055 0.192336 0.609755 0.104 Uiso 0.4732 1 calc R U P . .
H80J H 0.478605 0.130458 0.621295 0.104 Uiso 0.4732 1 calc R U P . .
C803 C 0.4790(4) 0.247(3) 0.6489(8) 0.099(11) Uani 0.4732 1 d D U P . .
H80K H 0.473807 0.307020 0.645479 0.119 Uiso 0.4732 1 calc R U P . .
H80L H 0.473960 0.216842 0.666172 0.119 Uiso 0.4732 1 calc R U P . .
C829 C 0.5100(6) 0.639(3) 0.6059(11) 0.105(14) Uani 0.3759 1 d D U P . .
H82K H 0.511803 0.612046 0.627945 0.126 Uiso 0.3759 1 calc R U P . .
H82L H 0.512718 0.703564 0.608556 0.126 Uiso 0.3759 1 calc R U P . .
C828 C 0.5224(5) 0.596(4) 0.5861(14) 0.115(15) Uani 0.3759 1 d D U P . .
H82M H 0.534177 0.596068 0.599102 0.138 Uiso 0.3759 1 calc R U P . .
H82N H 0.522543 0.631363 0.566149 0.138 Uiso 0.3759 1 calc R U P . .
C827 C 0.5172(6) 0.499(3) 0.5764(16) 0.131(16) Uani 0.3759 1 d D U P . .
H82O H 0.518767 0.461262 0.596174 0.158 Uiso 0.3759 1 calc R U P . .
H82P H 0.524855 0.475747 0.561881 0.158 Uiso 0.3759 1 calc R U P . .
C826 C 0.4984(6) 0.494(4) 0.5589(14) 0.128(16) Uani 0.3759 1 d D U P . .
H82Q H 0.495280 0.430415 0.553768 0.153 Uiso 0.3759 1 calc R U P . .
H82R H 0.497034 0.526907 0.538057 0.153 Uiso 0.3759 1 calc R U P . .
C825 C 0.4861(5) 0.533(4) 0.5801(14) 0.119(15) Uani 0.3759 1 d D U P . .
H82S H 0.474133 0.531831 0.567713 0.143 Uiso 0.3759 1 calc R U P . .
H82T H 0.486429 0.495292 0.599749 0.143 Uiso 0.3759 1 calc R U P . .
C830 C 0.4910(5) 0.629(3) 0.5904(11) 0.102(13) Uani 0.3759 1 d D U P . .
H83A H 0.488482 0.668303 0.571103 0.122 Uiso 0.3759 1 calc R U P . .
H83B H 0.483754 0.649025 0.606204 0.122 Uiso 0.3759 1 calc R U P . .
C808 C 0.3729(6) 0.367(3) 0.6902(8) 0.115(13) Uani 0.459 1 d D U P . .
H80M H 0.364472 0.346404 0.703517 0.138 Uiso 0.459 1 calc R U P . .
H80N H 0.383157 0.389908 0.705207 0.138 Uiso 0.459 1 calc R U P . .
C807 C 0.3783(5) 0.288(3) 0.6709(10) 0.119(13) Uani 0.459 1 d D U P . .
H80O H 0.382532 0.238677 0.686132 0.142 Uiso 0.459 1 calc R U P . .
H80P H 0.387869 0.306326 0.659862 0.142 Uiso 0.459 1 calc R U P . .
C812 C 0.3631(5) 0.254(2) 0.6453(8) 0.090(10) Uani 0.459 1 d D U P . .
H81C H 0.367048 0.204672 0.632655 0.108 Uiso 0.459 1 calc R U P . .
H81D H 0.353907 0.230857 0.656409 0.108 Uiso 0.459 1 calc R U P . .
C811 C 0.3560(5) 0.331(2) 0.6223(6) 0.079(9) Uani 0.459 1 d D U P . .
H81E H 0.346061 0.308910 0.606262 0.095 Uiso 0.459 1 calc R U P . .
H81F H 0.365004 0.350938 0.610095 0.095 Uiso 0.459 1 calc R U P . .
C810 C 0.3503(5) 0.410(2) 0.6413(8) 0.088(10) Uani 0.459 1 d D U P . .
H81G H 0.346344 0.459380 0.626063 0.106 Uiso 0.459 1 calc R U P . .
H81H H 0.340408 0.391259 0.651546 0.106 Uiso 0.459 1 calc R U P . .
C809 C 0.3649(6) 0.443(2) 0.6679(10) 0.109(13) Uani 0.459 1 d D U P . .
H80Q H 0.373986 0.471025 0.657442 0.131 Uiso 0.459 1 calc R U P . .
H80R H 0.360441 0.489414 0.681110 0.131 Uiso 0.459 1 calc R U P . .
C833 C 0.3666(8) 0.015(4) 0.3747(12) 0.111(16) Uani 0.3228 1 d D U P . .
H83C H 0.369782 0.039672 0.396995 0.134 Uiso 0.3228 1 calc R U P . .
H83D H 0.353834 0.017132 0.368650 0.134 Uiso 0.3228 1 calc R U P . .
C1O C 0.3727(8) -0.082(4) 0.3743(12) 0.113(16) Uani 0.3228 1 d D U P . .
H1OA H 0.385101 -0.084797 0.383789 0.136 Uiso 0.3228 1 calc R U P . .
H1OB H 0.366382 -0.118555 0.388145 0.136 Uiso 0.3228 1 calc R U P . .
C832 C 0.3698(9) -0.122(3) 0.3399(15) 0.119(16) Uani 0.3228 1 d D U P . .
H83E H 0.357330 -0.129746 0.332055 0.143 Uiso 0.3228 1 calc R U P . .
H83F H 0.375364 -0.181127 0.340633 0.143 Uiso 0.3228 1 calc R U P . .
C831 C 0.3772(9) -0.062(4) 0.3156(13) 0.122(17) Uani 0.3228 1 d D U P . .
H83G H 0.373780 -0.086832 0.293400 0.147 Uiso 0.3228 1 calc R U P . .
H83H H 0.389961 -0.063194 0.321071 0.147 Uiso 0.3228 1 calc R U P . .
C835 C 0.3709(8) 0.035(4) 0.3162(12) 0.114(16) Uani 0.3228 1 d D U P . .
H83I H 0.358345 0.036761 0.307734 0.137 Uiso 0.3228 1 calc R U P . .
H83J H 0.376743 0.071623 0.301755 0.137 Uiso 0.3228 1 calc R U P . .
C834 C 0.3745(8) 0.073(3) 0.3509(15) 0.113(16) Uani 0.3228 1 d D U P . .
H83K H 0.369757 0.134475 0.350621 0.135 Uiso 0.3228 1 calc R U P . .
H83L H 0.387153 0.077138 0.358409 0.135 Uiso 0.3228 1 calc R U P . .
C815 C 0.5234(7) 0.273(3) 0.5230(12) 0.139(16) Uani 0.4474 1 d D U P . .
H81I H 0.525505 0.273491 0.547092 0.167 Uiso 0.4474 1 calc R U P . .
H81J H 0.524786 0.335258 0.515497 0.167 Uiso 0.4474 1 calc R U P . .
C814 C 0.5366(6) 0.212(4) 0.5108(13) 0.146(16) Uani 0.4474 1 d D U P . .
H81K H 0.535345 0.217599 0.486849 0.175 Uiso 0.4474 1 calc R U P . .
H81L H 0.548389 0.231553 0.520559 0.175 Uiso 0.4474 1 calc R U P . .
C813 C 0.5341(6) 0.114(4) 0.5198(15) 0.161(17) Uani 0.4474 1 d D U P . .
H81M H 0.542145 0.076240 0.510096 0.194 Uiso 0.4474 1 calc R U P . .
H81N H 0.536963 0.107410 0.543787 0.194 Uiso 0.4474 1 calc R U P . .
C818 C 0.5156(8) 0.082(3) 0.5079(13) 0.146(16) Uani 0.4474 1 d D U P . .
H81O H 0.514296 0.020588 0.516172 0.176 Uiso 0.4474 1 calc R U P . .
H81P H 0.513314 0.079429 0.483823 0.176 Uiso 0.4474 1 calc R U P . .
C817 C 0.5024(6) 0.144(4) 0.5196(13) 0.147(16) Uani 0.4474 1 d D U P . .
H81Q H 0.503528 0.139053 0.543524 0.176 Uiso 0.4474 1 calc R U P . .
H81R H 0.490595 0.124058 0.509758 0.176 Uiso 0.4474 1 calc R U P . .
C816 C 0.5049(6) 0.241(3) 0.5102(12) 0.136(15) Uani 0.4474 1 d D U P . .
H81S H 0.502365 0.247402 0.486137 0.164 Uiso 0.4474 1 calc R U P . .
H81T H 0.496662 0.279793 0.519263 0.164 Uiso 0.4474 1 calc R U P . .
C10B C 0.3033(7) 0.011(2) 0.3893(12) 0.127(14) Uani 0.3866 1 d D U P . .
H10B H 0.298883 -0.047312 0.384534 0.152 Uiso 0.3866 1 calc R U P . .
C13B C 0.3527(6) 0.205(3) 0.4224(10) 0.115(13) Uani 0.3866 1 d D U P . .
H13C H 0.345862 0.150487 0.424544 0.138 Uiso 0.3866 1 calc R U P . .
H13D H 0.357385 0.199871 0.401960 0.138 Uiso 0.3866 1 calc R U P . .
O2B O 0.3059(9) 0.178(3) 0.4528(10) 0.163(16) Uani 0.3866 1 d D U P . .
C9B C 0.3004(7) 0.054(3) 0.4173(11) 0.129(14) Uani 0.3866 1 d D U P . .
H9B H 0.294125 0.025292 0.431756 0.155 Uiso 0.3866 1 calc R U P . .
O1B O 0.3666(6) 0.210(4) 0.4492(9) 0.16(2) Uani 0.3866 1 d D U P . .
H1BA H 0.369091 0.158229 0.456429 0.240 Uiso 0.3866 1 calc R U P . .
C8B C 0.3068(7) 0.139(3) 0.4236(9) 0.129(12) Uani 0.3866 1 d D U P . .
C14B C 0.2968(16) 0.128(7) 0.4742(17) 0.21(3) Uani 0.3866 1 d D U P . .
H14D H 0.302432 0.137485 0.496854 0.317 Uiso 0.3866 1 calc . U P . .
H14E H 0.296991 0.064391 0.468923 0.317 Uiso 0.3866 1 calc . U P . .
H14F H 0.284862 0.148983 0.471302 0.317 Uiso 0.3866 1 calc . U P . .
C840 C 0.3125(8) 0.799(4) 0.3242(15) 0.080 Uiso 0.2353 1 d D U P . .
H84A H 0.313125 0.824778 0.302578 0.096 Uiso 0.2353 1 calc R U P . .
H84B H 0.304667 0.836515 0.334576 0.096 Uiso 0.2353 1 calc R U P . .
C839 C 0.3306(7) 0.799(4) 0.3455(15) 0.080 Uiso 0.2353 1 d D U P . .
H83M H 0.334947 0.861426 0.348261 0.096 Uiso 0.2353 1 calc R U P . .
H83N H 0.338634 0.764699 0.334494 0.096 Uiso 0.2353 1 calc R U P . .
C838 C 0.3300(8) 0.758(4) 0.3790(12) 0.080 Uiso 0.2353 1 d D U P . .
H83O H 0.341757 0.757577 0.392291 0.096 Uiso 0.2353 1 calc R U P . .
H83P H 0.322543 0.794752 0.390550 0.096 Uiso 0.2353 1 calc R U P . .
C837 C 0.3230(8) 0.662(4) 0.3751(14) 0.080 Uiso 0.2353 1 d D U P . .
H83Q H 0.330926 0.624393 0.364979 0.096 Uiso 0.2353 1 calc R U P . .
H83R H 0.322345 0.636826 0.396788 0.096 Uiso 0.2353 1 calc R U P . .
C836 C 0.3050(7) 0.661(4) 0.3537(15) 0.080 Uiso 0.2353 1 d D U P . .
H83S H 0.296850 0.695072 0.364614 0.096 Uiso 0.2353 1 calc R U P . .
H83T H 0.300780 0.598842 0.350744 0.096 Uiso 0.2353 1 calc R U P . .
C841 C 0.3055(8) 0.703(4) 0.3202(12) 0.080 Uiso 0.2353 1 d D U P . .
H84C H 0.313028 0.666627 0.308575 0.096 Uiso 0.2353 1 calc R U P . .
H84D H 0.293808 0.703575 0.306943 0.096 Uiso 0.2353 1 calc R U P . .

loop_
_atom_site_aniso_label
_atom_site_aniso_U_11
_atom_site_aniso_U_22
_atom_site_aniso_U_33
_atom_site_aniso_U_23
_atom_site_aniso_U_13
_atom_site_aniso_U_12
I306 0.092(3) 0.0297(10) 0.0272(16) -0.0071(8) 0.0139(12) 0.0045(9)
I309 0.076(4) 0.077(4) 0.088(4) 0.050(3) 0.046(2) 0.037(2)
I307 0.081(4) 0.020(2) 0.076(2) -0.0009(12) 0.022(2) 0.0067(12)
I308 0.150(6) 0.071(4) 0.070(3) 0.044(3) 0.011(3) 0.008(3)
I310 0.122(7) 0.0291(19) 0.067(3) -0.0130(15) 0.046(2) -0.021(2)
I302 0.068(2) 0.031(2) 0.0433(16) -0.0045(12) 0.0159(15) -0.0008(15)
I403 0.233(11) 0.129(7) 0.099(6) 0.064(5) 0.099(8) 0.094(8)
I404 0.35(2) 0.088(7) 0.141(10) -0.051(6) 0.143(11) -0.020(9)
I301 0.117(6) 0.030(2) 0.0416(15) -0.0020(13) 0.027(2) 0.006(2)
I305 0.073(2) 0.077(2) 0.0539(16) -0.0155(14) 0.0111(12) 0.0130(13)
I312 0.366(13) 0.030(3) 0.0124(15) -0.0072(14) 0.042(3) -0.050(4)
I311 0.164(7) 0.112(4) 0.033(2) -0.018(2) 0.015(3) 0.067(4)
I317 0.062(4) 0.097(5) 0.069(4) -0.020(2) 0.010(3) 0.015(2)
I318 0.086(8) 0.060(3) 0.086(4) -0.009(2) 0.013(2) 0.001(2)
I314 0.0450(15) 0.0334(13) 0.0739(17) 0.0103(12) 0.0075(14) 0.0033(11)
I313 0.098(3) 0.0496(18) 0.0635(18) -0.0027(14) 0.036(2) -0.0119(18)
I315 0.1164(19) 0.0931(17) 0.0809(14) 0.0321(12) 0.0425(14) 0.0443(15)
Zn35 0.116(2) 0.0299(10) 0.0385(11) 0.0047(8) 0.0404(12) 0.0042(13)
I316 0.159(3) 0.0589(13) 0.1054(18) -0.0254(12) 0.0736(19) -0.0270(15)
Zn33 0.065(3) 0.034(3) 0.035(4) -0.002(2) 0.011(2) 0.011(2)
Zn34 0.075(5) 0.013(3) 0.059(4) 0.003(3) 0.001(3) -0.001(3)
Zn42 0.24(2) 0.088(12) 0.037(7) 0.034(7) 0.076(10) 0.054(11)
Zn36 0.174(11) 0.025(7) 0.008(4) -0.009(4) 0.018(6) 0.016(6)
Zn39 0.057(7) 0.084(12) 0.068(11) 0.008(7) 0.024(6) 0.012(6)
Zn31 0.068(8) 0.033(6) 0.043(4) -0.005(3) 0.020(4) -0.001(5)
Zn37 0.049(4) 0.029(3) 0.060(3) 0.002(2) 0.014(3) -0.007(2)
Zn38 0.099(3) 0.046(2) 0.061(2) 0.0089(17) 0.037(2) 0.011(2)
N310 0.098(12) 0.035(7) 0.032(6) -0.005(5) 0.030(7) -0.006(7)
N316 0.089(10) 0.024(6) 0.022(5) 0.004(4) 0.015(5) -0.005(6)
N314 0.078(9) 0.027(6) 0.023(5) 0.003(4) 0.019(5) -0.004(6)
N304 0.100(11) 0.029(6) 0.032(6) 0.008(5) 0.024(6) 0.014(7)
N317 0.122(13) 0.030(6) 0.020(5) -0.001(5) 0.029(6) 0.002(7)
N308 0.116(13) 0.031(6) 0.014(5) -0.003(5) 0.012(6) -0.008(7)
N328 0.072(9) 0.035(7) 0.055(8) 0.014(6) 0.019(7) 0.000(6)
N315 0.075(9) 0.030(6) 0.034(6) 0.004(5) 0.024(6) -0.001(6)
N319 0.119(14) 0.035(7) 0.020(5) 0.000(5) 0.019(7) -0.003(8)
N302 0.094(11) 0.040(7) 0.029(6) 0.000(5) 0.029(6) 0.001(7)
N313 0.086(10) 0.030(6) 0.043(7) 0.001(5) 0.017(7) -0.003(6)
N323 0.088(11) 0.029(6) 0.035(6) 0.003(5) 0.025(6) 0.008(6)
N309 0.098(11) 0.038(7) 0.035(6) -0.011(6) 0.025(7) 0.000(7)
N326 0.068(9) 0.033(7) 0.071(9) 0.017(7) 0.020(7) 0.001(6)
N321 0.080(9) 0.037(7) 0.037(6) 0.018(5) 0.024(6) 0.011(6)
N307 0.085(10) 0.035(7) 0.030(6) 0.006(5) 0.021(6) -0.002(7)
N322 0.080(10) 0.044(7) 0.034(6) -0.004(5) 0.012(6) -0.003(7)
N305 0.131(14) 0.030(7) 0.040(7) 0.007(6) 0.021(8) 0.021(8)
N312 0.113(12) 0.031(7) 0.032(6) 0.003(5) 0.018(7) 0.005(7)
N318 0.131(15) 0.034(7) 0.036(7) 0.006(6) 0.005(8) 0.004(8)
N306 0.099(11) 0.037(7) 0.028(6) 0.016(5) 0.023(6) 0.014(7)
C352 0.087(12) 0.021(6) 0.027(7) -0.003(5) 0.019(7) -0.001(7)
C342 0.071(11) 0.035(8) 0.031(7) -0.004(6) 0.002(7) 0.001(7)
C334 0.084(12) 0.045(8) 0.022(6) 0.009(6) 0.022(7) 0.001(8)
O2A 0.114(13) 0.058(9) 0.059(9) -0.020(7) 0.000(9) 0.013(9)
N327 0.082(10) 0.037(7) 0.044(7) 0.003(6) 0.023(7) -0.007(7)
N336 0.081(10) 0.046(8) 0.096(12) 0.007(7) 0.014(8) 0.002(7)
C361 0.063(10) 0.041(8) 0.034(7) 0.006(6) 0.018(7) 0.005(7)
N303 0.101(12) 0.037(7) 0.043(7) -0.001(6) 0.027(7) 0.002(7)
N333 0.102(13) 0.060(10) 0.061(9) 0.018(8) 0.022(9) -0.003(9)
O3A 0.086(10) 0.048(8) 0.073(9) 0.027(7) 0.024(8) -0.003(7)
C326 0.113(15) 0.033(8) 0.023(6) -0.008(6) 0.026(8) 0.004(9)
C303 0.078(11) 0.037(8) 0.036(7) 0.005(6) 0.022(7) -0.005(8)
C321 0.091(13) 0.037(8) 0.039(8) -0.013(7) 0.017(8) -0.003(8)
C325 0.096(14) 0.040(9) 0.028(7) -0.002(6) 0.019(8) -0.002(9)
C324 0.082(12) 0.034(8) 0.019(6) -0.004(5) 0.015(6) -0.009(8)
C347 0.104(14) 0.044(9) 0.030(7) -0.001(7) 0.018(8) -0.002(9)
N301 0.083(11) 0.035(7) 0.079(11) -0.010(7) 0.015(8) -0.007(7)
N311 0.108(13) 0.034(7) 0.048(8) 0.000(6) 0.039(8) 0.004(8)
C344 0.090(12) 0.032(7) 0.019(6) -0.014(5) 0.021(6) 0.004(7)
C343 0.078(10) 0.033(7) 0.016(6) -0.001(5) 0.023(6) -0.002(7)
O1A 0.099(12) 0.071(10) 0.058(9) -0.035(8) 0.027(8) -0.020(9)
C345 0.068(10) 0.026(7) 0.036(7) 0.013(6) 0.019(7) 0.009(7)
N330 0.099(12) 0.044(8) 0.063(9) 0.009(7) 0.026(8) 0.011(8)
C338 0.077(11) 0.040(8) 0.026(6) -0.002(6) 0.025(7) 0.002(7)
C367 0.061(10) 0.053(10) 0.051(9) 0.005(8) 0.020(8) -0.002(8)
C363 0.077(11) 0.034(8) 0.026(6) 0.012(6) 0.008(7) 0.006(7)
N334 0.101(14) 0.050(9) 0.072(11) 0.010(8) 0.019(10) 0.002(9)
C379 0.075(11) 0.041(9) 0.044(8) 0.005(7) 0.028(8) 0.004(8)
C364 0.073(11) 0.038(8) 0.037(7) 0.006(6) 0.021(7) 0.001(7)
C339 0.080(11) 0.031(7) 0.017(6) 0.010(5) 0.012(6) 0.003(7)
N320 0.075(10) 0.048(8) 0.047(7) 0.007(6) 0.010(7) 0.000(7)
C307 0.090(12) 0.036(8) 0.030(7) 0.011(6) 0.026(7) 0.011(8)
C348 0.108(15) 0.029(8) 0.044(8) 0.011(6) 0.038(9) -0.001(8)
C355 0.101(15) 0.051(10) 0.042(9) -0.008(8) 0.027(9) 0.006(10)
C7A 0.072(12) 0.036(9) 0.071(12) -0.006(9) 0.018(10) -0.003(9)
N325 0.090(12) 0.049(9) 0.080(12) -0.004(8) 0.014(9) -0.003(8)
C323 0.092(14) 0.054(10) 0.025(7) 0.003(7) 0.030(8) -0.002(9)
C349 0.126(16) 0.029(7) 0.027(7) -0.012(6) 0.034(8) 0.002(9)
N329 0.17(2) 0.032(8) 0.085(12) 0.008(8) 0.054(13) 0.019(10)
C306 0.096(13) 0.040(8) 0.027(7) 0.008(6) 0.022(7) 0.010(8)
N331 0.073(11) 0.071(11) 0.063(9) 0.008(8) 0.025(8) 0.004(8)
C340 0.113(15) 0.039(9) 0.031(8) 0.001(7) 0.018(8) -0.007(9)
C357 0.075(12) 0.041(9) 0.042(8) 0.008(7) 0.015(8) -0.002(8)
C308 0.101(14) 0.031(8) 0.049(9) 0.017(7) 0.019(9) 0.016(8)
C341 0.114(15) 0.026(7) 0.030(7) 0.006(6) 0.008(8) -0.007(8)
C356 0.098(14) 0.040(9) 0.036(8) 0.015(7) 0.025(8) 0.005(9)
C365 0.098(14) 0.032(8) 0.036(8) -0.005(6) 0.016(8) 0.009(8)
C362 0.073(12) 0.047(9) 0.047(9) 0.014(7) 0.014(8) -0.016(8)
C301 0.115(16) 0.043(9) 0.035(8) -0.004(7) 0.010(9) -0.001(10)
C353 0.104(13) 0.033(8) 0.023(6) 0.001(6) 0.030(7) 0.010(8)
C354 0.112(15) 0.035(8) 0.026(7) -0.007(6) 0.018(8) -0.006(9)
N332 0.084(12) 0.062(10) 0.067(10) 0.015(8) 0.019(8) -0.001(9)
C313 0.103(14) 0.034(8) 0.040(8) 0.002(7) 0.027(8) 0.013(9)
C388 0.080(12) 0.032(8) 0.060(10) 0.014(7) 0.025(9) 0.008(8)
C375 0.068(11) 0.039(9) 0.072(12) 0.021(8) 0.016(9) 0.001(8)
C322 0.086(13) 0.044(9) 0.038(8) 0.006(7) 0.022(8) -0.003(8)
C378 0.071(12) 0.054(10) 0.047(9) -0.005(8) 0.010(8) 0.005(9)
C380 0.069(11) 0.046(9) 0.044(8) -0.001(7) 0.016(7) 0.014(8)
C335 0.077(13) 0.070(12) 0.049(10) 0.023(9) 0.010(9) -0.009(10)
C337 0.109(14) 0.030(7) 0.020(6) -0.001(5) 0.017(7) 0.000(8)
C336 0.111(17) 0.069(12) 0.039(9) 0.016(9) 0.025(10) 0.008(12)
C397 0.101(16) 0.049(11) 0.064(12) 0.005(9) 0.009(11) -0.002(10)
C351 0.156(19) 0.035(8) 0.023(7) -0.002(6) 0.041(9) -0.007(10)
C327 0.115(17) 0.032(8) 0.045(9) -0.015(7) 0.040(10) -0.008(9)
C316 0.092(13) 0.043(9) 0.029(7) 0.007(6) 0.025(7) 0.014(8)
C315 0.143(18) 0.034(8) 0.024(7) -0.003(6) 0.033(9) 0.004(10)
C370 0.085(14) 0.043(10) 0.071(12) 0.008(9) 0.003(10) -0.001(9)
C3A 0.085(13) 0.044(10) 0.046(10) 0.007(8) 0.024(9) -0.001(9)
C346 0.095(13) 0.023(7) 0.039(8) -0.004(6) 0.009(8) -0.007(8)
C318 0.121(17) 0.038(9) 0.044(9) 0.005(7) 0.019(10) 0.005(10)
C1A 0.110(16) 0.039(10) 0.053(11) 0.011(8) 0.039(11) 0.012(10)
C381 0.092(13) 0.032(8) 0.052(9) 0.004(7) 0.027(9) 0.003(8)
C314 0.129(17) 0.055(10) 0.021(7) 0.014(7) 0.042(8) 0.008(10)
N324 0.064(11) 0.044(9) 0.18(2) 0.014(12) -0.006(12) -0.017(8)
C328 0.093(15) 0.046(10) 0.042(9) -0.002(7) 0.006(9) -0.010(9)
C333 0.103(17) 0.066(13) 0.063(12) 0.031(10) 0.020(11) 0.004(12)
C309 0.117(15) 0.038(8) 0.018(6) 0.018(6) 0.031(7) 0.015(9)
C319 0.080(13) 0.052(10) 0.056(10) 0.008(8) -0.001(9) -0.015(9)
C393 0.094(16) 0.084(15) 0.058(11) 0.031(10) 0.039(10) 0.004(12)
C398 0.108(17) 0.046(10) 0.049(10) -0.005(8) 0.029(10) -0.008(11)
C4A 0.079(12) 0.031(9) 0.061(10) -0.002(8) 0.028(9) 0.000(8)
C332 0.084(15) 0.068(13) 0.073(13) 0.042(11) 0.021(11) 0.003(11)
C6A 0.117(16) 0.031(9) 0.054(10) -0.008(8) 0.039(11) -0.018(10)
C385 0.105(16) 0.044(10) 0.052(10) 0.007(8) 0.024(10) -0.008(10)
C304 0.133(19) 0.032(9) 0.053(10) -0.019(8) 0.021(11) -0.005(10)
C399 0.075(11) 0.055(11) 0.093(14) 0.015(9) 0.020(9) 0.008(9)
N335 0.17(2) 0.063(12) 0.078(14) -0.016(11) 0.069(15) 0.001(14)
C329 0.112(16) 0.047(10) 0.042(9) 0.000(8) 0.021(9) -0.012(10)
C366 0.065(12) 0.049(10) 0.070(11) 0.014(9) 0.018(9) 0.002(9)
C5A 0.091(13) 0.032(9) 0.060(11) -0.003(8) 0.027(10) -0.004(9)
C387 0.105(16) 0.046(10) 0.070(12) 0.006(9) 0.039(11) -0.005(10)
C396 0.073(13) 0.066(12) 0.054(10) 0.016(9) 0.016(9) -0.007(10)
C2A 0.087(13) 0.039(9) 0.046(9) 0.014(8) 0.025(9) 0.013(9)
C360 0.073(12) 0.035(8) 0.051(9) 0.004(7) 0.018(8) -0.008(8)
C350 0.16(2) 0.030(8) 0.043(9) -0.002(7) 0.032(11) -0.007(10)
C320 0.098(16) 0.038(9) 0.063(11) 0.005(8) -0.010(10) -0.008(10)
C390 0.099(15) 0.056(11) 0.058(11) 0.015(9) 0.023(10) -0.007(10)
C305 0.092(14) 0.042(9) 0.050(9) 0.002(7) 0.026(9) -0.005(9)
C384 0.115(18) 0.041(10) 0.078(13) 0.001(9) 0.040(12) 0.015(10)
C8A 0.075(13) 0.041(10) 0.079(13) -0.018(10) -0.003(11) 0.005(9)
C312 0.115(15) 0.044(9) 0.027(7) 0.009(6) 0.022(8) 0.010(9)
C395 0.093(15) 0.077(14) 0.058(11) 0.027(10) 0.022(10) 0.005(12)
C317 0.109(16) 0.045(10) 0.049(10) 0.001(8) 0.012(10) -0.008(10)
C302 0.125(17) 0.045(10) 0.037(8) -0.007(7) 0.020(9) 0.008(10)
C374 0.14(2) 0.045(11) 0.079(14) -0.018(10) 0.041(14) -0.001(12)
C406 0.13(2) 0.059(12) 0.055(11) 0.003(9) 0.047(12) 0.000(13)
C377 0.070(13) 0.051(11) 0.110(17) 0.041(12) 0.029(12) -0.005(9)
C311 0.22(3) 0.029(9) 0.037(9) -0.002(7) 0.055(13) 0.006(12)
C12A 0.072(13) 0.042(10) 0.095(14) 0.009(10) 0.005(11) -0.007(10)
C11A 0.093(16) 0.043(12) 0.121(19) 0.038(12) -0.023(14) -0.012(11)
C376 0.102(18) 0.067(14) 0.082(15) -0.001(11) 0.010(13) 0.001(12)
C405 0.16(3) 0.066(14) 0.053(11) -0.001(10) 0.034(14) -0.036(15)
C394 0.096(16) 0.077(14) 0.066(12) 0.014(11) 0.029(11) 0.002(12)
C331 0.102(16) 0.047(10) 0.074(13) 0.018(9) 0.024(11) -0.006(10)
C386 0.14(2) 0.050(12) 0.087(16) -0.005(11) 0.054(15) -0.012(13)
C13A 0.098(16) 0.043(11) 0.064(12) 0.009(9) 0.009(11) -0.019(11)
C10A 0.102(17) 0.034(11) 0.15(2) 0.004(14) -0.032(17) 0.007(12)
C310 0.25(3) 0.035(9) 0.045(10) 0.004(8) 0.077(15) 0.001(14)
C373 0.13(2) 0.039(10) 0.106(18) 0.031(11) 0.016(15) -0.016(12)
C372 0.060(15) 0.10(2) 0.22(4) 0.09(2) -0.022(18) -0.007(14)
C389 0.096(16) 0.051(11) 0.078(13) -0.020(10) 0.020(11) 0.003(10)
C9A 0.088(15) 0.038(11) 0.108(17) -0.015(11) -0.031(14) 0.014(11)
C383 0.30(5) 0.033(11) 0.12(2) -0.004(12) 0.12(3) -0.008(18)
C403 0.090(11) 0.101(19) 0.16(2) 0.080(18) 0.002(14) -0.007(13)
C14A 0.085(18) 0.091(19) 0.11(2) -0.050(16) 0.034(15) 0.008(15)
C404 0.21(3) 0.070(16) 0.082(17) -0.022(14) 0.07(2) -0.047(19)
C368 0.082(17) 0.11(2) 0.16(3) 0.07(2) 0.013(17) 0.019(15)
C371 0.078(16) 0.11(2) 0.15(3) 0.09(2) -0.005(16) -0.022(15)
C359 0.12(2) 0.083(16) 0.098(18) 0.062(15) 0.028(15) 0.001(15)
C402 0.086(11) 0.13(2) 0.14(2) 0.077(19) -0.005(13) -0.010(14)
C382 0.21(3) 0.033(10) 0.064(13) -0.003(9) 0.053(16) -0.012(14)
C330 0.11(2) 0.063(13) 0.078(14) 0.030(11) 0.030(13) 0.005(13)
C358 0.084(15) 0.097(18) 0.100(17) 0.051(15) 0.030(13) -0.003(13)
C15A 0.13(3) 0.10(2) 0.11(2) 0.041(19) 0.06(2) -0.02(2)
C401 0.080(11) 0.11(2) 0.17(2) 0.088(19) 0.020(14) 0.006(13)
C408 0.16(3) 0.11(2) 0.078(17) 0.027(16) 0.030(19) 0.03(2)
C369 0.062(13) 0.11(2) 0.13(2) 0.077(18) 0.004(13) -0.015(13)
C407 0.18(3) 0.10(2) 0.11(2) 0.051(18) 0.07(2) 0.01(2)
C391 0.14(3) 0.14(3) 0.10(2) 0.09(2) 0.039(18) 0.02(2)
C400 0.079(11) 0.16(3) 0.21(3) 0.13(3) 0.008(15) 0.000(16)
C392 0.13(2) 0.15(3) 0.101(19) 0.10(2) 0.049(17) 0.022(19)
I410 0.341(19) 0.047(4) 0.057(4) -0.026(3) 0.103(7) -0.055(6)
Zn45 0.116(2) 0.0299(10) 0.0385(11) 0.0047(8) 0.0404(12) 0.0042(13)
I409 0.211(13) 0.062(5) 0.039(3) 0.030(3) 0.070(4) 0.036(4)
I406 0.219(11) 0.051(3) 0.042(4) -0.011(3) -0.009(6) -0.003(4)
Zn43 0.23(2) 0.051(10) 0.034(9) 0.013(7) 0.045(10) 0.009(11)
I405 0.132(9) 0.136(11) 0.106(10) -0.022(7) 0.050(7) 0.011(7)
I414 0.133(6) 0.071(5) 0.246(12) 0.078(6) -0.090(7) -0.035(4)
Zn47 0.100(9) 0.041(5) 0.165(16) 0.018(8) -0.050(9) 0.004(5)
I413 0.123(6) 0.087(5) 0.220(11) -0.072(6) -0.036(6) 0.033(4)
I304 0.108(3) 0.0225(12) 0.0743(18) -0.0029(11) 0.0301(16) -0.0015(10)
Zn32 0.091(4) 0.015(2) 0.044(3) 0.0029(18) 0.029(2) 0.0079(19)
I303 0.095(2) 0.0533(15) 0.0368(14) 0.0165(10) 0.0288(13) 0.0153(13)
I418 0.264(13) 0.049(3) 0.093(5) -0.014(2) 0.026(5) -0.016(4)
Zn49 0.145(13) 0.041(6) 0.045(7) -0.008(5) 0.002(6) 0.025(6)
I417 0.126(7) 0.144(9) 0.104(5) -0.020(4) 0.042(4) 0.033(4)
I416 0.198(9) 0.087(5) 0.286(14) -0.118(7) 0.179(10) -0.073(6)
Zn48 0.151(12) 0.037(5) 0.070(7) 0.011(5) 0.076(8) 0.024(6)
I415 0.42(2) 0.182(9) 0.107(6) 0.109(7) 0.155(9) 0.237(13)
I402 0.074(5) 0.024(3) 0.097(9) 0.013(5) -0.001(6) 0.005(2)
Zn41 0.076(13) 0.013(7) 0.093(15) 0.010(7) 0.001(10) -0.001(7)
I401 0.092(5) 0.038(5) 0.102(9) -0.027(5) 0.014(6) -0.008(4)
I502 0.22(2) 0.153(16) 0.120(12) 0.014(11) 0.105(14) 0.017(13)
I501 0.28(3) 0.192(19) 0.148(15) 0.081(15) 0.136(17) 0.065(18)
Zn51 0.28(6) 0.12(3) 0.18(5) 0.06(3) 0.14(4) 0.03(3)
I412 0.178(6) 0.040(3) 0.053(4) -0.004(2) 0.018(3) -0.004(3)
Zn46 0.090(6) 0.040(7) 0.049(7) 0.004(5) 0.004(5) 0.019(5)
I411 0.075(3) 0.148(7) 0.061(4) -0.043(4) 0.009(2) 0.022(3)
Zn44 0.141(17) 0.066(13) 0.045(8) 0.020(7) 0.044(9) 0.018(11)
I408 0.063(5) 0.017(4) 0.073(5) 0.011(3) -0.015(3) -0.007(2)
I407 0.24(2) 0.101(10) 0.087(6) 0.019(5) 0.098(10) 0.037(8)
C4B 0.14(2) 0.124(18) 0.036(15) 0.023(15) 0.062(16) 0.018(15)
O3B 0.18(3) 0.11(2) 0.063(18) 0.038(18) 0.035(19) 0.02(2)
C6B 0.13(2) 0.14(2) 0.07(2) 0.00(2) 0.06(2) 0.018(17)
C2B 0.13(2) 0.119(19) 0.08(2) 0.03(2) 0.07(2) 0.01(2)
C5B 0.14(2) 0.13(2) 0.037(16) 0.008(17) 0.063(16) 0.021(16)
C3B 0.13(2) 0.12(2) 0.08(2) 0.02(2) 0.05(2) 0.013(18)
C12B 0.16(3) 0.11(2) 0.068(17) 0.032(15) 0.023(18) 0.01(2)
C11B 0.14(3) 0.11(2) 0.11(3) 0.029(18) 0.01(2) 0.02(2)
C1B 0.13(3) 0.13(2) 0.08(2) 0.01(2) 0.07(2) 0.01(2)
C7B 0.16(2) 0.120(19) 0.072(17) 0.036(15) 0.038(17) 0.014(18)
C15B 0.19(6) 0.15(5) 0.08(2) 0.01(3) 0.04(3) 0.01(5)
C821 0.06(2) 0.14(3) 0.09(2) -0.071(19) 0.022(16) -0.03(2)
C820 0.06(2) 0.14(3) 0.066(19) -0.063(19) 0.021(15) -0.033(19)
C819 0.11(3) 0.14(3) 0.07(2) -0.056(19) 0.00(2) -0.05(2)
C824 0.10(3) 0.15(3) 0.08(2) -0.042(19) -0.001(19) -0.05(2)
C823 0.09(3) 0.15(3) 0.09(2) -0.03(2) 0.017(19) -0.04(2)
C822 0.08(2) 0.14(3) 0.09(2) -0.06(2) 0.035(18) -0.02(2)
C802 0.11(2) 0.09(2) 0.09(2) -0.054(19) -0.025(16) 0.045(19)
C801 0.11(2) 0.10(2) 0.10(2) -0.047(19) -0.023(17) 0.04(2)
C806 0.12(2) 0.10(3) 0.09(2) -0.034(19) -0.022(17) 0.03(2)
C805 0.12(2) 0.08(2) 0.092(19) -0.027(18) -0.026(16) 0.034(19)
C804 0.10(2) 0.057(19) 0.085(19) -0.036(15) -0.026(15) 0.054(16)
C803 0.11(2) 0.08(2) 0.097(19) -0.050(17) -0.029(16) 0.041(18)
C829 0.12(3) 0.13(3) 0.09(3) 0.04(2) 0.08(2) 0.05(3)
C828 0.12(3) 0.14(3) 0.10(3) 0.01(3) 0.08(2) 0.05(3)
C827 0.13(3) 0.14(3) 0.14(3) 0.01(3) 0.07(3) 0.05(3)
C826 0.13(3) 0.14(3) 0.14(3) 0.01(3) 0.07(3) 0.05(3)
C825 0.13(3) 0.13(3) 0.12(3) 0.03(3) 0.07(2) 0.05(3)
C830 0.12(2) 0.13(3) 0.08(3) 0.05(2) 0.08(2) 0.05(3)
C808 0.12(3) 0.14(3) 0.07(2) 0.003(17) -0.008(19) -0.04(2)
C807 0.12(3) 0.15(3) 0.08(2) 0.02(2) 0.006(18) -0.02(2)
C812 0.10(2) 0.13(2) 0.050(16) 0.008(15) 0.037(15) -0.014(19)
C811 0.09(2) 0.11(2) 0.038(14) 0.000(13) 0.034(13) -0.026(19)
C810 0.10(2) 0.12(2) 0.052(17) -0.015(16) 0.018(14) -0.026(19)
C809 0.13(3) 0.12(3) 0.07(2) -0.008(16) -0.001(19) -0.05(2)
C833 0.08(3) 0.15(4) 0.11(3) 0.04(3) 0.04(3) 0.03(3)
C1O 0.08(3) 0.15(4) 0.11(3) 0.03(3) 0.02(3) 0.04(3)
C832 0.09(3) 0.16(4) 0.11(3) 0.03(3) 0.03(3) 0.03(3)
C831 0.10(3) 0.16(4) 0.11(3) 0.03(3) 0.04(3) 0.02(3)
C835 0.07(3) 0.16(4) 0.12(3) 0.03(3) 0.06(3) 0.01(3)
C834 0.08(3) 0.15(4) 0.12(3) 0.03(3) 0.05(3) 0.03(3)
C815 0.18(4) 0.18(4) 0.05(2) -0.01(3) 0.01(2) 0.01(3)
C814 0.19(4) 0.18(4) 0.06(2) 0.00(3) 0.02(2) 0.02(3)
C813 0.21(4) 0.18(4) 0.09(3) 0.00(3) 0.02(3) 0.02(3)
C818 0.22(4) 0.16(4) 0.06(3) 0.00(3) 0.02(3) 0.02(3)
C817 0.21(4) 0.16(4) 0.07(3) 0.00(3) 0.01(3) 0.01(3)
C816 0.19(4) 0.16(3) 0.05(2) 0.00(2) -0.01(2) 0.02(3)
C10B 0.13(3) 0.11(3) 0.13(3) 0.04(2) 0.01(3) 0.02(2)
C13B 0.16(3) 0.15(3) 0.044(18) -0.01(2) 0.043(19) 0.04(2)
O2B 0.23(4) 0.17(3) 0.11(2) 0.03(2) 0.08(2) 0.00(3)
C9B 0.13(3) 0.12(2) 0.13(3) 0.05(2) 0.03(3) 0.02(2)
O1B 0.18(3) 0.26(6) 0.043(18) 0.04(3) 0.03(2) 0.05(3)
C8B 0.17(3) 0.13(2) 0.10(2) 0.044(19) 0.05(2) 0.01(2)
C14B 0.26(7) 0.27(7) 0.13(4) 0.07(5) 0.09(4) 0.00(6)

loop_
_atom_type_symbol
_atom_type_description
_atom_type_scat_dispersion_real
_atom_type_scat_dispersion_imag
_atom_type_scat_source
C C 0.0181 0.0091 'International Tables Vol C Tables 4.2.6.8 and 6.1.1.4'
H H 0.0000 0.0000 'International Tables Vol C Tables 4.2.6.8 and 6.1.1.4'
I I -0.3257 6.8362 'International Tables Vol C Tables 4.2.6.8 and 6.1.1.4'
N N 0.0311 0.0180 'International Tables Vol C Tables 4.2.6.8 and 6.1.1.4'
O O 0.0492 0.0322 'International Tables Vol C Tables 4.2.6.8 and 6.1.1.4'
Zn Zn -1.5491 0.6778 'International Tables Vol C Tables 4.2.6.8 and 6.1.1.4'

loop_
_exptl_crystal_face_index_h
_exptl_crystal_face_index_k
_exptl_crystal_face_index_l
_exptl_crystal_face_perp_dist
0 0 -1 0.0594
0 0 1 0.0243
-2 1 -1 0.1000
2 1 2 0.0802
-2 0 1 0.0247
2 0 -1 0.0285
2 -1 2 0.0662
2 0 1 0.0347
-2 -1 -1 0.1130
0 1 0 0.1003
-1 0 -1 0.0867

loop_
_geom_angle_atom_site_label_1
_geom_angle_atom_site_label_2
_geom_angle_atom_site_label_3
_geom_angle
_geom_angle_site_symmetry_1
_geom_angle_site_symmetry_3
_geom_angle_publ_flag
I309 Zn35 I310 127.1(7) . . ?
N317 Zn35 I309 103.9(7) . . ?
N317 Zn35 I310 107.0(6) . . ?
N317 Zn35 N323 100.6(8) . 6_566 ?
N323 Zn35 I309 108.5(7) 6_566 . ?
N323 Zn35 I310 106.6(7) 6_566 . ?
I305 Zn33 I306 125.0(2) . . ?
N307 Zn33 I306 106.8(5) . . ?
N307 Zn33 I305 106.1(5) . . ?
N306 Zn33 I306 107.7(5) . . ?
N306 Zn33 I305 107.3(5) . . ?
N306 Zn33 N307 101.5(5) . . ?
I307 Zn34 I308 121.9(3) . . ?
N313 Zn34 I307 107.8(4) . . ?
N313 Zn34 I308 108.6(5) . . ?
N312 Zn34 I307 108.5(4) . . ?
N312 Zn34 I308 106.7(4) . . ?
N312 Zn34 N313 101.4(6) . . ?
I403 Zn42 I404 126.8(8) . . ?
N305 Zn42 I403 106.5(8) . . ?
N305 Zn42 I404 107.1(8) . . ?
N311 Zn42 I403 103.9(9) 6_576 . ?
N311 Zn42 I404 105.7(9) 6_576 . ?
N311 Zn42 N305 104.7(10) 6_576 . ?
I312 Zn36 I311 124.7(5) . . ?
N319 Zn36 I312 106.6(6) . . ?
N319 Zn36 I311 108.3(7) . . ?
N318 Zn36 I312 108.2(6) . . ?
N318 Zn36 I311 104.8(7) . . ?
N318 Zn36 N319 101.9(7) . . ?
I317 Zn39 I318 124.0(5) . . ?
N330 Zn39 I317 107.8(7) . . ?
N330 Zn39 I318 109.1(6) . . ?
N331 Zn39 I317 108.6(7) . . ?
N331 Zn39 I318 103.8(7) . . ?
N331 Zn39 N330 101.1(8) . . ?
I301 Zn31 I302 120.4(5) . . ?
N336 Zn31 I302 104.6(7) 3_566 . ?
N336 Zn31 I301 109.2(8) 3_566 . ?
N301 Zn31 I302 111.6(7) . . ?
N301 Zn31 I301 106.4(7) . . ?
N301 Zn31 N336 103.4(9) . 3_566 ?
I313 Zn37 I314 121.1(3) . . ?
N325 Zn37 I314 110.4(6) . . ?
N325 Zn37 I313 107.0(6) . . ?
N324 Zn37 I314 101.9(7) . . ?
N324 Zn37 I313 114.2(9) . . ?
N324 Zn37 N325 100.3(8) . . ?
I316 Zn38 I315 127.98(18) . . ?
N329 Zn38 I315 107.3(6) . . ?
N329 Zn38 I316 106.0(5) . . ?
N335 Zn38 I315 110.7(9) 6_556 . ?
N335 Zn38 I316 103.6(8) 6_556 . ?
N335 Zn38 N329 96.9(7) 6_556 . ?
C325 N310 C326 115.8(16) . . ?
C343 N316 C344 113.7(11) . . ?
C344 N314 C342 118.3(12) . . ?
C307 N304 C308 113.9(14) . . ?
C347 N317 Zn35 122.4(11) . . ?
C347 N317 C348 116.1(13) . . ?
C347 N317 Zn45 121.8(11) . . ?
C348 N317 Zn35 121.0(11) . . ?
C348 N317 Zn45 121.2(12) . . ?
C324 N308 C326 115.7(14) . . ?
C379 N328 C380 113.3(14) . . ?
C343 N315 C342 113.3(12) . . ?
C355 N319 Zn36 125.7(16) . . ?
C355 N319 C359 116.0(17) . . ?
C355 N319 Zn46 123.7(16) . . ?
C355 N319 Zn56 144(2) . . ?
C359 N319 Zn36 118.2(12) . . ?
C359 N319 Zn46 120.2(12) . . ?
C359 N319 Zn56 100.3(16) . . ?
C308 N302 C306 115.9(13) . . ?
C341 N313 Zn34 120.3(10) . . ?
C341 N313 Zn44 119.6(10) . . ?
C337 N313 Zn34 123.2(10) . . ?
C337 N313 C341 116.5(13) . . ?
C337 N313 Zn44 123.9(11) . . ?
C365 N323 Zn35 123.4(13) . 6_565 ?
C366 N323 Zn35 117.7(11) . 6_565 ?
C366 N323 C365 118.8(15) . . ?
C324 N309 C325 113.4(16) . . ?
C378 N326 C380 115.5(15) . . ?
C360 N321 C361 113.6(15) . . ?
C323 N307 Zn33 119.1(10) . . ?
C323 N307 Zn43 123.3(11) . . ?
C319 N307 Zn33 125.2(13) . . ?
C319 N307 C323 115.5(15) . . ?
C319 N307 Zn43 120.9(14) . . ?
C361 N322 C362 114.5(14) . . ?
C312 N305 Zn42 125.3(12) . . ?
C312 N305 Zn32 121.5(11) . . ?
C311 N305 Zn42 116.9(12) . . ?
C311 N305 C312 117.6(15) . . ?
C311 N305 Zn32 120.0(11) . . ?
C336 N312 Zn34 124.1(13) . . ?
C336 N312 Zn44 124.0(14) . . ?
C332 N312 Zn34 118.3(13) . . ?
C332 N312 C336 117.5(19) . . ?
C332 N312 Zn44 118.4(13) . . ?
C354 N318 Zn36 122.2(12) . . ?
C354 N318 Zn46 124.0(12) . . ?
C354 N318 Zn56 110(2) . . ?
C350 N318 Zn36 120.9(13) . . ?
C350 N318 C354 116.9(15) . . ?
C350 N318 Zn46 119.0(13) . . ?
C350 N318 Zn56 132(2) . . ?
C318 N306 Zn33 121.9(11) . . ?
C318 N306 Zn43 125.3(12) . . ?
C314 N306 Zn33 121.6(10) . . ?
C314 N306 C318 116.5(13) . . ?
C314 N306 Zn43 118.0(10) . . ?
C353 C352 C344 121.0(13) . . ?
C353 C352 C351 119.7(13) . . ?
C351 C352 C344 119.3(13) . . ?
N314 C342 N315 122.7(13) . . ?
N314 C342 C339 120.3(13) . . ?
N315 C342 C339 116.9(12) . . ?
C335 C334 C326 120.5(14) . . ?
C335 C334 C333 118.1(18) . . ?
C333 C334 C326 121.4(15) . . ?
C8A O2A C14A 117.6(19) . . ?
C379 N327 C378 113.7(14) . . ?
C402 N336 Zn31 124.8(17) . 3_434 ?
C402 N336 C401 120(2) . . ?
C402 N336 Zn41 120.8(17) . 3_434 ?
C402 N336 Zn51 102.4(19) . 3_434 ?
C401 N336 Zn31 114.9(17) . 3_434 ?
C401 N336 Zn41 119.3(17) . 3_434 ?
C401 N336 Zn51 138(2) . 3_434 ?
N321 C361 C363 115.9(15) . . ?
N322 C361 N321 125.7(15) . . ?
N322 C361 C363 118.4(14) . . ?
C307 N303 C306 113.6(13) . . ?
C396 N333 C398 113.6(19) . . ?
C12A O3A C15A 117(2) . . ?
N310 C326 C334 118.7(15) . . ?
N308 C326 N310 124.2(19) . . ?
N308 C326 C334 117.1(15) . . ?
C304 C303 C306 124.6(14) . . ?
C304 C303 C302 116.6(15) . . ?
C302 C303 C306 118.8(14) . . ?
C322 C321 C324 120.4(18) . . ?
C322 C321 C320 117.1(17) . . ?
C320 C321 C324 122.4(16) . . ?
N310 C325 N309 125.1(16) . . ?
N310 C325 C327 121.4(17) . . ?
N309 C325 C327 113.5(18) . . ?
N308 C324 N309 125.6(15) . . ?
N308 C324 C321 117.5(14) . . ?
N309 C324 C321 116.9(16) . . ?
N317 C347 H347 118.2 . . ?
N317 C347 C346 123.6(14) . . ?
C346 C347 H347 118.2 . . ?
C301 N301 Zn31 117.7(13) . . ?
C301 N301 C305 118.6(15) . . ?
C301 N301 Zn41 122.6(14) . . ?
C301 N301 Zn51 137.7(19) . . ?
C305 N301 Zn31 123.5(13) . . ?
C305 N301 Zn41 118.5(13) . . ?
C305 N301 Zn51 102.2(17) . . ?
Zn42 N311 Zn32 3.5(6) 6_575 6_575 ?
C329 N311 Zn42 124.1(16) . 6_575 ?
C329 N311 Zn32 120.9(15) . 6_575 ?
C330 N311 Zn42 115.7(14) . 6_575 ?
C330 N311 C329 118.5(17) . . ?
C330 N311 Zn32 119.2(13) . 6_575 ?
N316 C344 C352 115.3(12) . . ?
N314 C344 N316 124.0(11) . . ?
N314 C344 C352 120.7(12) . . ?
N316 C343 C345 116.3(12) . . ?
N315 C343 N316 127.8(12) . . ?
N315 C343 C345 115.8(11) . . ?
C13A O1A H1A 109.5 . . ?
C349 C345 C343 120.5(13) . . ?
C346 C345 C343 121.5(13) . . ?
C346 C345 C349 118.1(13) . . ?
C390 N330 Zn39 123.0(14) . . ?
C390 N330 Zn49 124.2(14) . . ?
C386 N330 Zn39 122.0(15) . . ?
C386 N330 C390 114.9(18) . . ?
C386 N330 Zn49 120.8(14) . . ?
C339 C338 H338 121.3 . . ?
C337 C338 H338 121.3 . . ?
C337 C338 C339 117.5(13) . . ?
C363 C367 H367 120.8 . . ?
C366 C367 H367 120.8 . . ?
C366 C367 C363 118.3(17) . . ?
C367 C363 C361 120.2(15) . . ?
C364 C363 C361 122.9(13) . . ?
C364 C363 C367 116.9(14) . . ?
C398 N334 C397 115.3(19) . . ?
N328 C379 N327 128.3(15) . . ?
N328 C379 C381 116.2(15) . . ?
N327 C379 C381 115.2(14) . . ?
C363 C364 H364 118.8 . . ?
C365 C364 C363 122.4(15) . . ?
C365 C364 H364 118.8 . . ?
C338 C339 C342 122.7(12) . . ?
C340 C339 C342 118.0(13) . . ?
C340 C339 C338 119.3(14) . . ?
C362 N320 C360 114.8(15) . . ?
N304 C307 N303 127.7(13) . . ?
N304 C307 C309 119.2(14) . . ?
N303 C307 C309 113.0(13) . . ?
N317 C348 H348 118.5 . . ?
N317 C348 C349 122.9(15) . . ?
C349 C348 H348 118.5 . . ?
N319 C355 H355 118.3 . . ?
N319 C355 C356 123(2) . . ?
C356 C355 H355 118.3 . . ?
C8A C7A C4A 120.5(14) . . ?
C8A C7A C12A 119.9(15) . . ?
C12A C7A C4A 119.5(15) . . ?
C377 N325 Zn37 122.2(13) . . ?
C377 N325 Zn47 110.2(14) . . ?
C377 N325 Zn57 90.8(15) . . ?
C373 N325 Zn37 117.2(17) . . ?
C373 N325 C377 120.6(19) . . ?
C373 N325 Zn47 129.1(18) . . ?
C373 N325 Zn57 148(2) . . ?
N307 C323 H323 118.6 . . ?
N307 C323 C322 122.9(16) . . ?
C322 C323 H323 118.6 . . ?
C345 C349 H349 120.0 . . ?
C348 C349 C345 120.0(13) . . ?
C348 C349 H349 120.0 . . ?
C384 N329 Zn38 120.8(13) . . ?
C384 N329 C383 121(2) . . ?
C384 N329 Zn48 108.0(15) . . ?
C384 N329 Zn58 119(2) . . ?
C383 N329 Zn38 115.3(17) . . ?
C383 N329 Zn48 129.1(17) . . ?
C383 N329 Zn58 108(2) . . ?
N302 C306 N303 123.8(15) . . ?
N302 C306 C303 118.9(13) . . ?
N303 C306 C303 116.9(13) . . ?
C395 N331 Zn39 129.2(16) . . ?
C395 N331 C391 116.6(19) . . ?
C395 N331 Zn49 128.3(16) . . ?
C391 N331 Zn39 114.2(14) . . ?
C391 N331 Zn49 115.1(14) . . ?
C339 C340 H340 120.9 . . ?
C341 C340 C339 118.2(15) . . ?
C341 C340 H340 120.9 . . ?
C356 C357 C360 121.0(15) . . ?
C356 C357 C358 116.2(17) . . ?
C358 C357 C360 122.7(18) . . ?
N304 C308 C316 114.3(14) . . ?
N302 C308 N304 124.8(15) . . ?
N302 C308 C316 120.8(14) . . ?
N313 C341 C340 123.2(14) . . ?
N313 C341 H341 118.4 . . ?
C340 C341 H341 118.4 . . ?
C355 C356 C357 121.5(16) . . ?
C355 C356 H356 119.2 . . ?
C357 C356 H356 119.2 . . ?
N323 C365 H365 119.8 . . ?
C364 C365 N323 120.3(18) . . ?
C364 C365 H365 119.8 . . ?
N322 C362 C370 116.4(16) . . ?
N320 C362 N322 125.0(17) . . ?
N320 C362 C370 118.6(15) . . ?
N301 C301 H301 118.3 . . ?
N301 C301 C302 123.3(16) . . ?
C302 C301 H301 118.3 . . ?
C352 C353 H353 121.6 . . ?
C352 C353 C354 116.8(14) . . ?
C354 C353 H353 121.6 . . ?
N318 C354 C353 124.6(16) . . ?
N318 C354 H354 117.7 . . ?
C353 C354 H354 117.7 . . ?
C397 N332 C396 112.5(18) . . ?
C309 C313 H313 121.2 . . ?
C312 C313 H313 121.2 . . ?
C312 C313 C309 117.7(14) . . ?
C387 C388 C380 122.4(16) . . ?
C387 C388 C389 114.6(18) . . ?
C389 C388 C380 123.0(17) . . ?
C374 C375 C378 122.5(17) . . ?
C376 C375 C378 120.1(19) . . ?
C376 C375 C374 117.4(19) . . ?
C321 C322 H322 120.1 . . ?
C323 C322 C321 119.7(19) . . ?
C323 C322 H322 120.1 . . ?
N326 C378 N327 123.6(16) . . ?
N326 C378 C375 121.6(17) . . ?
N327 C378 C375 114.5(15) . . ?
N328 C380 C388 115.2(15) . . ?
N326 C380 N328 125.4(15) . . ?
N326 C380 C388 119.4(15) . . ?
C334 C335 H335 120.8 . . ?
C336 C335 C334 118.4(17) . . ?
C336 C335 H335 120.8 . . ?
N313 C337 C338 125.4(13) . . ?
N313 C337 H337 117.3 . . ?
C338 C337 H337 117.3 . . ?
N312 C336 C335 124.4(18) . . ?
N312 C336 H336 117.8 . . ?
C335 C336 H336 117.8 . . ?
N334 C397 C399 115.5(19) . . ?
N332 C397 N334 127(2) . . ?
N332 C397 C399 117.3(18) . . ?
C352 C351 H351 120.6 . . ?
C350 C351 C352 118.8(16) . . ?
C350 C351 H351 120.6 . . ?
C328 C327 C325 126.8(19) . . ?
C328 C327 C331 117.2(17) . . ?
C331 C327 C325 116(2) . . ?
C315 C316 C308 118.6(15) . . ?
C317 C316 C308 123.6(15) . . ?
C317 C316 C315 117.4(15) . . ?
C316 C315 H315 120.8 . . ?
C316 C315 C314 118.4(15) . . ?
C314 C315 H315 120.8 . . ?
C371 C370 C362 124.5(19) . . ?
C369 C370 C362 120.5(17) . . ?
C369 C370 C371 115(2) . . ?
C4A C3A H3A 119.9 . . ?
C2A C3A H3A 119.9 . . ?
C2A C3A C4A 120.3(13) . . ?
C347 C346 H346 120.5 . . ?
C345 C346 C347 119.0(14) . . ?
C345 C346 H346 120.5 . . ?
N306 C318 H318 118.6 . . ?
N306 C318 C317 122.9(17) . . ?
C317 C318 H318 118.6 . . ?
C6A C1A H1AA 120.3 . . ?
C2A C1A H1AA 120.3 . . ?
C2A C1A C6A 119.3(13) . . ?
C385 C381 C379 121.4(16) . . ?
C382 C381 C379 119.7(16) . . ?
C382 C381 C385 118.9(17) . . ?
N306 C314 C315 123.9(13) . . ?
N306 C314 H314 118.1 . . ?
C315 C314 H314 118.1 . . ?
C372 N324 Zn37 128.1(17) . . ?
C372 N324 C368 117(2) . . ?
C372 N324 Zn47 118.8(18) . . ?
C372 N324 Zn57 104(2) . . ?
C368 N324 Zn37 114.9(19) . . ?
C368 N324 Zn47 124.3(18) . . ?
C368 N324 Zn57 137(2) . . ?
C327 C328 H328 119.8 . . ?
C327 C328 C329 120.3(19) . . ?
C329 C328 H328 119.8 . . ?
C334 C333 H333 120.6 . . ?
C332 C333 C334 118.9(18) . . ?
C332 C333 H333 120.6 . . ?
C313 C309 C307 120.7(13) . . ?
C310 C309 C307 119.4(15) . . ?
C310 C309 C313 119.9(14) . . ?
N307 C319 H319 117.2 . . ?
N307 C319 C320 126(2) . . ?
C320 C319 H319 117.2 . . ?
C394 C393 C396 123.1(17) . . ?
C392 C393 C396 123(2) . . ?
C392 C393 C394 114(2) . . ?
N333 C398 C406 115(2) . . ?
N334 C398 N333 123.8(18) . . ?
N334 C398 C406 120(2) . . ?
C3A C4A C7A 118.5(14) . . ?
C5A C4A C7A 121.5(14) . . ?
C5A C4A C3A 120.0(12) . . ?
N312 C332 C333 122.7(18) . . ?
N312 C332 H332 118.7 . . ?
C333 C332 H332 118.7 . . ?
C1A C6A H6A 119.2 . . ?
C1A C6A C5A 121.6(13) . . ?
C5A C6A H6A 119.2 . . ?
C381 C385 H385 120.7 . . ?
C381 C385 C384 118.6(17) . . ?
C384 C385 H385 120.7 . . ?
C303 C304 H304 120.0 . . ?
C303 C304 C305 119.9(16) . . ?
C305 C304 H304 120.0 . . ?
C403 C399 C397 124(2) . . ?
C403 C399 C400 114(2) . . ?
C400 C399 C397 123(2) . . ?
Zn38 N335 Zn48 31.2(4) 6 6 ?
Zn38 N335 Zn58 14.9(9) 6 6 ?
C404 N335 Zn38 119(2) . 6 ?
C404 N335 C408 123(3) . . ?
C404 N335 Zn48 150(2) . 6 ?
C404 N335 Zn58 105(2) . 6 ?
C408 N335 Zn38 116(2) . 6 ?
C408 N335 Zn48 85(2) . 6 ?
C408 N335 Zn58 130(2) . 6 ?
Zn48 N335 Zn58 45.8(11) 6 6 ?
N311 C329 C328 123(2) . . ?
N311 C329 H329 118.4 . . ?
C328 C329 H329 118.4 . . ?
N323 C366 C367 123.0(17) . . ?
N323 C366 H366 118.5 . . ?
C367 C366 H366 118.5 . . ?
C4A C5A C13A 119.7(13) . . ?
C6A C5A C4A 118.7(12) . . ?
C6A C5A C13A 121.5(14) . . ?
C388 C387 H387 119.6 . . ?
C386 C387 C388 120.8(18) . . ?
C386 C387 H387 119.6 . . ?
N333 C396 N332 127.4(19) . . ?
N333 C396 C393 117.2(19) . . ?
N332 C396 C393 115.3(17) . . ?
C3A C2A C1A 120.0(13) . . ?
C3A C2A H2A 120.0 . . ?
C1A C2A H2A 120.0 . . ?
N321 C360 N320 126.4(16) . . ?
N321 C360 C357 117.4(16) . . ?
N320 C360 C357 116.0(14) . . ?
N318 C350 C351 122.9(17) . . ?
N318 C350 H350 118.5 . . ?
C351 C350 H350 118.5 . . ?
C321 C320 H320 120.5 . . ?
C319 C320 C321 119.1(19) . . ?
C319 C320 H320 120.5 . . ?
N330 C390 H390 116.8 . . ?
N330 C390 C389 126(2) . . ?
C389 C390 H390 116.8 . . ?
N301 C305 C304 120.9(16) . . ?
N301 C305 H305 119.5 . . ?
C304 C305 H305 119.5 . . ?
N329 C384 C385 119.6(19) . . ?
N329 C384 H384 120.2 . . ?
C385 C384 H384 120.2 . . ?
O2A C8A C7A 117.0(14) . . ?
O2A C8A C9A 122.1(16) . . ?
C7A C8A C9A 120.9(16) . . ?
N305 C312 C313 122.5(16) . . ?
N305 C312 H312 118.7 . . ?
C313 C312 H312 118.7 . . ?
N331 C395 H395 116.9 . . ?
N331 C395 C394 126(2) . . ?
C394 C395 H395 116.9 . . ?
C316 C317 C318 120.5(17) . . ?
C316 C317 H317 119.7 . . ?
C318 C317 H317 119.7 . . ?
C303 C302 H302 119.9 . . ?
C301 C302 C303 120.2(16) . . ?
C301 C302 H302 119.9 . . ?
C375 C374 H374 118.7 . . ?
C373 C374 C375 123(2) . . ?
C373 C374 H374 118.7 . . ?
C405 C406 C398 124(2) . . ?
C405 C406 C407 113(2) . . ?
C407 C406 C398 123(3) . . ?
N325 C377 H377 119.6 . . ?
N325 C377 C376 120.7(18) . . ?
C376 C377 H377 119.6 . . ?
N305 C311 H311 117.8 . . ?
N305 C311 C310 124.5(16) . . ?
C310 C311 H311 117.8 . . ?
O3A C12A C7A 115.5(14) . . ?
O3A C12A C11A 125.6(18) . . ?
C11A C12A C7A 118.9(19) . . ?
C12A C11A H11A 119.6 . . ?
C10A C11A C12A 120.9(19) . . ?
C10A C11A H11A 119.6 . . ?
C375 C376 C377 117(2) . . ?
C375 C376 H376 121.6 . . ?
C377 C376 H376 121.6 . . ?
C406 C405 H405 118.3 . . ?
C404 C405 C406 123(3) . . ?
C404 C405 H405 118.3 . . ?
C393 C394 H394 119.5 . . ?
C395 C394 C393 121(2) . . ?
C395 C394 H394 119.5 . . ?
C327 C331 H331 120.7 . . ?
C330 C331 C327 119(2) . . ?
C330 C331 H331 120.7 . . ?
N330 C386 C387 124(2) . . ?
N330 C386 H386 117.9 . . ?
C387 C386 H386 117.9 . . ?
O1A C13A C5A 114.1(15) . . ?
O1A C13A H13A 108.7 . . ?
O1A C13A H13B 108.7 . . ?
C5A C13A H13A 108.7 . . ?
C5A C13A H13B 108.7 . . ?
H13A C13A H13B 107.6 . . ?
C11A C10A H10A 119.8 . . ?
C11A C10A C9A 120.4(16) . . ?
C9A C10A H10A 119.8 . . ?
C309 C310 H310 121.1 . . ?
C311 C310 C309 117.9(17) . . ?
C311 C310 H310 121.1 . . ?
N325 C373 C374 122(3) . . ?
N325 C373 H373 119.1 . . ?
C374 C373 H373 119.1 . . ?
N324 C372 H372 116.9 . . ?
N324 C372 C371 126(2) . . ?
C371 C372 H372 116.9 . . ?
C388 C389 H389 120.5 . . ?
C390 C389 C388 119(2) . . ?
C390 C389 H389 120.5 . . ?
C8A C9A H9A 120.5 . . ?
C10A C9A C8A 118.9(15) . . ?
C10A C9A H9A 120.5 . . ?
N329 C383 H383 119.0 . . ?
N329 C383 C382 122(2) . . ?
C382 C383 H383 119.0 . . ?
C399 C403 H403 119.7 . . ?
C402 C403 C399 121(2) . . ?
C402 C403 H403 119.7 . . ?
O2A C14A H14A 109.5 . . ?
O2A C14A H14B 109.5 . . ?
O2A C14A H14C 109.5 . . ?
H14A C14A H14B 109.5 . . ?
H14A C14A H14C 109.5 . . ?
H14B C14A H14C 109.5 . . ?
N335 C404 C405 121(3) . . ?
N335 C404 H404 119.6 . . ?
C405 C404 H404 119.6 . . ?
N324 C368 H368 118.9 . . ?
N324 C368 C369 122(2) . . ?
C369 C368 H368 118.9 . . ?
C370 C371 H371 120.2 . . ?
C372 C371 C370 120(2) . . ?
C372 C371 H371 120.2 . . ?
N319 C359 H359 117.7 . . ?
N319 C359 C358 125(2) . . ?
C358 C359 H359 117.7 . . ?
N336 C402 C403 125(2) . . ?
N336 C402 H402 117.3 . . ?
C403 C402 H402 117.3 . . ?
C381 C382 C383 118.8(19) . . ?
C381 C382 H382 120.6 . . ?
C383 C382 H382 120.6 . . ?
N311 C330 C331 122(2) . . ?
N311 C330 H330 119.1 . . ?
C331 C330 H330 119.1 . . ?
C357 C358 H358 121.0 . . ?
C359 C358 C357 118(2) . . ?
C359 C358 H358 121.0 . . ?
O3A C15A H15A 109.5 . . ?
O3A C15A H15B 109.5 . . ?
O3A C15A H15C 109.5 . . ?
H15A C15A H15B 109.5 . . ?
H15A C15A H15C 109.5 . . ?
H15B C15A H15C 109.5 . . ?
N336 C401 H401 120.0 . . ?
N336 C401 C400 120(2) . . ?
C400 C401 H401 120.0 . . ?
N335 C408 H408 122.0 . . ?
N335 C408 C407 116(3) . . ?
N335 C408 Zn48 62.9(19) . 6 ?
C407 C408 H408 122.0 . . ?
C407 C408 Zn48 179(3) . 6 ?
C370 C369 H369 119.8 . . ?
C368 C369 C370 120(2) . . ?
C368 C369 H369 119.8 . . ?
C406 C407 C408 123(3) . . ?
C406 C407 H407 118.4 . . ?
C408 C407 H407 118.4 . . ?
N331 C391 H391 120.1 . . ?
C392 C391 N331 120(2) . . ?
C392 C391 H391 120.1 . . ?
C399 C400 H400 119.6 . . ?
C401 C400 C399 121(2) . . ?
C401 C400 H400 119.6 . . ?
C393 C392 H392 118.6 . . ?
C391 C392 C393 123(3) . . ?
C391 C392 H392 118.6 . . ?
N317 Zn45 N323 99.5(10) . 6_566 ?
N317 Zn45 I410 107.9(8) . . ?
N317 Zn45 I409 107.5(8) . . ?
N323 Zn45 I410 108.9(9) 6_566 . ?
N323 Zn45 I409 109.0(9) 6_566 . ?
I409 Zn45 I410 121.7(11) . . ?
N307 Zn43 I406 110.9(8) . . ?
N307 Zn43 I405 111.5(9) . . ?
N306 Zn43 N307 103.0(8) . . ?
N306 Zn43 I406 99.1(8) . . ?
N306 Zn43 I405 105.2(9) . . ?
I405 Zn43 I406 124.0(7) . . ?
N325 Zn47 I414 116.6(8) . . ?
N325 Zn47 I413 99.2(7) . . ?
N324 Zn47 N325 102.3(9) . . ?
N324 Zn47 I414 110.4(9) . . ?
N324 Zn47 I413 102.3(9) . . ?
I413 Zn47 I414 123.2(6) . . ?
N305 Zn32 N311 98.4(6) . 6_576 ?
N305 Zn32 I304 109.9(5) . . ?
N305 Zn32 I303 103.8(6) . . ?
N311 Zn32 I304 104.5(5) 6_576 . ?
N311 Zn32 I303 109.4(6) 6_576 . ?
I304 Zn32 I303 127.2(3) . . ?
N330 Zn49 N331 102.5(7) . . ?
N330 Zn49 I418 105.4(7) . . ?
N330 Zn49 I417 106.3(7) . . ?
N331 Zn49 I418 108.3(8) . . ?
N331 Zn49 I417 105.9(7) . . ?
I417 Zn49 I418 126.2(5) . . ?
N329 Zn48 N335 90.9(8) . 6_556 ?
N329 Zn48 C408 97.5(9) . 6_556 ?
N329 Zn48 I416 116.6(7) . . ?
N329 Zn48 I415 95.8(7) . . ?
N335 Zn48 C408 31.8(9) 6_556 6_556 ?
N335 Zn48 I416 128.9(9) 6_556 . ?
N335 Zn48 I415 88.6(9) 6_556 . ?
I416 Zn48 I415 126.5(6) . . ?
N336 Zn41 I402 108.0(10) 3_566 . ?
N336 Zn41 I401 106.9(10) 3_566 . ?
N301 Zn41 N336 103.6(11) . 3_566 ?
N301 Zn41 I402 112.3(9) . . ?
N301 Zn41 I401 102.8(9) . . ?
I401 Zn41 I402 121.7(8) . . ?
N325 Zn57 N324 88.6(15) . . ?
N325 Zn57 I514 126.0(19) . . ?
N325 Zn57 I513 90.3(15) . . ?
N324 Zn57 I514 127.1(19) . . ?
N324 Zn57 I513 88.5(14) . . ?
I514 Zn57 I513 124.6(18) . . ?
N336 Zn51 N301 96(2) 3_566 . ?
N336 Zn51 I502 127(2) 3_566 . ?
N336 Zn51 I501 95(2) 3_566 . ?
N301 Zn51 I502 114(3) . . ?
N301 Zn51 I501 96.7(15) . . ?
I501 Zn51 I502 122(2) . . ?
N329 Zn58 N335 84.1(16) . 6_556 ?
N329 Zn58 I515 121(3) . . ?
N329 Zn58 I516 96(2) . . ?
N335 Zn58 I515 133(3) 6_556 . ?
N335 Zn58 I516 94.5(19) 6_556 . ?
I516 Zn58 I515 118(2) . . ?
N319 Zn46 N318 101.6(6) . . ?
N319 Zn46 I412 106.0(6) . . ?
N319 Zn46 I411 106.1(7) . . ?
N318 Zn46 I412 109.3(6) . . ?
N318 Zn46 I411 105.9(7) . . ?
I412 Zn46 I411 125.4(5) . . ?
N319 Zn56 N318 103(3) . . ?
N319 Zn56 I512 113(4) . . ?
N319 Zn56 I511 103(3) . . ?
N318 Zn56 I512 121(4) . . ?
N318 Zn56 I511 93(3) . . ?
I512 Zn56 I511 120(3) . . ?
N313 Zn44 I408 112.3(7) . . ?
N313 Zn44 I407 104.8(7) . . ?
N312 Zn44 N313 102.5(8) . . ?
N312 Zn44 I408 107.7(6) . . ?
N312 Zn44 I407 110.1(8) . . ?
I408 Zn44 I407 118.4(6) . . ?
C5B C4B C7B 120(3) . . ?
C3B C4B C5B 121(2) . . ?
C3B C4B C7B 119(3) . . ?
C12B O3B C15B 116(5) . . ?
C5B C6B H6B 120.3 . . ?
C1B C6B H6B 120.3 . . ?
C1B C6B C5B 119(2) . . ?
C3B C2B H2B 120.5 . . ?
C3B C2B C1B 119(2) . . ?
C1B C2B H2B 120.5 . . ?
C4B C5B C13B 119(2) . . ?
C6B C5B C4B 119(2) . . ?
C6B C5B C13B 121(2) . . ?
C4B C3B C2B 119(2) . . ?
C4B C3B H3B 120.3 . . ?
C2B C3B H3B 120.3 . . ?
O3B C12B C11B 120.3(16) . . ?
O3B C12B C7B 118.4(16) . . ?
C11B C12B C7B 121.1(17) . . ?
C12B C11B H11B 120.7 . . ?
C12B C11B C10B 118.7(17) . . ?
C10B C11B H11B 120.7 . . ?
C6B C1B C2B 122(2) . . ?
C6B C1B H1B 119.2 . . ?
C2B C1B H1B 119.2 . . ?
C12B C7B C4B 120(2) . . ?
C8B C7B C4B 122(2) . . ?
C8B C7B C12B 118.6(17) . . ?
O3B C15B H15D 109.5 . . ?
O3B C15B H15E 109.5 . . ?
O3B C15B H15F 109.5 . . ?
H15D C15B H15E 109.5 . . ?
H15D C15B H15F 109.5 . . ?
H15E C15B H15F 109.5 . . ?
H82A C821 H82B 107.9 . . ?
C820 C821 H82A 109.2 . . ?
C820 C821 H82B 109.2 . . ?
C822 C821 H82A 109.2 . . ?
C822 C821 H82B 109.2 . . ?
C822 C821 C820 112(2) . . ?
C821 C820 H82C 109.2 . . ?
C821 C820 H82D 109.2 . . ?
H82C C820 H82D 107.9 . . ?
C819 C820 C821 112.2(17) . . ?
C819 C820 H82C 109.2 . . ?
C819 C820 H82D 109.2 . . ?
C820 C819 H81A 109.3 . . ?
C820 C819 H81B 109.3 . . ?
C820 C819 C824 111.5(19) . . ?
H81A C819 H81B 108.0 . . ?
C824 C819 H81A 109.3 . . ?
C824 C819 H81B 109.3 . . ?
C819 C824 H82E 109.2 . . ?
C819 C824 H82F 109.2 . . ?
H82E C824 H82F 107.9 . . ?
C823 C824 C819 112.1(19) . . ?
C823 C824 H82E 109.2 . . ?
C823 C824 H82F 109.2 . . ?
C824 C823 H82G 109.1 . . ?
C824 C823 H82H 109.1 . . ?
H82G C823 H82H 107.8 . . ?
C822 C823 C824 112.6(18) . . ?
C822 C823 H82G 109.1 . . ?
C822 C823 H82H 109.1 . . ?
C821 C822 H82I 109.3 . . ?
C821 C822 H82J 109.3 . . ?
C823 C822 C821 111.7(18) . . ?
C823 C822 H82I 109.3 . . ?
C823 C822 H82J 109.3 . . ?
H82I C822 H82J 107.9 . . ?
H80A C802 H80B 107.9 . . ?
C801 C802 H80A 109.1 . . ?
C801 C802 H80B 109.1 . . ?
C801 C802 C803 112(2) . . ?
C803 C802 H80A 109.1 . . ?
C803 C802 H80B 109.1 . . ?
C802 C801 H80C 109.5 . . ?
C802 C801 H80D 109.5 . . ?
C802 C801 C806 110.9(17) . . ?
H80C C801 H80D 108.0 . . ?
C806 C801 H80C 109.5 . . ?
C806 C801 H80D 109.5 . . ?
C801 C806 H80E 109.3 . . ?
C801 C806 H80F 109.3 . . ?
C801 C806 C805 111.5(17) . . ?
H80E C806 H80F 108.0 . . ?
C805 C806 H80E 109.3 . . ?
C805 C806 H80F 109.3 . . ?
C806 C805 H80G 109.4 . . ?
C806 C805 H80H 109.4 . . ?
H80G C805 H80H 108.0 . . ?
C804 C805 C806 111.4(17) . . ?
C804 C805 H80G 109.4 . . ?
C804 C805 H80H 109.4 . . ?
C805 C804 H80I 109.6 . . ?
C805 C804 H80J 109.6 . . ?
H80I C804 H80J 108.1 . . ?
C803 C804 C805 110.4(17) . . ?
C803 C804 H80I 109.6 . . ?
C803 C804 H80J 109.6 . . ?
C802 C803 C804 111.9(16) . . ?
C802 C803 H80K 109.2 . . ?
C802 C803 H80L 109.2 . . ?
C804 C803 H80K 109.2 . . ?
C804 C803 H80L 109.2 . . ?
H80K C803 H80L 107.9 . . ?
H82K C829 H82L 107.7 . . ?
C828 C829 H82K 108.9 . . ?
C828 C829 H82L 108.9 . . ?
C830 C829 H82K 108.9 . . ?
C830 C829 H82L 108.9 . . ?
C830 C829 C828 114(2) . . ?
C829 C828 H82M 109.2 . . ?
C829 C828 H82N 109.2 . . ?
C829 C828 C827 112.1(19) . . ?
H82M C828 H82N 107.9 . . ?
C827 C828 H82M 109.2 . . ?
C827 C828 H82N 109.2 . . ?
C828 C827 H82O 109.4 . . ?
C828 C827 H82P 109.4 . . ?
C828 C827 C826 111(2) . . ?
H82O C827 H82P 108.0 . . ?
C826 C827 H82O 109.4 . . ?
C826 C827 H82P 109.4 . . ?
C827 C826 H82Q 109.4 . . ?
C827 C826 H82R 109.4 . . ?
C827 C826 C825 111.1(19) . . ?
H82Q C826 H82R 108.0 . . ?
C825 C826 H82Q 109.4 . . ?
C825 C826 H82R 109.4 . . ?
C826 C825 H82S 109.3 . . ?
C826 C825 H82T 109.3 . . ?
H82S C825 H82T 108.0 . . ?
C830 C825 C826 111.5(19) . . ?
C830 C825 H82S 109.3 . . ?
C830 C825 H82T 109.3 . . ?
C829 C830 C825 113.1(19) . . ?
C829 C830 H83A 109.0 . . ?
C829 C830 H83B 109.0 . . ?
C825 C830 H83A 109.0 . . ?
C825 C830 H83B 109.0 . . ?
H83A C830 H83B 107.8 . . ?
H80M C808 H80N 107.9 . . ?
C807 C808 H80M 109.2 . . ?
C807 C808 H80N 109.2 . . ?
C809 C808 H80M 109.2 . . ?
C809 C808 H80N 109.2 . . ?
C809 C808 C807 112(2) . . ?
C808 C807 H80O 109.4 . . ?
C808 C807 H80P 109.4 . . ?
C808 C807 C812 111.3(18) . . ?
H80O C807 H80P 108.0 . . ?
C812 C807 H80O 109.4 . . ?
C812 C807 H80P 109.4 . . ?
C807 C812 H81C 109.7 . . ?
C807 C812 H81D 109.7 . . ?
H81C C812 H81D 108.2 . . ?
C811 C812 C807 109.9(17) . . ?
C811 C812 H81C 109.7 . . ?
C811 C812 H81D 109.7 . . ?
C812 C811 H81E 109.4 . . ?
C812 C811 H81F 109.4 . . ?
C812 C811 C810 111.0(17) . . ?
H81E C811 H81F 108.0 . . ?
C810 C811 H81E 109.4 . . ?
C810 C811 H81F 109.4 . . ?
C811 C810 H81G 109.3 . . ?
C811 C810 H81H 109.3 . . ?
H81G C810 H81H 107.9 . . ?
C809 C810 C811 111.7(18) . . ?
C809 C810 H81G 109.3 . . ?
C809 C810 H81H 109.3 . . ?
C808 C809 C810 111.9(18) . . ?
C808 C809 H80Q 109.2 . . ?
C808 C809 H80R 109.2 . . ?
C810 C809 H80Q 109.2 . . ?
C810 C809 H80R 109.2 . . ?
H80Q C809 H80R 107.9 . . ?
H83C C833 H83D 108.0 . . ?
C1O C833 H83C 109.4 . . ?
C1O C833 H83D 109.4 . . ?
C1O C833 C834 111(2) . . ?
C834 C833 H83C 109.4 . . ?
C834 C833 H83D 109.4 . . ?
C833 C1O H1OA 109.1 . . ?
C833 C1O H1OB 109.1 . . ?
H1OA C1O H1OB 107.8 . . ?
C832 C1O C833 112(2) . . ?
C832 C1O H1OA 109.1 . . ?
C832 C1O H1OB 109.1 . . ?
C1O C832 H83E 109.1 . . ?
C1O C832 H83F 109.1 . . ?
C1O C832 C831 113(2) . . ?
H83E C832 H83F 107.8 . . ?
C831 C832 H83E 109.1 . . ?
C831 C832 H83F 109.1 . . ?
C832 C831 H83G 109.2 . . ?
C832 C831 H83H 109.2 . . ?
C832 C831 C835 112(2) . . ?
H83G C831 H83H 107.9 . . ?
C835 C831 H83G 109.2 . . ?
C835 C831 H83H 109.2 . . ?
C831 C835 H83I 109.4 . . ?
C831 C835 H83J 109.4 . . ?
C831 C835 C834 111(2) . . ?
H83I C835 H83J 108.0 . . ?
C834 C835 H83I 109.4 . . ?
C834 C835 H83J 109.4 . . ?
C833 C834 H83K 109.3 . . ?
C833 C834 H83L 109.3 . . ?
C835 C834 C833 111(2) . . ?
C835 C834 H83K 109.3 . . ?
C835 C834 H83L 109.3 . . ?
H83K C834 H83L 108.0 . . ?
H81I C815 H81J 108.1 . . ?
C814 C815 H81I 109.5 . . ?
C814 C815 H81J 109.5 . . ?
C816 C815 H81I 109.5 . . ?
C816 C815 H81J 109.5 . . ?
C816 C815 C814 111(2) . . ?
C815 C814 H81K 109.4 . . ?
C815 C814 H81L 109.4 . . ?
H81K C814 H81L 108.0 . . ?
C813 C814 C815 111.4(19) . . ?
C813 C814 H81K 109.4 . . ?
C813 C814 H81L 109.4 . . ?
C814 C813 H81M 109.2 . . ?
C814 C813 H81N 109.2 . . ?
H81M C813 H81N 107.9 . . ?
C818 C813 C814 112.2(19) . . ?
C818 C813 H81M 109.2 . . ?
C818 C813 H81N 109.2 . . ?
C813 C818 H81O 109.3 . . ?
C813 C818 H81P 109.3 . . ?
C813 C818 C817 111.6(19) . . ?
H81O C818 H81P 108.0 . . ?
C817 C818 H81O 109.3 . . ?
C817 C818 H81P 109.3 . . ?
C818 C817 H81Q 109.3 . . ?
C818 C817 H81R 109.3 . . ?
C818 C817 C816 111.6(19) . . ?
H81Q C817 H81R 108.0 . . ?
C816 C817 H81Q 109.3 . . ?
C816 C817 H81R 109.3 . . ?
C815 C816 C817 111.3(18) . . ?
C815 C816 H81S 109.4 . . ?
C815 C816 H81T 109.4 . . ?
C817 C816 H81S 109.4 . . ?
C817 C816 H81T 109.4 . . ?
H81S C816 H81T 108.0 . . ?
C11B C10B H10B 119.5 . . ?
C9B C10B C11B 121.0(18) . . ?
C9B C10B H10B 119.5 . . ?
C5B C13B H13C 109.1 . . ?
C5B C13B H13D 109.1 . . ?
H13C C13B H13D 107.9 . . ?
O1B C13B C5B 112(3) . . ?
O1B C13B H13C 109.1 . . ?
O1B C13B H13D 109.1 . . ?
C8B O2B C14B 116(2) . . ?
C10B C9B H9B 120.6 . . ?
C8B C9B C10B 118.7(17) . . ?
C8B C9B H9B 120.6 . . ?
C13B O1B H1BA 109.5 . . ?
C7B C8B C9B 121.9(17) . . ?
O2B C8B C7B 118(2) . . ?
O2B C8B C9B 119(2) . . ?
O2B C14B H14D 109.5 . . ?
O2B C14B H14E 109.5 . . ?
O2B C14B H14F 109.5 . . ?
H14D C14B H14E 109.5 . . ?
H14D C14B H14F 109.5 . . ?
H14E C14B H14F 109.5 . . ?
H84A C840 H84B 108.2 . . ?
C839 C840 H84A 109.7 . . ?
C839 C840 H84B 109.7 . . ?
C839 C840 C841 110(2) . . ?
C841 C840 H84A 109.7 . . ?
C841 C840 H84B 109.7 . . ?
C840 C839 H83M 109.6 . . ?
C840 C839 H83N 109.6 . . ?
C840 C839 C838 110(2) . . ?
H83M C839 H83N 108.1 . . ?
C838 C839 H83M 109.6 . . ?
C838 C839 H83N 109.6 . . ?
C839 C838 H83O 109.6 . . ?
C839 C838 H83P 109.6 . . ?
H83O C838 H83P 108.1 . . ?
C837 C838 C839 110(2) . . ?
C837 C838 H83O 109.6 . . ?
C837 C838 H83P 109.6 . . ?
C838 C837 H83Q 109.6 . . ?
C838 C837 H83R 109.6 . . ?
H83Q C837 H83R 108.1 . . ?
C836 C837 C838 110(2) . . ?
C836 C837 H83Q 109.6 . . ?
C836 C837 H83R 109.6 . . ?
C837 C836 H83S 109.5 . . ?
C837 C836 H83T 109.5 . . ?
C837 C836 C841 111(2) . . ?
H83S C836 H83T 108.1 . . ?
C841 C836 H83S 109.5 . . ?
C841 C836 H83T 109.5 . . ?
C840 C841 C836 110(2) . . ?
C840 C841 H84C 109.6 . . ?
C840 C841 H84D 109.6 . . ?
C836 C841 H84C 109.6 . . ?
C836 C841 H84D 109.6 . . ?
H84C C841 H84D 108.1 . . ?

loop_
_geom_bond_atom_site_label_1
_geom_bond_atom_site_label_2
_geom_bond_distance
_geom_bond_site_symmetry_2
_geom_bond_publ_flag
I306 Zn33 2.546(6) . ?
I309 Zn35 2.535(9) . ?
I307 Zn34 2.521(6) . ?
I308 Zn34 2.537(6) . ?
I310 Zn35 2.544(9) . ?
I302 Zn31 2.557(11) . ?
I403 Zn42 2.531(14) . ?
I404 Zn42 2.535(15) . ?
I301 Zn31 2.540(10) . ?
I305 Zn33 2.527(5) . ?
I312 Zn36 2.522(9) . ?
I311 Zn36 2.538(11) . ?
I317 Zn39 2.517(8) . ?
I318 Zn39 2.546(10) . ?
I314 Zn37 2.557(8) . ?
I313 Zn37 2.537(8) . ?
I315 Zn38 2.531(6) . ?
Zn35 N317 2.060(15) . ?
Zn35 N323 2.07(2) 6_566 ?
I316 Zn38 2.518(6) . ?
Zn33 N307 2.067(14) . ?
Zn33 N306 2.054(13) . ?
Zn34 N313 2.087(13) . ?
Zn34 N312 2.048(18) . ?
Zn42 N305 2.087(17) . ?
Zn42 N311 1.95(2) 6_576 ?
Zn36 N319 2.057(17) . ?
Zn36 N318 2.032(16) . ?
Zn39 N330 2.066(19) . ?
Zn39 N331 2.037(19) . ?
Zn31 N336 2.10(3) 3_566 ?
Zn31 N301 2.083(17) . ?
Zn37 N325 2.136(18) . ?
Zn37 N324 2.073(19) . ?
Zn38 N329 2.160(18) . ?
Zn38 N335 2.10(2) 6_556 ?
N310 C326 1.35(2) . ?
N310 C325 1.28(2) . ?
N316 C344 1.367(18) . ?
N316 C343 1.316(17) . ?
N314 C342 1.315(18) . ?
N314 C344 1.291(19) . ?
N304 C307 1.299(19) . ?
N304 C308 1.37(2) . ?
N317 C347 1.33(2) . ?
N317 C348 1.36(2) . ?
N317 Zn45 2.060(17) . ?
N308 C326 1.34(2) . ?
N308 C324 1.30(2) . ?
N328 C379 1.27(2) . ?
N328 C380 1.38(2) . ?
N315 C342 1.389(19) . ?
N315 C343 1.311(18) . ?
N319 C355 1.31(2) . ?
N319 C359 1.36(3) . ?
N319 Zn46 2.020(16) . ?
N319 Zn56 1.96(9) . ?
N302 C306 1.341(19) . ?
N302 C308 1.31(2) . ?
N313 C341 1.37(2) . ?
N313 C337 1.329(19) . ?
N313 Zn44 2.053(17) . ?
N323 C365 1.35(2) . ?
N323 C366 1.34(2) . ?
N309 C325 1.38(2) . ?
N309 C324 1.35(2) . ?
N326 C378 1.30(2) . ?
N326 C380 1.32(2) . ?
N321 C361 1.36(2) . ?
N321 C360 1.31(2) . ?
N307 C323 1.36(2) . ?
N307 C319 1.31(2) . ?
N307 Zn43 2.058(18) . ?
N322 C361 1.30(2) . ?
N322 C362 1.36(2) . ?
N305 C312 1.35(2) . ?
N305 C311 1.31(2) . ?
N305 Zn32 2.092(14) . ?
N312 C336 1.34(2) . ?
N312 C332 1.32(2) . ?
N312 Zn44 2.05(2) . ?
N318 C354 1.34(2) . ?
N318 C350 1.33(2) . ?
N318 Zn46 2.076(16) . ?
N318 Zn56 2.09(9) . ?
N306 C318 1.37(2) . ?
N306 C314 1.32(2) . ?
N306 Zn43 2.021(18) . ?
C352 C344 1.487(17) . ?
C352 C353 1.36(2) . ?
C352 C351 1.40(2) . ?
C342 C339 1.49(2) . ?
C334 C326 1.49(3) . ?
C334 C335 1.39(2) . ?
C334 C333 1.39(2) . ?
O2A C8A 1.370(17) . ?
O2A C14A 1.421(19) . ?
N327 C379 1.32(2) . ?
N327 C378 1.40(2) . ?
N336 C402 1.28(3) . ?
N336 C401 1.32(3) . ?
N336 Zn41 2.10(3) 3_434 ?
N336 Zn51 2.04(7) 3_434 ?
C361 C363 1.49(2) . ?
N303 C307 1.33(2) . ?
N303 C306 1.369(19) . ?
N333 C398 1.36(3) . ?
N333 C396 1.31(2) . ?
O3A C12A 1.38(3) . ?
O3A C15A 1.421(19) . ?
C303 C306 1.46(2) . ?
C303 C304 1.36(2) . ?
C303 C302 1.41(2) . ?
C321 C324 1.48(2) . ?
C321 C322 1.37(2) . ?
C321 C320 1.39(3) . ?
C325 C327 1.48(2) . ?
C347 H347 0.9500 . ?
C347 C346 1.38(2) . ?
N301 C301 1.30(2) . ?
N301 C305 1.35(2) . ?
N301 Zn41 2.080(18) . ?
N301 Zn51 2.37(5) . ?
N311 C329 1.32(2) . ?
N311 C330 1.31(3) . ?
N311 Zn32 2.131(16) 6_575 ?
C343 C345 1.517(17) . ?
O1A H1A 0.8400 . ?
O1A C13A 1.416(18) . ?
C345 C349 1.37(2) . ?
C345 C346 1.37(2) . ?
N330 C390 1.35(2) . ?
N330 C386 1.33(3) . ?
N330 Zn49 2.026(18) . ?
C338 H338 0.9500 . ?
C338 C339 1.406(19) . ?
C338 C337 1.35(2) . ?
C367 H367 0.9500 . ?
C367 C363 1.39(2) . ?
C367 C366 1.38(2) . ?
C363 C364 1.39(2) . ?
N334 C397 1.32(3) . ?
N334 C398 1.29(3) . ?
C379 C381 1.48(2) . ?
C364 H364 0.9500 . ?
C364 C365 1.35(2) . ?
C339 C340 1.391(19) . ?
N320 C362 1.30(2) . ?
N320 C360 1.34(2) . ?
C307 C309 1.510(18) . ?
C348 H348 0.9500 . ?
C348 C349 1.36(2) . ?
C355 H355 0.9500 . ?
C355 C356 1.36(2) . ?
C7A C4A 1.510(15) . ?
C7A C8A 1.388(15) . ?
C7A C12A 1.396(15) . ?
N325 C377 1.37(3) . ?
N325 C373 1.27(3) . ?
N325 Zn47 2.099(19) . ?
N325 Zn57 2.24(5) . ?
C323 H323 0.9500 . ?
C323 C322 1.36(2) . ?
C349 H349 0.9500 . ?
N329 C384 1.29(3) . ?
N329 C383 1.32(3) . ?
N329 Zn48 2.21(2) . ?
N329 Zn58 2.25(7) . ?
N331 C395 1.29(2) . ?
N331 C391 1.39(3) . ?
N331 Zn49 2.037(18) . ?
C340 H340 0.9500 . ?
C340 C341 1.37(2) . ?
C357 C356 1.39(3) . ?
C357 C360 1.47(2) . ?
C357 C358 1.39(3) . ?
C308 C316 1.48(2) . ?
C341 H341 0.9500 . ?
C356 H356 0.9500 . ?
C365 H365 0.9500 . ?
C362 C370 1.47(3) . ?
C301 H301 0.9500 . ?
C301 C302 1.36(2) . ?
C353 H353 0.9500 . ?
C353 C354 1.393(19) . ?
C354 H354 0.9500 . ?
N332 C397 1.30(2) . ?
N332 C396 1.32(2) . ?
C313 H313 0.9500 . ?
C313 C309 1.39(2) . ?
C313 C312 1.38(2) . ?
C388 C380 1.45(2) . ?
C388 C387 1.42(2) . ?
C388 C389 1.42(3) . ?
C375 C378 1.47(2) . ?
C375 C374 1.41(3) . ?
C375 C376 1.37(3) . ?
C322 H322 0.9500 . ?
C335 H335 0.9500 . ?
C335 C336 1.36(3) . ?
C337 H337 0.9500 . ?
C336 H336 0.9500 . ?
C397 C399 1.53(3) . ?
C351 H351 0.9500 . ?
C351 C350 1.38(2) . ?
C327 C328 1.33(3) . ?
C327 C331 1.41(3) . ?
C316 C315 1.41(2) . ?
C316 C317 1.37(2) . ?
C315 H315 0.9500 . ?
C315 C314 1.41(2) . ?
C370 C371 1.40(3) . ?
C370 C369 1.40(3) . ?
C3A H3A 0.9500 . ?
C3A C4A 1.402(16) . ?
C3A C2A 1.389(15) . ?
C346 H346 0.9500 . ?
C318 H318 0.9500 . ?
C318 C317 1.37(3) . ?
C1A H1AA 0.9500 . ?
C1A C6A 1.390(16) . ?
C1A C2A 1.389(16) . ?
C381 C385 1.39(2) . ?
C381 C382 1.36(3) . ?
C314 H314 0.9500 . ?
N324 C372 1.31(3) . ?
N324 C368 1.33(3) . ?
N324 Zn47 2.05(2) . ?
N324 Zn57 2.39(4) . ?
C328 H328 0.9500 . ?
C328 C329 1.38(3) . ?
C333 H333 0.9500 . ?
C333 C332 1.39(3) . ?
C309 C310 1.37(2) . ?
C319 H319 0.9500 . ?
C319 C320 1.34(3) . ?
C393 C396 1.46(3) . ?
C393 C394 1.41(3) . ?
C393 C392 1.39(3) . ?
C398 C406 1.45(3) . ?
C4A C5A 1.397(15) . ?
C332 H332 0.9500 . ?
C6A H6A 0.9500 . ?
C6A C5A 1.390(15) . ?
C385 H385 0.9500 . ?
C385 C384 1.44(3) . ?
C304 H304 0.9500 . ?
C304 C305 1.41(2) . ?
C399 C403 1.38(3) . ?
C399 C400 1.44(3) . ?
N335 C404 1.29(4) . ?
N335 C408 1.34(4) . ?
N335 Zn48 2.26(3) 6 ?
N335 Zn58 2.51(6) 6 ?
C329 H329 0.9500 . ?
C366 H366 0.9500 . ?
C5A C13A 1.500(16) . ?
C387 H387 0.9500 . ?
C387 C386 1.38(3) . ?
C2A H2A 0.9500 . ?
C350 H350 0.9500 . ?
C320 H320 0.9500 . ?
C390 H390 0.9500 . ?
C390 C389 1.36(3) . ?
C305 H305 0.9500 . ?
C384 H384 0.9500 . ?
C8A C9A 1.395(15) . ?
C312 H312 0.9500 . ?
C395 H395 0.9500 . ?
C395 C394 1.34(3) . ?
C317 H317 0.9500 . ?
C302 H302 0.9500 . ?
C374 H374 0.9500 . ?
C374 C373 1.34(3) . ?
C406 C405 1.39(3) . ?
C406 C407 1.40(4) . ?
C377 H377 0.9500 . ?
C377 C376 1.45(3) . ?
C311 H311 0.9500 . ?
C311 C310 1.37(2) . ?
C12A C11A 1.393(15) . ?
C11A H11A 0.9500 . ?
C11A C10A 1.383(16) . ?
C376 H376 0.9500 . ?
C405 H405 0.9500 . ?
C405 C404 1.39(3) . ?
C394 H394 0.9500 . ?
C331 H331 0.9500 . ?
C331 C330 1.41(3) . ?
C386 H386 0.9500 . ?
C13A H13A 0.9900 . ?
C13A H13B 0.9900 . ?
C10A H10A 0.9500 . ?
C10A C9A 1.387(16) . ?
C310 H310 0.9500 . ?
C373 H373 0.9500 . ?
C372 H372 0.9500 . ?
C372 C371 1.32(3) . ?
C389 H389 0.9500 . ?
C9A H9A 0.9500 . ?
C383 H383 0.9500 . ?
C383 C382 1.38(3) . ?
C403 H403 0.9500 . ?
C403 C402 1.30(4) . ?
C14A H14A 0.9800 . ?
C14A H14B 0.9800 . ?
C14A H14C 0.9800 . ?
C404 H404 0.9500 . ?
C368 H368 0.9500 . ?
C368 C369 1.38(3) . ?
C371 H371 0.9500 . ?
C359 H359 0.9500 . ?
C359 C358 1.38(3) . ?
C402 H402 0.9500 . ?
C382 H382 0.9500 . ?
C330 H330 0.9500 . ?
C358 H358 0.9500 . ?
C15A H15A 0.9800 . ?
C15A H15B 0.9800 . ?
C15A H15C 0.9800 . ?
C401 H401 0.9500 . ?
C401 C400 1.35(4) . ?
C408 H408 0.9500 . ?
C408 C407 1.46(4) . ?
C408 Zn48 2.53(4) 6 ?
C369 H369 0.9500 . ?
C407 H407 0.9500 . ?
C391 H391 0.9500 . ?
C391 C392 1.39(3) . ?
C400 H400 0.9500 . ?
C392 H392 0.9500 . ?
I410 Zn45 2.544(13) . ?
Zn45 I409 2.535(12) . ?
I406 Zn43 2.541(14) . ?
Zn43 I405 2.519(14) . ?
I414 Zn47 2.538(12) . ?
Zn47 I413 2.526(14) . ?
I304 Zn32 2.525(5) . ?
Zn32 I303 2.529(6) . ?
I418 Zn49 2.535(9) . ?
Zn49 I417 2.518(10) . ?
I416 Zn48 2.521(15) . ?
Zn48 I415 2.524(14) . ?
I402 Zn41 2.556(13) . ?
Zn41 I401 2.546(15) . ?
I514 Zn57 2.43(4) . ?
I513 Zn57 2.51(4) . ?
I502 Zn51 2.53(5) . ?
I501 Zn51 2.50(5) . ?
I515 Zn58 2.52(2) . ?
I516 Zn58 2.52(2) . ?
I412 Zn46 2.538(9) . ?
Zn46 I411 2.551(9) . ?
I512 Zn56 2.528(18) . ?
I511 Zn56 2.539(18) . ?
Zn44 I408 2.508(11) . ?
Zn44 I407 2.532(11) . ?
C4B C5B 1.394(19) . ?
C4B C3B 1.390(19) . ?
C4B C7B 1.506(19) . ?
O3B C12B 1.37(2) . ?
O3B C15B 1.43(2) . ?
C6B H6B 0.9500 . ?
C6B C5B 1.390(19) . ?
C6B C1B 1.385(19) . ?
C2B H2B 0.9500 . ?
C2B C3B 1.392(19) . ?
C2B C1B 1.394(19) . ?
C5B C13B 1.51(2) . ?
C3B H3B 0.9500 . ?
C12B C11B 1.383(19) . ?
C12B C7B 1.394(18) . ?
C11B H11B 0.9500 . ?
C11B C10B 1.391(19) . ?
C1B H1B 0.9500 . ?
C7B C8B 1.372(18) . ?
C15B H15D 0.9800 . ?
C15B H15E 0.9800 . ?
C15B H15F 0.9800 . ?
C821 H82A 0.9900 . ?
C821 H82B 0.9900 . ?
C821 C820 1.534(13) . ?
C821 C822 1.534(13) . ?
C820 H82C 0.9900 . ?
C820 H82D 0.9900 . ?
C820 C819 1.533(13) . ?
C819 H81A 0.9900 . ?
C819 H81B 0.9900 . ?
C819 C824 1.535(13) . ?
C824 H82E 0.9900 . ?
C824 H82F 0.9900 . ?
C824 C823 1.533(13) . ?
C823 H82G 0.9900 . ?
C823 H82H 0.9900 . ?
C823 C822 1.532(13) . ?
C822 H82I 0.9900 . ?
C822 H82J 0.9900 . ?
C802 H80A 0.9900 . ?
C802 H80B 0.9900 . ?
C802 C801 1.532(13) . ?
C802 C803 1.534(13) . ?
C801 H80C 0.9900 . ?
C801 H80D 0.9900 . ?
C801 C806 1.535(13) . ?
C806 H80E 0.9900 . ?
C806 H80F 0.9900 . ?
C806 C805 1.540(13) . ?
C805 H80G 0.9900 . ?
C805 H80H 0.9900 . ?
C805 C804 1.538(13) . ?
C804 H80I 0.9900 . ?
C804 H80J 0.9900 . ?
C804 C803 1.535(13) . ?
C803 H80K 0.9900 . ?
C803 H80L 0.9900 . ?
C829 H82K 0.9900 . ?
C829 H82L 0.9900 . ?
C829 C828 1.535(13) . ?
C829 C830 1.528(13) . ?
C828 H82M 0.9900 . ?
C828 H82N 0.9900 . ?
C828 C827 1.537(13) . ?
C827 H82O 0.9900 . ?
C827 H82P 0.9900 . ?
C827 C826 1.539(13) . ?
C826 H82Q 0.9900 . ?
C826 H82R 0.9900 . ?
C826 C825 1.540(13) . ?
C825 H82S 0.9900 . ?
C825 H82T 0.9900 . ?
C825 C830 1.533(13) . ?
C830 H83A 0.9900 . ?
C830 H83B 0.9900 . ?
C808 H80M 0.9900 . ?
C808 H80N 0.9900 . ?
C808 C807 1.534(13) . ?
C808 C809 1.534(13) . ?
C807 H80O 0.9900 . ?
C807 H80P 0.9900 . ?
C807 C812 1.541(13) . ?
C812 H81C 0.9900 . ?
C812 H81D 0.9900 . ?
C812 C811 1.539(13) . ?
C811 H81E 0.9900 . ?
C811 H81F 0.9900 . ?
C811 C810 1.539(13) . ?
C810 H81G 0.9900 . ?
C810 H81H 0.9900 . ?
C810 C809 1.536(13) . ?
C809 H80Q 0.9900 . ?
C809 H80R 0.9900 . ?
C833 H83C 0.9900 . ?
C833 H83D 0.9900 . ?
C833 C1O 1.534(13) . ?
C833 C834 1.537(13) . ?
C1O H1OA 0.9900 . ?
C1O H1OB 0.9900 . ?
C1O C832 1.534(13) . ?
C832 H83E 0.9900 . ?
C832 H83F 0.9900 . ?
C832 C831 1.534(13) . ?
C831 H83G 0.9900 . ?
C831 H83H 0.9900 . ?
C831 C835 1.535(13) . ?
C835 H83I 0.9900 . ?
C835 H83J 0.9900 . ?
C835 C834 1.537(13) . ?
C834 H83K 0.9900 . ?
C834 H83L 0.9900 . ?
C815 H81I 0.9900 . ?
C815 H81J 0.9900 . ?
C815 C814 1.539(13) . ?
C815 C816 1.538(13) . ?
C814 H81K 0.9900 . ?
C814 H81L 0.9900 . ?
C814 C813 1.536(13) . ?
C813 H81M 0.9900 . ?
C813 H81N 0.9900 . ?
C813 C818 1.534(13) . ?
C818 H81O 0.9900 . ?
C818 H81P 0.9900 . ?
C818 C817 1.536(13) . ?
C817 H81Q 0.9900 . ?
C817 H81R 0.9900 . ?
C817 C816 1.538(13) . ?
C816 H81S 0.9900 . ?
C816 H81T 0.9900 . ?
C10B H10B 0.9500 . ?
C10B C9B 1.385(19) . ?
C13B H13C 0.9900 . ?
C13B H13D 0.9900 . ?
C13B O1B 1.42(2) . ?
O2B C8B 1.36(2) . ?
O2B C14B 1.45(2) . ?
C9B H9B 0.9500 . ?
C9B C8B 1.380(19) . ?
O1B H1BA 0.8400 . ?
C14B H14D 0.9800 . ?
C14B H14E 0.9800 . ?
C14B H14F 0.9800 . ?
C840 H84A 0.9900 . ?
C840 H84B 0.9900 . ?
C840 C839 1.538(13) . ?
C840 C841 1.539(13) . ?
C839 H83M 0.9900 . ?
C839 H83N 0.9900 . ?
C839 C838 1.538(14) . ?
C838 H83O 0.9900 . ?
C838 H83P 0.9900 . ?
C838 C837 1.539(13) . ?
C837 H83Q 0.9900 . ?
C837 H83R 0.9900 . ?
C837 C836 1.538(13) . ?
C836 H83S 0.9900 . ?
C836 H83T 0.9900 . ?
C836 C841 1.539(14) . ?
C841 H84C 0.9900 . ?
C841 H84D 0.9900 . ?

loop_
_geom_torsion_atom_site_label_1
_geom_torsion_atom_site_label_2
_geom_torsion_atom_site_label_3
_geom_torsion_atom_site_label_4
_geom_torsion
_geom_torsion_site_symmetry_1
_geom_torsion_site_symmetry_2
_geom_torsion_site_symmetry_3
_geom_torsion_site_symmetry_4
_geom_torsion_publ_flag
Zn35 N317 C347 C346 178.8(16) . . . . ?
Zn35 N317 C348 C349 -175.4(16) . . . . ?
Zn35 N323 C365 C364 -173.3(12) 6_565 . . . ?
Zn35 N323 C366 C367 174.1(15) 6_565 . . . ?
Zn33 N307 C323 C322 171.8(12) . . . . ?
Zn33 N307 C319 C320 -173.3(16) . . . . ?
Zn33 N306 C318 C317 172.5(17) . . . . ?
Zn33 N306 C314 C315 -173.5(17) . . . . ?
Zn34 N313 C341 C340 -179(100) . . . . ?
Zn34 N313 C337 C338 178.1(15) . . . . ?
Zn34 N312 C336 C335 176.4(16) . . . . ?
Zn34 N312 C332 C333 -177.6(18) . . . . ?
Zn42 N305 C312 C313 -176.1(17) . . . . ?
Zn42 N305 C311 C310 176(3) . . . . ?
Zn42 N311 C329 C328 -168.7(14) 6_575 . . . ?
Zn42 N311 C330 C331 171.9(18) 6_575 . . . ?
Zn36 N319 C355 C356 -177.3(13) . . . . ?
Zn36 N319 C359 C358 -179(2) . . . . ?
Zn36 N318 C354 C353 173.5(15) . . . . ?
Zn36 N318 C350 C351 -175.4(18) . . . . ?
Zn39 N330 C390 C389 175.9(18) . . . . ?
Zn39 N330 C386 C387 -175(2) . . . . ?
Zn39 N331 C395 C394 177.2(18) . . . . ?
Zn39 N331 C391 C392 -176(3) . . . . ?
Zn31 N336 C402 C403 174(3) 3_434 . . . ?
Zn31 N336 C401 C400 -174(3) 3_434 . . . ?
Zn31 N301 C301 C302 177.3(19) . . . . ?
Zn31 N301 C305 C304 -179.1(17) . . . . ?
Zn37 N325 C377 C376 179.7(16) . . . . ?
Zn37 N325 C373 C374 -179(2) . . . . ?
Zn37 N324 C372 C371 173(3) . . . . ?
Zn37 N324 C368 C369 -173(3) . . . . ?
Zn38 N329 C384 C385 -166.4(16) . . . . ?
Zn38 N329 C383 C382 171(3) . . . . ?
Zn38 N335 C404 C405 -174.9(18) 6 . . . ?
Zn38 N335 C408 C407 176(2) 6 . . . ?
N310 C325 C327 C328 -179.3(16) . . . . ?
N310 C325 C327 C331 -2(2) . . . . ?
N316 C343 C345 C349 -3(2) . . . . ?
N316 C343 C345 C346 177.7(16) . . . . ?
N314 C342 C339 C338 -169.6(16) . . . . ?
N314 C342 C339 C340 14(3) . . . . ?
N304 C307 C309 C313 13(3) . . . . ?
N304 C307 C309 C310 -168(2) . . . . ?
N304 C308 C316 C315 -176.1(18) . . . . ?
N304 C308 C316 C317 -3(3) . . . . ?
N317 C347 C346 C345 -6(3) . . . . ?
N317 C348 C349 C345 -1(3) . . . . ?
N328 C379 C381 C385 2(3) . . . . ?
N328 C379 C381 C382 -174(2) . . . . ?
N315 C342 C339 C338 14(2) . . . . ?
N315 C342 C339 C340 -162.3(17) . . . . ?
N315 C343 C345 C349 174.0(16) . . . . ?
N315 C343 C345 C346 -5(2) . . . . ?
N319 C355 C356 C357 -2(3) . . . . ?
N319 C359 C358 C357 -5(4) . . . . ?
N302 C308 C316 C315 6(3) . . . . ?
N302 C308 C316 C317 179(2) . . . . ?
N309 C325 C327 C328 3(2) . . . . ?
N309 C325 C327 C331 179.8(15) . . . . ?
N321 C361 C363 C367 165.6(15) . . . . ?
N321 C361 C363 C364 -13(2) . . . . ?
N307 C323 C322 C321 3(2) . . . . ?
N307 C319 C320 C321 1(3) . . . . ?
N322 C361 C363 C367 -16(2) . . . . ?
N322 C361 C363 C364 165.4(15) . . . . ?
N322 C362 C370 C371 18(3) . . . . ?
N322 C362 C370 C369 -166(2) . . . . ?
N305 C311 C310 C309 1(5) . . . . ?
N306 C318 C317 C316 6(4) . . . . ?
C352 C353 C354 N318 5(3) . . . . ?
C352 C351 C350 N318 -2(4) . . . . ?
C342 N314 C344 N316 0(3) . . . . ?
C342 N314 C344 C352 179.0(16) . . . . ?
C342 N315 C343 N316 -1(3) . . . . ?
C342 N315 C343 C345 -177.1(14) . . . . ?
C342 C339 C340 C341 178.0(18) . . . . ?
C334 C335 C336 N312 1(3) . . . . ?
C334 C333 C332 N312 1(3) . . . . ?
O2A C8A C9A C10A -179(2) . . . . ?
N327 C379 C381 C385 177.6(19) . . . . ?
N327 C379 C381 C382 1(3) . . . . ?
N336 C401 C400 C399 1(6) . . . . ?
C361 N321 C360 N320 1(2) . . . . ?
C361 N321 C360 C357 -173.9(14) . . . . ?
C361 N322 C362 N320 1(2) . . . . ?
C361 N322 C362 C370 -179.6(15) . . . . ?
C361 C363 C364 C365 175.3(15) . . . . ?
N303 C307 C309 C313 -171.1(19) . . . . ?
N303 C307 C309 C310 8(3) . . . . ?
N333 C398 C406 C405 -10(3) . . . . ?
N333 C398 C406 C407 165(2) . . . . ?
O3A C12A C11A C10A -177(2) . . . . ?
C326 N310 C325 N309 2(2) . . . . ?
C326 N310 C325 C327 -175.5(13) . . . . ?
C326 N308 C324 N309 -1(2) . . . . ?
C326 N308 C324 C321 -179.8(12) . . . . ?
C326 C334 C335 C336 179.9(17) . . . . ?
C326 C334 C333 C332 179.1(18) . . . . ?
C303 C304 C305 N301 -3(3) . . . . ?
C325 N310 C326 N308 1(2) . . . . ?
C325 N310 C326 C334 -179.7(13) . . . . ?
C325 N309 C324 N308 3(2) . . . . ?
C325 N309 C324 C321 -177.4(12) . . . . ?
C325 C327 C328 C329 175.0(16) . . . . ?
C325 C327 C331 C330 -173.6(18) . . . . ?
C324 N308 C326 N310 -1.9(19) . . . . ?
C324 N308 C326 C334 178.9(12) . . . . ?
C324 N309 C325 N310 -4(2) . . . . ?
C324 N309 C325 C327 173.6(12) . . . . ?
C324 C321 C322 C323 -178.0(14) . . . . ?
C324 C321 C320 C319 176.1(17) . . . . ?
C347 N317 C348 C349 -4(3) . . . . ?
N301 C301 C302 C303 6(4) . . . . ?
C344 N316 C343 N315 3(3) . . . . ?
C344 N316 C343 C345 179.6(14) . . . . ?
C344 N314 C342 N315 3(3) . . . . ?
C344 N314 C342 C339 -172.7(16) . . . . ?
C344 C352 C353 C354 177.4(17) . . . . ?
C344 C352 C351 C350 -178.9(19) . . . . ?
C343 N316 C344 N314 -3(3) . . . . ?
C343 N316 C344 C352 178.1(15) . . . . ?
C343 N315 C342 N314 -3(2) . . . . ?
C343 N315 C342 C339 173.2(15) . . . . ?
C343 C345 C349 C348 -177.2(17) . . . . ?
C343 C345 C346 C347 -179.6(17) . . . . ?
N330 C390 C389 C388 1(4) . . . . ?
C338 C339 C340 C341 1(3) . . . . ?
C367 C363 C364 C365 -3(2) . . . . ?
C363 C367 C366 N323 -1(3) . . . . ?
C363 C364 C365 N323 0(2) . . . . ?
N334 C397 C399 C403 14(4) . . . . ?
N334 C397 C399 C400 -163(3) . . . . ?
N334 C398 C406 C405 164(2) . . . . ?
N334 C398 C406 C407 -21(3) . . . . ?
C379 N328 C380 N326 -4(3) . . . . ?
C379 N328 C380 C388 176.0(16) . . . . ?
C379 N327 C378 N326 -1(3) . . . . ?
C379 N327 C378 C375 172.1(16) . . . . ?
C379 C381 C385 C384 -178.3(19) . . . . ?
C379 C381 C382 C383 -178(3) . . . . ?
C339 C338 C337 N313 2(3) . . . . ?
C339 C340 C341 N313 0(3) . . . . ?
N320 C362 C370 C371 -163(2) . . . . ?
N320 C362 C370 C369 13(3) . . . . ?
C307 N304 C308 N302 -6(3) . . . . ?
C307 N304 C308 C316 176.1(16) . . . . ?
C307 N303 C306 N302 2(3) . . . . ?
C307 N303 C306 C303 173.8(17) . . . . ?
C307 C309 C310 C311 -179(2) . . . . ?
C348 N317 C347 C346 7(3) . . . . ?
C355 N319 C359 C358 3(4) . . . . ?
C7A C4A C5A C6A -179.2(18) . . . . ?
C7A C4A C5A C13A -3(3) . . . . ?
C7A C8A C9A C10A 2(4) . . . . ?
C7A C12A C11A C10A 2(4) . . . . ?
N325 C377 C376 C375 0(3) . . . . ?
C323 N307 C319 C320 1(3) . . . . ?
C349 C345 C346 C347 1(3) . . . . ?
N329 C383 C382 C381 -9(6) . . . . ?
C306 N302 C308 N304 7(3) . . . . ?
C306 N302 C308 C316 -175.5(18) . . . . ?
C306 N303 C307 N304 -1(3) . . . . ?
C306 N303 C307 C309 -176.8(16) . . . . ?
C306 C303 C304 C305 178.9(19) . . . . ?
C306 C303 C302 C301 180(2) . . . . ?
N331 C395 C394 C393 -1(4) . . . . ?
N331 C391 C392 C393 -2(6) . . . . ?
C308 N304 C307 N303 3(3) . . . . ?
C308 N304 C307 C309 178.7(17) . . . . ?
C308 N302 C306 N303 -5(3) . . . . ?
C308 N302 C306 C303 -176.6(17) . . . . ?
C308 C316 C315 C314 176.2(19) . . . . ?
C308 C316 C317 C318 -177(2) . . . . ?
C341 N313 C337 C338 0(3) . . . . ?
C356 C357 C360 N321 -29(2) . . . . ?
C356 C357 C360 N320 155.8(16) . . . . ?
C356 C357 C358 C359 3(3) . . . . ?
C365 N323 C366 C367 -3(3) . . . . ?
C362 N322 C361 N321 2(2) . . . . ?
C362 N322 C361 C363 -176.8(14) . . . . ?
C362 N320 C360 N321 2(3) . . . . ?
C362 N320 C360 C357 176.4(15) . . . . ?
C362 C370 C371 C372 179(3) . . . . ?
C362 C370 C369 C368 -179(3) . . . . ?
C301 N301 C305 C304 7(3) . . . . ?
C353 C352 C344 N316 9(3) . . . . ?
C353 C352 C344 N314 -170.8(17) . . . . ?
C353 C352 C351 C350 3(3) . . . . ?
C354 N318 C350 C351 2(3) . . . . ?
N332 C397 C399 C403 -166(3) . . . . ?
N332 C397 C399 C400 17(4) . . . . ?
C313 C309 C310 C311 -1(4) . . . . ?
C388 C387 C386 N330 -2(4) . . . . ?
C375 C374 C373 N325 -1(4) . . . . ?
C322 C321 C324 N308 4(2) . . . . ?
C322 C321 C324 N309 -175.5(14) . . . . ?
C322 C321 C320 C319 -1(3) . . . . ?
C378 N326 C380 N328 1(3) . . . . ?
C378 N326 C380 C388 -179.1(17) . . . . ?
C378 N327 C379 N328 -2(3) . . . . ?
C378 N327 C379 C381 -176.8(16) . . . . ?
C378 C375 C374 C373 -178(2) . . . . ?
C378 C375 C376 C377 178.6(19) . . . . ?
C380 N328 C379 N327 5(3) . . . . ?
C380 N328 C379 C381 179.3(16) . . . . ?
C380 N326 C378 N327 2(3) . . . . ?
C380 N326 C378 C375 -171.2(17) . . . . ?
C380 C388 C387 C386 -178(2) . . . . ?
C380 C388 C389 C390 178.1(19) . . . . ?
C335 C334 C326 N310 25(2) . . . . ?
C335 C334 C326 N308 -155.3(16) . . . . ?
C335 C334 C333 C332 -2(3) . . . . ?
C337 N313 C341 C340 -1(3) . . . . ?
C337 C338 C339 C342 -178.7(17) . . . . ?
C337 C338 C339 C340 -2(3) . . . . ?
C336 N312 C332 C333 1(3) . . . . ?
C397 N334 C398 N333 -1(3) . . . . ?
C397 N334 C398 C406 -175.4(18) . . . . ?
C397 N332 C396 N333 -2(3) . . . . ?
C397 N332 C396 C393 177.3(19) . . . . ?
C397 C399 C403 C402 -178(3) . . . . ?
C397 C399 C400 C401 178(3) . . . . ?
C351 C352 C344 N316 -169.8(17) . . . . ?
C351 C352 C344 N314 11(3) . . . . ?
C351 C352 C353 C354 -4(3) . . . . ?
C327 C328 C329 N311 2(3) . . . . ?
C327 C331 C330 N311 -6(3) . . . . ?
C316 C315 C314 N306 -4(3) . . . . ?
C315 C316 C317 C318 -4(3) . . . . ?
C3A C4A C5A C6A 3(3) . . . . ?
C3A C4A C5A C13A 179(2) . . . . ?
C346 C345 C349 C348 2(3) . . . . ?
C318 N306 C314 C315 5(3) . . . . ?
C1A C6A C5A C4A 0(3) . . . . ?
C1A C6A C5A C13A -177(2) . . . . ?
C381 C385 C384 N329 2(3) . . . . ?
C314 N306 C318 C317 -6(3) . . . . ?
N324 C372 C371 C370 -1(6) . . . . ?
N324 C368 C369 C370 0(5) . . . . ?
C328 C327 C331 C330 4(3) . . . . ?
C333 C334 C326 N310 -156.1(17) . . . . ?
C333 C334 C326 N308 23(2) . . . . ?
C333 C334 C335 C336 1(3) . . . . ?
C309 C313 C312 N305 1(3) . . . . ?
C319 N307 C323 C322 -3(2) . . . . ?
C398 N333 C396 N332 4(3) . . . . ?
C398 N333 C396 C393 -174.7(18) . . . . ?
C398 N334 C397 N332 5(3) . . . . ?
C398 N334 C397 C399 -175.6(18) . . . . ?
C398 C406 C405 C404 175(2) . . . . ?
C398 C406 C407 C408 -173(3) . . . . ?
C4A C7A C8A O2A 3(3) . . . . ?
C4A C7A C8A C9A -179(2) . . . . ?
C4A C7A C12A O3A -4(3) . . . . ?
C4A C7A C12A C11A 176(2) . . . . ?
C4A C3A C2A C1A 0(3) . . . . ?
C4A C5A C13A O1A 157.7(19) . . . . ?
C332 N312 C336 C335 -2(3) . . . . ?
C6A C1A C2A C3A 2(3) . . . . ?
C6A C5A C13A O1A -26(3) . . . . ?
C385 C381 C382 C383 5(4) . . . . ?
C304 C303 C306 N302 7(3) . . . . ?
C304 C303 C306 N303 -165(2) . . . . ?
C304 C303 C302 C301 -2(3) . . . . ?
C399 C403 C402 N336 -2(6) . . . . ?
N335 C408 C407 C406 -6(5) . . . . ?
C329 N311 C330 C331 6(3) . . . . ?
C366 N323 C365 C364 3(2) . . . . ?
C366 C367 C363 C361 -174.8(16) . . . . ?
C366 C367 C363 C364 4(2) . . . . ?
C387 C388 C380 N328 -178.9(18) . . . . ?
C387 C388 C380 N326 1(3) . . . . ?
C387 C388 C389 C390 -1(3) . . . . ?
C396 N333 C398 N334 -3(3) . . . . ?
C396 N333 C398 C406 171.7(18) . . . . ?
C396 N332 C397 N334 -3(3) . . . . ?
C396 N332 C397 C399 177.1(19) . . . . ?
C396 C393 C394 C395 178(2) . . . . ?
C396 C393 C392 C391 -176(3) . . . . ?
C2A C3A C4A C7A 179.1(18) . . . . ?
C2A C3A C4A C5A -3(3) . . . . ?
C2A C1A C6A C5A -2(3) . . . . ?
C360 N321 C361 N322 -2(2) . . . . ?
C360 N321 C361 C363 176.1(14) . . . . ?
C360 N320 C362 N322 -3(3) . . . . ?
C360 N320 C362 C370 178.0(16) . . . . ?
C360 C357 C356 C355 -179.9(16) . . . . ?
C360 C357 C358 C359 -177(2) . . . . ?
C350 N318 C354 C353 -4(3) . . . . ?
C320 C321 C324 N308 -173.0(16) . . . . ?
C320 C321 C324 N309 8(2) . . . . ?
C320 C321 C322 C323 -1(2) . . . . ?
C390 N330 C386 C387 1(4) . . . . ?
C305 N301 C301 C302 -9(3) . . . . ?
C384 N329 C383 C382 9(5) . . . . ?
C8A C7A C4A C3A 70(3) . . . . ?
C8A C7A C4A C5A -108(3) . . . . ?
C8A C7A C12A O3A 179(2) . . . . ?
C8A C7A C12A C11A 0(4) . . . . ?
C312 N305 C311 C310 0(4) . . . . ?
C312 C313 C309 C307 178.5(18) . . . . ?
C312 C313 C309 C310 0(3) . . . . ?
C395 N331 C391 C392 4(4) . . . . ?
C317 C316 C315 C314 3(3) . . . . ?
C302 C303 C306 N302 -174.7(18) . . . . ?
C302 C303 C306 N303 13(3) . . . . ?
C302 C303 C304 C305 1(3) . . . . ?
C374 C375 C378 N326 -176(2) . . . . ?
C374 C375 C378 N327 10(3) . . . . ?
C374 C375 C376 C377 -1(3) . . . . ?
C406 C405 C404 N335 3(4) . . . . ?
C377 N325 C373 C374 0(4) . . . . ?
C311 N305 C312 C313 -1(3) . . . . ?
C12A C7A C4A C3A -106(2) . . . . ?
C12A C7A C4A C5A 76(3) . . . . ?
C12A C7A C8A O2A 179(2) . . . . ?
C12A C7A C8A C9A -2(4) . . . . ?
C12A C11A C10A C9A -2(4) . . . . ?
C11A C10A C9A C8A 0(4) . . . . ?
C376 C375 C378 N326 4(3) . . . . ?
C376 C375 C378 N327 -169.7(19) . . . . ?
C376 C375 C374 C373 2(4) . . . . ?
C405 C406 C407 C408 2(4) . . . . ?
C394 C393 C396 N333 -15(3) . . . . ?
C394 C393 C396 N332 166(2) . . . . ?
C394 C393 C392 C391 -2(5) . . . . ?
C331 C327 C328 C329 -2(3) . . . . ?
C386 N330 C390 C389 -1(4) . . . . ?
C373 N325 C377 C376 1(3) . . . . ?
C372 N324 C368 C369 2(5) . . . . ?
C389 C388 C380 N328 2(3) . . . . ?
C389 C388 C380 N326 -177.5(18) . . . . ?
C389 C388 C387 C386 1(3) . . . . ?
C383 N329 C384 C385 -5(4) . . . . ?
C403 C399 C400 C401 1(5) . . . . ?
C14A O2A C8A C7A 176(2) . . . . ?
C14A O2A C8A C9A -3(3) . . . . ?
C404 N335 C408 C407 8(4) . . . . ?
C404 N335 C408 Zn48 -172(3) . . . 6 ?
C368 N324 C372 C371 -2(6) . . . . ?
C371 C370 C369 C368 -3(4) . . . . ?
C359 N319 C355 C356 0(3) . . . . ?
C402 N336 C401 C400 -3(5) . . . . ?
C382 C381 C385 C384 -1(3) . . . . ?
C330 N311 C329 C328 -4(3) . . . . ?
C358 C357 C356 C355 0(3) . . . . ?
C358 C357 C360 N321 151(2) . . . . ?
C358 C357 C360 N320 -24(3) . . . . ?
C15A O3A C12A C7A 175(2) . . . . ?
C15A O3A C12A C11A -5(4) . . . . ?
C401 N336 C402 C403 4(6) . . . . ?
C408 N335 C404 C405 -7(4) . . . . ?
C369 C370 C371 C372 3(5) . . . . ?
C407 C406 C405 C404 -1(4) . . . . ?
C391 N331 C395 C394 -3(4) . . . . ?
C400 C399 C403 C402 -1(5) . . . . ?
C392 C393 C396 N333 159(3) . . . . ?
C392 C393 C396 N332 -20(4) . . . . ?
C392 C393 C394 C395 3(4) . . . . ?
Zn45 N317 C347 C346 176.7(17) . . . . ?
Zn45 N317 C348 C349 -173.3(17) . . . . ?
Zn43 N307 C323 C322 170.5(12) . . . . ?
Zn43 N307 C319 C320 -172.5(17) . . . . ?
Zn43 N306 C318 C317 169.4(17) . . . . ?
Zn43 N306 C314 C315 -170.7(18) . . . . ?
Zn47 N325 C377 C376 179(100) . . . . ?
Zn47 N325 C373 C374 -178(2) . . . . ?
Zn47 N324 C372 C371 -178(3) . . . . ?
Zn47 N324 C368 C369 178(3) . . . . ?
Zn32 N305 C312 C313 -170.3(16) . . . . ?
Zn32 N305 C311 C310 169(3) . . . . ?
Zn32 N311 C329 C328 -170.4(13) 6_575 . . . ?
Zn32 N311 C330 C331 172.5(17) 6_575 . . . ?
Zn49 N330 C390 C389 175.1(18) . . . . ?
Zn49 N330 C386 C387 -175(2) . . . . ?
Zn49 N331 C395 C394 179.1(18) . . . . ?
Zn49 N331 C391 C392 -178(3) . . . . ?
Zn48 N329 C384 C385 162.0(18) . . . . ?
Zn48 N329 C383 C382 -155(3) . . . . ?
Zn48 N335 C404 C405 -172(2) 6 . . . ?
Zn48 N335 C408 C407 -180(3) 6 . . . ?
Zn41 N336 C402 C403 177(3) 3_434 . . . ?
Zn41 N336 C401 C400 -177(3) 3_434 . . . ?
Zn41 N301 C301 C302 178.2(19) . . . . ?
Zn41 N301 C305 C304 -179.4(18) . . . . ?
Zn57 N325 C377 C376 -177(2) . . . . ?
Zn57 N325 C373 C374 175(3) . . . . ?
Zn57 N324 C372 C371 -167(4) . . . . ?
Zn57 N324 C368 C369 161(3) . . . . ?
Zn51 N336 C402 C403 -175(4) 3_434 . . . ?
Zn51 N336 C401 C400 175(4) 3_434 . . . ?
Zn51 N301 C301 C302 -172(3) . . . . ?
Zn51 N301 C305 C304 176(2) . . . . ?
Zn58 N329 C384 C385 -145(2) . . . . ?
Zn58 N329 C383 C382 152(4) . . . . ?
Zn58 N335 C404 C405 -172(3) 6 . . . ?
Zn58 N335 C408 C407 169(3) 6 . . . ?
Zn46 N319 C355 C356 -177.6(13) . . . . ?
Zn46 N319 C359 C358 -179(2) . . . . ?
Zn46 N318 C354 C353 173.2(15) . . . . ?
Zn46 N318 C350 C351 -175.2(19) . . . . ?
Zn56 N319 C355 C356 174(4) . . . . ?
Zn56 N319 C359 C358 -173(4) . . . . ?
Zn56 N318 C354 C353 -171(2) . . . . ?
Zn56 N318 C350 C351 166(2) . . . . ?
Zn44 N313 C341 C340 -180(100) . . . . ?
Zn44 N313 C337 C338 178.5(15) . . . . ?
Zn44 N312 C336 C335 177.9(17) . . . . ?
Zn44 N312 C332 C333 -179.0(18) . . . . ?
C4B C5B C13B O1B -143(4) . . . . ?
C4B C7B C8B O2B -6(6) . . . . ?
C4B C7B C8B C9B -178(5) . . . . ?
O3B C12B C11B C10B 177(5) . . . . ?
O3B C12B C7B C4B 2(7) . . . . ?
O3B C12B C7B C8B -176(5) . . . . ?
C6B C5B C13B O1B 37(5) . . . . ?
C5B C4B C3B C2B 6(7) . . . . ?
C5B C4B C7B C12B -71(5) . . . . ?
C5B C4B C7B C8B 108(4) . . . . ?
C5B C6B C1B C2B 2(8) . . . . ?
C3B C4B C5B C6B -2(5) . . . . ?
C3B C4B C5B C13B 178(4) . . . . ?
C3B C4B C7B C12B 113(5) . . . . ?
C3B C4B C7B C8B -69(5) . . . . ?
C3B C2B C1B C6B 2(8) . . . . ?
C12B C11B C10B C9B -1(7) . . . . ?
C12B C7B C8B O2B 172(6) . . . . ?
C12B C7B C8B C9B 0(3) . . . . ?
C11B C12B C7B C4B 178(5) . . . . ?
C11B C12B C7B C8B -1(6) . . . . ?
C11B C10B C9B C8B 1(6) . . . . ?
C1B C6B C5B C4B -1(5) . . . . ?
C1B C6B C5B C13B 179(5) . . . . ?
C1B C2B C3B C4B -6(8) . . . . ?
C7B C4B C5B C6B -179(4) . . . . ?
C7B C4B C5B C13B 1(4) . . . . ?
C7B C4B C3B C2B -178(4) . . . . ?
C7B C12B C11B C10B 2(7) . . . . ?
C15B O3B C12B C11B 14(8) . . . . ?
C15B O3B C12B C7B -170(6) . . . . ?
C821 C820 C819 C824 54(4) . . . . ?
C820 C821 C822 C823 53(4) . . . . ?
C820 C819 C824 C823 -53(4) . . . . ?
C819 C824 C823 C822 53(5) . . . . ?
C824 C823 C822 C821 -52(5) . . . . ?
C822 C821 C820 C819 -54(4) . . . . ?
C802 C801 C806 C805 55(4) . . . . ?
C801 C802 C803 C804 54(4) . . . . ?
C801 C806 C805 C804 -56(4) . . . . ?
C806 C805 C804 C803 56(3) . . . . ?
C805 C804 C803 C802 -55(4) . . . . ?
C803 C802 C801 C806 -54(4) . . . . ?
C829 C828 C827 C826 54(5) . . . . ?
C828 C829 C830 C825 49(5) . . . . ?
C828 C827 C826 C825 -57(5) . . . . ?
C827 C826 C825 C830 56(5) . . . . ?
C826 C825 C830 C829 -52(5) . . . . ?
C830 C829 C828 C827 -50(5) . . . . ?
C808 C807 C812 C811 57(4) . . . . ?
C807 C808 C809 C810 52(5) . . . . ?
C807 C812 C811 C810 -58(4) . . . . ?
C812 C811 C810 C809 56(4) . . . . ?
C811 C810 C809 C808 -53(4) . . . . ?
C809 C808 C807 C812 -55(5) . . . . ?
C833 C1O C832 C831 51(5) . . . . ?
C1O C833 C834 C835 55(5) . . . . ?
C1O C832 C831 C835 -52(5) . . . . ?
C832 C831 C835 C834 54(5) . . . . ?
C831 C835 C834 C833 -56(5) . . . . ?
C834 C833 C1O C832 -53(5) . . . . ?
C815 C814 C813 C818 54(5) . . . . ?
C814 C815 C816 C817 56(4) . . . . ?
C814 C813 C818 C817 -53(5) . . . . ?
C813 C818 C817 C816 54(4) . . . . ?
C818 C817 C816 C815 -55(4) . . . . ?
C816 C815 C814 C813 -55(5) . . . . ?
C10B C9B C8B C7B 0(3) . . . . ?
C10B C9B C8B O2B -172(7) . . . . ?
C14B O2B C8B C7B -177(7) . . . . ?
C14B O2B C8B C9B -5(10) . . . . ?
C840 C839 C838 C837 58(5) . . . . ?
C839 C840 C841 C836 58(5) . . . . ?
C839 C838 C837 C836 -58(4) . . . . ?
C838 C837 C836 C841 57(5) . . . . ?
C837 C836 C841 C840 -58(5) . . . . ?
C841 C840 C839 C838 -58(5) . . . . ?

loop_
_exptl_oxdiff_crystal_face_indexfrac_h
_exptl_oxdiff_crystal_face_indexfrac_k
_exptl_oxdiff_crystal_face_indexfrac_l
_exptl_oxdiff_crystal_face_x
_exptl_oxdiff_crystal_face_y
_exptl_oxdiff_crystal_face_z
-0.0001 -0.0001 -0.9994 -0.0230 0.0051 -0.0292
0.0001 0.0001 0.9994 0.0230 -0.0051 0.0292
-2.0004 1.0002 -0.9993 0.0021 -0.0922 -0.0748
2.0003 1.0005 1.9976 0.0180 -0.1161 0.0710
-2.0000 0.0001 1.0002 0.0496 -0.0007 -0.0000
2.0000 -0.0001 -1.0002 -0.0496 0.0007 0.0000
2.0006 -1.0001 1.9987 0.0209 0.0872 0.1040
2.0003 0.0001 0.9987 -0.0036 -0.0094 0.0584
-2.0001 -1.0004 -0.9982 0.0051 0.1110 -0.0419
-0.0002 1.0003 -0.0006 -0.0015 -0.1016 -0.0165
-1.0002 -0.0001 -0.9991 -0.0097 0.0072 -0.0438
